data_7103184
loop_
_publ_author_name
'Yau, C M Simon'
'Pascu, Sofia I'
'Odom, Susan A'
'Warren, John E'
'Klotz, Eric J F'
'Frampton, Michael J'
'Williams, Charlotte C'
'Coropceanu, Veaceslav'
'Kuimova, Marina K'
'Phillips, David'
'Barlow, Stephen'
'Br\'edas, Jean-Luc'
'Marder, Seth R'
'Millar, Val'
'Anderson, Harry L'

_publ_section_title
;
 Stabilisation of a heptamethine cyanine dye by rotaxane encapsulation.
;
_journal_issue 25
_journal_name_full 'Chemical communications (Cambridge, England)'
_journal_page_first 2897
_journal_page_last 2899
_journal_paper_doi 10.1039/b802728e
_journal_year 2008
_chemical_absolute_configuration syn
_chemical_formula_moiety 'C260 H298 F24 N8 O134 P4'
_chemical_formula_sum 'C260 H298 F24 N8 O134 P4'
_chemical_formula_weight 6259.05
_space_group_IT_number 4
_symmetry_cell_setting monoclinic
_symmetry_space_group_name_Hall 'P 2yb'
_symmetry_space_group_name_H-M 'P 1 21 1'
_atom_sites_solution_hydrogens geom
_atom_sites_solution_primary direct
_audit_creation_date 07-04-10
_audit_creation_method CRYSTALS_ver_12.80
_cell_angle_alpha 90
_cell_angle_beta 94.643(1)
_cell_angle_gamma 90
_cell_formula_units_Z 2
_cell_length_a 24.8064(4)
_cell_length_b 20.5004(3)
_cell_length_c 30.7944(5)
_cell_measurement_reflns_used 271130
_cell_measurement_temperature 120(2)
_cell_measurement_theta_max 30
_cell_measurement_theta_min 1
_cell_volume 15608.8(4)
_computing_cell_refinement 'Bruker SAINT'
_computing_data_collection 'Bruker APEX2'
_computing_data_reduction 'Bruker SAINT'
_computing_molecular_graphics 'CAMERON (Watkin et al., 1996)'
_computing_publication_material 'CRYSTALS (Betteridge et al., 2003)'
_computing_structure_refinement 'CRYSTALS (Betteridge et al., 2003)'
_computing_structure_solution Sir2000
_diffrn_ambient_temperature 120(2)
_diffrn_measured_fraction_theta_full 0.999
_diffrn_measured_fraction_theta_max 0.928
_diffrn_measurement_device_type 'Bruker SMART APEX2 CCD'
_diffrn_measurement_method 'fine-slice \w scans'
_diffrn_radiation_monochromator 'silicon 111'
_diffrn_radiation_source 'Daresbury SRS station 9.8'
_diffrn_radiation_type synchrotron
_diffrn_radiation_wavelength 0.68140
_diffrn_reflns_av_R_equivalents 0.060
_diffrn_reflns_limit_h_max 33
_diffrn_reflns_limit_h_min -33
_diffrn_reflns_limit_k_max 28
_diffrn_reflns_limit_k_min -28
_diffrn_reflns_limit_l_max 42
_diffrn_reflns_limit_l_min -42
_diffrn_reflns_number 271130
_diffrn_reflns_theta_full 25.000
_diffrn_reflns_theta_max 28.928
_diffrn_reflns_theta_min 0.645
_diffrn_standards_decay_% 5
_diffrn_standards_number 0
_exptl_absorpt_coefficient_mu 0.135
_exptl_absorpt_correction_T_max 1.00
_exptl_absorpt_correction_T_min 1.00
_exptl_absorpt_correction_type multi-scan
_exptl_absorpt_process_details
;

Correction applied by SADABS - note that the transmission factors are
not real since they include corrections for beam decay and possibly
crystal decay (the two cannot be distinguished).
The numbers listed in the CIF are those calculated by CRYSTALS.
;
_exptl_crystal_colour green
_exptl_crystal_density_diffrn 1.332
_exptl_crystal_description block
_exptl_crystal_F_000 6524
_exptl_crystal_size_max 0.03
_exptl_crystal_size_mid 0.02
_exptl_crystal_size_min 0.02
_refine_diff_density_max 1.91
_refine_diff_density_min -1.01
_refine_ls_extinction_method None
_refine_ls_goodness_of_fit_ref 1.0689
_refine_ls_hydrogen_treatment noref
_refine_ls_matrix_type full
_refine_ls_number_parameters 2377
_refine_ls_number_reflns 18317
_refine_ls_number_restraints 1213
_refine_ls_R_factor_all 0.2311
_refine_ls_R_factor_gt 0.1752
_refine_ls_shift/su_max 0.046002
_refine_ls_structure_factor_coef F
_refine_ls_weighting_details
;
Method, part 1, Chebychev polynomial, (Watkin, 1994, Prince, 1982)
[weight] = 1.0/[A~0~*T~0~(x)+A~1~*T~1~(x) ... +A~n-1~]*T~n-1~(x)]
where A~i~ are the Chebychev coefficients listed below and x= Fcalc/Fmax
Method = Robust Weighting (Prince, 1982)
W = [weight] * [1-(deltaF/6*sigmaF)^2^]^2^
A~i~ are:
1.99 2.39 0.904
;
_refine_ls_weighting_scheme calc
_refine_ls_wR_factor_all 0.2309
_refine_ls_wR_factor_gt 0.1892
_refine_ls_wR_factor_ref 0.1892
_reflns_limit_h_max 33
_reflns_limit_h_min -33
_reflns_limit_k_max 28
_reflns_limit_k_min 0
_reflns_limit_l_max 42
_reflns_limit_l_min 0
_reflns_number_gt 18317
_reflns_number_total 79886
_reflns_threshold_expression I>3.00u(I)
_cod_data_source_file b802728e.txt
_cod_data_source_block ox056
_cod_depositor_comments
;
The following automatic conversions were performed:
'_symmetry_cell_setting' value 'Monoclinic' changed to 'monoclinic'
according to '/home/saulius/struct/CIF-dictionaries/cif_core.dic'
dictionary named 'cif_core.dic' version 2.4.1 from 2010-06-29.

Automatic conversion script
Id: cif_fix_enum 1527 2010-12-29 10:47:43Z saulius 
;
_cod_original_sg_symbol_H-M 'P 1 21 1 '
_cod_database_code 7103184

loop_
_symmetry_equiv_pos_as_xyz
x,y,z
-x,y+1/2,-z

loop_
_atom_site_label
_atom_site_type_symbol
_atom_site_fract_x
_atom_site_fract_y
_atom_site_fract_z
_atom_site_U_iso_or_equiv
_atom_site_occupancy
_atom_site_adp_type
_atom_site_refinement_flags_posn
_atom_site_refinement_flags_adp
_atom_site_refinement_flags_occupancy
_atom_site_disorder_assembly
_atom_site_disorder_group
_atom_site_attached_hydrogens
N1 N -0.0128(7) 0.2396(8) 0.7769(5) 0.0414 1.0000 Uani . U . . . .
N2 N 0.0056(7) 0.0750(8) 0.4049(5) 0.0425 1.0000 Uani . U . . . .
N3 N 0.4997(7) 0.0403(7) 0.5842(4) 0.0395 1.0000 Uani . U . . . .
N4 N 0.5157(7) -0.1052(8) 0.2081(5) 0.0429 1.0000 Uani . U . . . .
N5 N 0.4888(7) 0.5311(9) -0.0894(5) 0.0456 1.0000 Uani . U . . . .
N6 N 0.5249(6) 0.3936(8) 0.2923(5) 0.0401 1.0000 Uani . U . . . .
N7 N 1.0154(6) 0.2240(8) 0.2783(4) 0.0386 1.0000 Uani . U . . . .
N8 N 1.0045(7) 0.1008(8) -0.1046(5) 0.0463 1.0000 Uani . U . . . .
C601 C 0.0142(8) 0.2543(9) 0.8167(6) 0.0414 1.0000 Uani . U . . . .
C602 C -0.0073(8) 0.2632(9) 0.8575(6) 0.0416 1.0000 Uani . U . . . .
C603 C 0.0273(8) 0.2742(9) 0.8910(6) 0.0416 1.0000 Uani . U . . . .
C604 C 0.0825(8) 0.2770(9) 0.8890(6) 0.0415 1.0000 Uani . U . . . .
C605 C 0.1044(8) 0.2676(9) 0.8467(6) 0.0415 1.0000 Uani . U . . . .
C606 C 0.0680(8) 0.2557(9) 0.8112(6) 0.0414 1.0000 Uani . U . . . .
C607 C 0.0783(8) 0.2378(9) 0.7645(6) 0.0415 1.0000 Uani . U . . . .
C608 C 0.0184(8) 0.2259(9) 0.7475(6) 0.0413 1.0000 Uani . U . . . .
C609 C 0.0026(8) 0.2018(9) 0.7050(6) 0.0408 1.0000 Uani . U . . . .
C610 C 0.0332(8) 0.1864(9) 0.6722(6) 0.0401 1.0000 Uani . U . . . .
C611 C 0.0125(8) 0.1591(9) 0.6328(6) 0.0395 1.0000 Uani . U . . . .
C612 C 0.0422(8) 0.1408(9) 0.5974(6) 0.0396 1.0000 Uani . U . . . .
C613 C 0.0195(8) 0.1183(9) 0.5596(6) 0.0398 1.0000 Uani . U . . . .
C614 C 0.0453(8) 0.1069(9) 0.5195(6) 0.0403 1.0000 Uani . U . . . .
C615 C 0.0182(8) 0.0943(9) 0.4828(6) 0.0412 1.0000 Uani . U . . . .
C616 C 0.0365(8) 0.0846(9) 0.4418(6) 0.0421 1.0000 Uani . U . . . .
C617 C 0.0960(8) 0.0887(9) 0.4291(6) 0.0426 1.0000 Uani . U . . . .
C618 C 0.0872(9) 0.0767(9) 0.3781(6) 0.0430 1.0000 Uani . U . . . .
C619 C 0.1260(8) 0.0801(10) 0.3498(6) 0.0438 1.0000 Uani . U . . . .
C620 C 0.1082(9) 0.0675(10) 0.3057(6) 0.0442 1.0000 Uani . U . . . .
C621 C 0.0539(9) 0.0598(10) 0.2938(6) 0.0444 1.0000 Uani . U . . . .
C622 C 0.0128(8) 0.0587(10) 0.3241(6) 0.0439 1.0000 Uani . U . . . .
C623 C 0.0347(9) 0.0686(10) 0.3686(6) 0.0431 1.0000 Uani . U . . . .
C624 C -0.0529(8) 0.0691(10) 0.4040(6) 0.0428 1.0000 Uani . U . . . .
C625 C -0.0716(8) 0.2386(9) 0.7697(6) 0.0419 1.0000 Uani . U . . . .
C626 C 0.1141(8) 0.1824(9) 0.7621(6) 0.0415 1.0000 Uani . U . . . .
C627 C 0.0982(8) 0.3004(9) 0.7419(6) 0.0421 1.0000 Uani . U . . . .
C628 C 0.1287(8) 0.0310(10) 0.4502(6) 0.0429 1.0000 Uani . U . . . .
C629 C 0.1257(8) 0.1519(10) 0.4418(6) 0.0427 1.0000 Uani . U . . . .
C630 C 0.4700(8) 0.0459(9) 0.6226(5) 0.0396 1.0000 Uani . U . . . .
C631 C 0.4891(8) 0.0616(9) 0.6647(5) 0.0397 1.0000 Uani . U . . . .
C632 C 0.4453(8) 0.0555(9) 0.6936(5) 0.0398 1.0000 Uani . U . . . .
C633 C 0.4001(8) 0.0460(9) 0.6843(5) 0.0397 1.0000 Uani . U . . . .
C634 C 0.3773(8) 0.0350(9) 0.6376(5) 0.0396 1.0000 Uani . U . . . .
C635 C 0.4151(8) 0.0326(9) 0.6093(5) 0.0393 1.0000 Uani . U . . . .
C636 C 0.4113(8) 0.0240(9) 0.5610(5) 0.0391 1.0000 Uani . U . . . .
C637 C 0.4675(8) 0.0258(9) 0.5501(5) 0.0394 1.0000 Uani . U . . . .
C638 C 0.4905(8) 0.0134(9) 0.5098(5) 0.0400 1.0000 Uani . U . . . .
C639 C 0.4608(8) 0.0039(9) 0.4699(6) 0.0403 1.0000 Uani . U . . . .
C640 C 0.4858(8) -0.0118(9) 0.4351(6) 0.0411 1.0000 Uani . U . . . .
C641 C 0.4603(8) -0.0267(9) 0.3918(6) 0.0416 1.0000 Uani . U . . . .
C642 C 0.4932(8) -0.0431(10) 0.3571(6) 0.0419 1.0000 Uani . U . . . .
C643 C 0.4677(8) -0.0542(10) 0.3145(6) 0.0420 1.0000 Uani . U . . . .
C644 C 0.5003(8) -0.0721(10) 0.2808(6) 0.0424 1.0000 Uani . U . . . .
C645 C 0.4799(8) -0.0851(9) 0.2388(6) 0.0425 1.0000 Uani . U . . . .
C646 C 0.4246(8) -0.0769(10) 0.2162(6) 0.0426 1.0000 Uani . U . . . .
C647 C 0.4332(8) -0.1031(9) 0.1719(6) 0.0431 1.0000 Uani . U . . . .
C648 C 0.3947(8) -0.1082(10) 0.1335(6) 0.0439 1.0000 Uani . U . . . .
C649 C 0.4156(9) -0.1257(10) 0.0953(6) 0.0444 1.0000 Uani . U . . . .
C650 C 0.4710(9) -0.1372(10) 0.0933(6) 0.0442 1.0000 Uani . U . . . .
C651 C 0.5098(9) -0.1331(10) 0.1295(6) 0.0437 1.0000 Uani . U . . . .
C652 C 0.4859(8) -0.1114(10) 0.1669(6) 0.0433 1.0000 Uani . U . . . .
C653 C 0.5693(8) -0.1197(10) 0.2195(6) 0.0433 1.0000 Uani . U . . . .
C654 C 0.5604(8) 0.0482(9) 0.5842(6) 0.0401 1.0000 Uani . U . . . .
C655 C 0.4016(8) -0.0105(9) 0.2183(6) 0.0423 1.0000 Uani . U . . . .
C656 C 0.3872(8) -0.1262(10) 0.2374(6) 0.0427 1.0000 Uani . U . . . .
C657 C 0.3777(8) 0.0846(9) 0.5403(5) 0.0390 1.0000 Uani . U . . . .
C658 C 0.3811(8) -0.0374(9) 0.5478(5) 0.0389 1.0000 Uani . U . . . .
C659 C 0.4528(8) 0.5364(10) -0.1284(6) 0.0461 1.0000 Uani . U . . . .
C660 C 0.4639(8) 0.5510(11) -0.1687(6) 0.0465 1.0000 Uani . U . . . .
C661 C 0.4204(8) 0.5513(11) -0.2035(6) 0.0469 1.0000 Uani . U . . . .
C662 C 0.3665(8) 0.5352(11) -0.1906(6) 0.0471 1.0000 Uani . U . . . .
C663 C 0.3579(8) 0.5202(11) -0.1495(6) 0.0468 1.0000 Uani . U . . . .
C664 C 0.3985(8) 0.5193(11) -0.1156(6) 0.0463 1.0000 Uani . U . . . .
C665 C 0.4014(8) 0.5086(10) -0.0693(6) 0.0461 1.0000 Uani . U . . . .
C666 C 0.4601(8) 0.5143(10) -0.0531(6) 0.0451 1.0000 Uani . U . . . .
C667 C 0.4890(8) 0.5027(10) -0.0123(6) 0.0437 1.0000 Uani . U . . . .
C668 C 0.4651(8) 0.4884(10) 0.0228(6) 0.0424 1.0000 Uani . U . . . .
C669 C 0.4909(8) 0.4774(10) 0.0622(6) 0.0416 1.0000 Uani . U . . . .
C670 C 0.4688(8) 0.4639(10) 0.1037(6) 0.0407 1.0000 Uani . U . . . .
C671 C 0.5006(8) 0.4543(10) 0.1430(6) 0.0402 1.0000 Uani . U . . . .
C672 C 0.4766(8) 0.4375(10) 0.1811(6) 0.0394 1.0000 Uani . U . . . .
C673 C 0.5095(7) 0.4248(10) 0.2185(6) 0.0394 1.0000 Uani . U . . . .
C674 C 0.4905(7) 0.4099(9) 0.2583(6) 0.0394 1.0000 Uani . U . . . .
C675 C 0.4322(8) 0.4080(9) 0.2728(6) 0.0395 1.0000 Uani . U . . . .
C676 C 0.4458(8) 0.3951(10) 0.3202(6) 0.0399 1.0000 Uani . U . . . .
C677 C 0.4080(8) 0.3901(10) 0.3538(6) 0.0407 1.0000 Uani . U . . . .
C678 C 0.4308(8) 0.3740(10) 0.3956(6) 0.0414 1.0000 Uani . U . . . .
C679 C 0.4806(8) 0.3693(10) 0.4065(6) 0.0415 1.0000 Uani . U . . . .
C680 C 0.5235(8) 0.3761(10) 0.3736(6) 0.0411 1.0000 Uani . U . . . .
C681 C 0.4984(8) 0.3857(9) 0.3311(6) 0.0402 1.0000 Uani . U . . . .
C682 C 0.5848(8) 0.3820(10) 0.2918(6) 0.0403 1.0000 Uani . U . . . .
C683 C 0.5449(8) 0.5450(10) -0.0902(6) 0.0460 1.0000 Uani . U . . . .
C684 C 0.3769(8) 0.4421(11) -0.0595(6) 0.0465 1.0000 Uani . U . . . .
C685 C 0.3713(8) 0.5621(11) -0.0491(6) 0.0464 1.0000 Uani . U . . . .
C686 C 0.4042(8) 0.3517(9) 0.2519(6) 0.0395 1.0000 Uani . U . . . .
C687 C 0.4029(8) 0.4710(9) 0.2633(6) 0.0393 1.0000 Uani . U . . . .
C688 C 0.9879(8) 0.2294(9) 0.3151(5) 0.0383 1.0000 Uani . U . . . .
C689 C 1.0128(8) 0.2412(9) 0.3575(5) 0.0386 1.0000 Uani . U . . . .
C690 C 0.9711(8) 0.2437(9) 0.3901(5) 0.0388 1.0000 Uani . U . . . .
C691 C 0.9181(8) 0.2383(9) 0.3792(5) 0.0386 1.0000 Uani . U . . . .
C692 C 0.8978(8) 0.2283(9) 0.3367(5) 0.0383 1.0000 Uani . U . . . .
C693 C 0.9332(8) 0.2233(9) 0.3044(5) 0.0380 1.0000 Uani . U . . . .
C694 C 0.9235(8) 0.2082(9) 0.2562(5) 0.0378 1.0000 Uani . U . . . .
C695 C 0.9812(8) 0.2113(9) 0.2441(5) 0.0385 1.0000 Uani . U . . . .
C696 C 0.9989(8) 0.2049(9) 0.2004(6) 0.0397 1.0000 Uani . U . . . .
C697 C 0.9686(8) 0.1872(10) 0.1621(5) 0.0405 1.0000 Uani . U . . . .
C698 C 0.9906(8) 0.1763(10) 0.1245(6) 0.0421 1.0000 Uani . U . . . .
C699 C 0.9658(8) 0.1608(10) 0.0850(6) 0.0430 1.0000 Uani . U . . . .
C700 C 0.9884(8) 0.1552(10) 0.0479(6) 0.0440 1.0000 Uani . U . . . .
C701 C 0.9628(8) 0.1385(10) 0.0067(6) 0.0444 1.0000 Uani . U . . . .
C702 C 0.9944(9) 0.1278(10) -0.0296(6) 0.0451 1.0000 Uani . U . . . .
C703 C 0.9720(9) 0.1124(10) -0.0711(6) 0.0461 1.0000 Uani . U . . . .
C704 C 0.9128(9) 0.1073(10) -0.0867(6) 0.0471 1.0000 Uani . U . . . .
C705 C 0.9202(9) 0.0922(10) -0.1387(6) 0.0478 1.0000 Uani . U . . . .
C706 C 0.8822(9) 0.0788(11) -0.1704(6) 0.0489 1.0000 Uani . U . . . .
C707 C 0.9017(9) 0.0668(11) -0.2120(6) 0.0493 1.0000 Uani . U . . . .
C708 C 0.9540(9) 0.0685(11) -0.2172(6) 0.0490 1.0000 Uani . U . . . .
C709 C 0.9893(9) 0.0772(10) -0.1854(6) 0.0481 1.0000 Uani . U . . . .
C710 C 0.9742(9) 0.0929(10) -0.1418(6) 0.0473 1.0000 Uani . U . . . .
C711 C 1.0661(9) 0.1027(10) -0.1001(6) 0.0463 1.0000 Uani . U . . . .
C712 C 1.0734(8) 0.2294(9) 0.2749(5) 0.0390 1.0000 Uani . U . . . .
C713 C 0.8982(8) 0.1420(9) 0.2484(5) 0.0378 1.0000 Uani . U . . . .
C714 C 0.8873(8) 0.2639(9) 0.2339(5) 0.0376 1.0000 Uani . U . . . .
C715 C 0.8864(9) 0.0465(10) -0.0669(6) 0.0472 1.0000 Uani . U . . . .
C716 C 0.8816(9) 0.1671(10) -0.0822(6) 0.0477 1.0000 Uani . U . . . .
C101 C -0.0534(6) 0.3479(8) 0.5632(5) 0.028(3) 1.0000 Uiso . . . . . .
C102 C -0.0938(6) 0.3557(7) 0.5988(5) 0.024(3) 1.0000 Uiso . . . . . .
C103 C -0.1039(7) 0.2893(9) 0.6164(6) 0.034(4) 1.0000 Uiso . . . . . .
C104 C -0.1248(6) 0.2435(7) 0.5794(4) 0.019(3) 1.0000 Uiso . . . . . .
C105 C -0.0885(6) 0.2435(7) 0.5433(4) 0.026(3) 1.0000 Uiso D U . . . .
C106 C -0.1759(10) 0.1422(12) 0.5887(8) 0.059(6) 1.0000 Uiso . . . . . .
C107 C -0.1947(9) 0.1207(11) 0.6354(7) 0.051(5) 1.0000 Uiso . . . . . .
C108 C -0.1553(7) 0.0771(9) 0.6546(6) 0.035(4) 1.0000 Uiso . . . . . .
C109 C -0.1395(7) 0.0218(9) 0.6276(6) 0.036(4) 1.0000 Uiso . . . . . .
C110 C -0.1268(11) 0.0408(12) 0.5860(7) 0.070(5) 1.0000 Uiso D U . . . .
C111 C -0.0781(6) -0.0691(8) 0.6471(5) 0.025(3) 1.0000 Uiso . . . . . .
C112 C -0.0525(7) -0.0944(9) 0.6940(5) 0.034(4) 1.0000 Uiso . . . . . .
C113 C 0.0053(7) -0.0664(9) 0.7020(6) 0.034(4) 1.0000 Uiso . . . . . .
C114 C 0.0387(6) -0.0744(8) 0.6643(5) 0.026(3) 1.0000 Uiso . . . . . .
C115 C 0.0084(8) -0.0457(10) 0.6234(5) 0.045(4) 1.0000 Uiso D U . . . .
C116 C 0.1358(7) -0.0682(9) 0.6742(5) 0.032(4) 1.0000 Uiso . . . . . .
C117 C 0.1717(7) -0.0435(9) 0.7144(6) 0.038(4) 1.0000 Uiso . . . . . .
C118 C 0.1817(6) 0.0267(8) 0.7089(5) 0.029(3) 1.0000 Uiso . . . . . .
C119 C 0.2044(7) 0.0415(8) 0.6661(5) 0.033(4) 1.0000 Uiso . . . . . .
C120 C 0.1708(7) 0.0089(9) 0.6280(4) 0.033(3) 1.0000 Uiso D U . . . .
C121 C 0.2574(6) 0.1363(8) 0.6541(5) 0.024(3) 1.0000 Uiso . . . . . .
C122 C 0.2610(6) 0.1992(7) 0.6828(5) 0.023(3) 1.0000 Uiso . . . . . .
C123 C 0.2173(6) 0.2473(8) 0.6682(5) 0.028(3) 1.0000 Uiso . . . . . .
C124 C 0.2142(6) 0.2575(8) 0.6188(5) 0.025(3) 1.0000 Uiso . . . . . .
C125 C 0.2195(6) 0.1963(7) 0.5923(4) 0.022(3) 1.0000 Uiso D U . . . .
C126 C 0.1577(8) 0.3417(11) 0.5810(7) 0.048(5) 1.0000 Uiso . . . . . .
C127 C 0.1302(12) 0.3973(15) 0.6051(10) 0.082(8) 1.0000 Uiso . . . . . .
C128 C 0.0747(10) 0.3740(13) 0.6133(8) 0.064(6) 1.0000 Uiso . . . . . .
C129 C 0.0451(7) 0.3529(8) 0.5684(5) 0.032(4) 1.0000 Uiso . . . . . .
C130 C 0.0747(8) 0.3053(10) 0.5445(5) 0.048(4) 1.0000 Uiso D U . . . .
C131 C -0.1096(5) 0.2058(7) 0.5026(4) 0.032(3) 1.0000 Uiso D U . . . .
C132 C -0.1278(11) 0.0002(11) 0.5443(6) 0.076(4) 1.0000 Uiso D U . . . .
C133 C 0.0369(7) -0.0524(6) 0.5814(5) 0.041(3) 1.0000 Uiso D U . . . .
C134 C 0.1969(5) 0.0104(9) 0.5848(5) 0.042(3) 1.0000 Uiso D U . . . .
C135 C 0.2313(5) 0.2096(7) 0.5452(4) 0.028(3) 1.0000 Uiso D U . . . .
C136 C 0.0482(9) 0.2855(8) 0.5000(5) 0.056(4) 1.0000 Uiso D U . . . .
C201 C 0.3085(7) -0.1745(8) 0.3654(5) 0.030(3) 1.0000 Uiso . . . . . .
C202 C 0.3452(9) -0.1767(12) 0.4093(7) 0.061(4) 1.0000 Uiso D U . . . .
C203 C 0.3876(6) -0.2722(8) 0.3881(5) 0.027(3) 1.0000 Uiso . . . . . .
C204 C 0.3487(6) -0.2776(8) 0.3469(5) 0.027(3) 1.0000 Uiso . . . . . .
C205 C 0.3323(7) -0.2131(8) 0.3306(5) 0.032(4) 1.0000 Uiso . . . . . .
C206 C 0.4848(7) -0.2644(9) 0.3843(6) 0.038(4) 1.0000 Uiso . . . . . .
C207 C 0.5165(7) -0.2304(9) 0.4242(5) 0.036(3) 1.0000 Uiso D U . . . .
C208 C 0.6004(6) -0.2360(8) 0.3884(5) 0.028(3) 1.0000 Uiso . . . . . .
C209 C 0.5738(7) -0.2698(9) 0.3469(6) 0.036(4) 1.0000 Uiso . . . . . .
C210 C 0.5151(6) -0.2501(8) 0.3438(5) 0.028(3) 1.0000 Uiso . . . . . .
C211 C 0.6461(9) -0.1302(12) 0.3885(7) 0.057(5) 1.0000 Uiso . . . . . .
C212 C 0.6555(7) -0.1023(9) 0.3463(6) 0.039(4) 1.0000 Uiso . . . . . .
C213 C 0.6982(9) -0.0498(11) 0.3445(7) 0.055(5) 1.0000 Uiso . . . . . .
C214 C 0.6848(8) 0.0004(10) 0.3874(6) 0.045(5) 1.0000 Uiso . . . . . .
C215 C 0.6377(10) -0.0815(12) 0.4245(6) 0.060(4) 1.0000 Uiso D U . . . .
C216 C 0.6281(6) 0.0981(8) 0.3690(5) 0.024(3) 1.0000 Uiso . . . . . .
C217 C 0.6079(6) 0.1125(7) 0.3232(5) 0.022(3) 1.0000 Uiso . . . . . .
C218 C 0.5906(6) 0.1841(8) 0.3177(5) 0.029(3) 1.0000 Uiso . . . . . .
C219 C 0.5533(7) 0.2011(8) 0.3513(5) 0.032(4) 1.0000 Uiso . . . . . .
C220 C 0.5908(8) 0.1209(10) 0.4023(5) 0.045(4) 1.0000 Uiso D U . . . .
C221 C 0.4538(6) 0.1863(8) 0.3409(5) 0.026(3) 1.0000 Uiso . . . . . .
C222 C 0.4247(6) 0.1618(7) 0.2976(5) 0.021(3) 1.0000 Uiso . . . . . .
C223 C 0.3641(7) 0.1766(10) 0.2920(6) 0.040(4) 1.0000 Uiso . . . . . .
C224 C 0.3375(7) 0.1526(9) 0.3344(5) 0.033(4) 1.0000 Uiso . . . . . .
C225 C 0.4207(7) 0.1623(8) 0.3806(4) 0.032(3) 1.0000 Uiso D U . . . .
C226 C 0.2931(6) 0.0474(8) 0.3414(5) 0.026(3) 1.0000 Uiso . . . . . .
C227 C 0.3016(10) 0.0105(12) 0.3829(7) 0.069(5) 1.0000 Uiso D U . . . .
C228 C 0.2546(7) -0.0753(9) 0.3536(5) 0.034(4) 1.0000 Uiso . . . . . .
C229 C 0.2419(9) -0.0389(11) 0.3092(7) 0.054(5) 1.0000 Uiso . . . . . .
C230 C 0.2816(7) 0.0084(9) 0.3017(6) 0.037(4) 1.0000 Uiso . . . . . .
C231 C 0.4934(7) -0.2518(6) 0.4665(5) 0.039(3) 1.0000 Uiso D U . . . .
C232 C 0.3193(8) -0.1500(11) 0.4489(7) 0.070(4) 1.0000 Uiso D U . . . .
C233 C 0.3144(8) 0.0508(11) 0.4242(7) 0.073(4) 1.0000 Uiso D U . . . .
C234 C 0.4412(6) 0.1968(7) 0.4226(3) 0.034(3) 1.0000 Uiso D U . . . .
C235 C 0.6137(6) 0.1210(10) 0.4498(5) 0.052(3) 1.0000 Uiso D U . . . .
C236 C 0.6313(10) -0.1044(10) 0.4710(6) 0.068(4) 1.0000 Uiso D U . . . .
C301 C 0.8362(6) -0.0107(8) 0.1381(5) 0.028(3) 1.0000 Uiso . . . . . .
C302 C 0.8603(7) -0.0317(8) 0.1817(5) 0.031(4) 1.0000 Uiso . . . . . .
C303 C 0.9216(7) -0.0179(8) 0.1857(5) 0.031(4) 1.0000 Uiso . . . . . .
C304 C 0.9468(6) -0.0425(7) 0.1445(4) 0.019(3) 1.0000 Uiso . . . . . .
C305 C 0.9190(8) -0.0191(9) 0.1042(5) 0.045(4) 1.0000 Uiso D U . . . .
C306 C 1.0450(7) -0.0641(8) 0.1443(5) 0.031(4) 1.0000 Uiso . . . . . .
C307 C 1.0855(7) -0.0559(9) 0.1788(6) 0.039(4) 1.0000 Uiso . . . . . .
C308 C 1.1072(10) 0.0079(12) 0.1833(8) 0.061(6) 1.0000 Uiso . . . . . .
C309 C 1.1297(7) 0.0275(9) 0.1388(6) 0.037(4) 1.0000 Uiso . . . . . .
C310 C 1.0866(13) 0.0179(17) 0.1006(9) 0.093(6) 1.0000 Uiso D U . . . .
C311 C 1.1862(10) 0.1235(12) 0.1301(8) 0.062(6) 1.0000 Uiso . . . . . .
C312 C 1.2040(9) 0.1746(11) 0.1649(7) 0.051(5) 1.0000 Uiso . . . . . .
C313 C 1.1614(9) 0.2314(11) 0.1630(7) 0.054(5) 1.0000 Uiso . . . . . .
C314 C 1.1481(10) 0.2569(12) 0.1169(8) 0.060(6) 1.0000 Uiso . . . . . .
C315 C 1.1415(13) 0.2093(16) 0.0862(8) 0.088(6) 1.0000 Uiso D U . . . .
C316 C 1.1021(9) 0.3602(11) 0.1100(7) 0.052(5) 1.0000 Uiso . . . . . .
C317 C 1.0760(10) 0.3986(12) 0.1488(8) 0.061(6) 1.0000 Uiso . . . . . .
C318 C 1.0175(9) 0.3816(11) 0.1472(7) 0.056(5) 1.0000 Uiso . . . . . .
C319 C 0.9894(9) 0.3936(11) 0.1012(7) 0.051(5) 1.0000 Uiso . . . . . .
C320 C 1.0174(12) 0.3580(14) 0.0651(7) 0.080(5) 1.0000 Uiso D U . . . .
C321 C 0.8936(8) 0.4077(10) 0.0807(6) 0.041(4) 1.0000 Uiso . . . . . .
C322 C 0.8608(7) 0.4225(8) 0.1207(5) 0.031(4) 1.0000 Uiso . . . . . .
C323 C 0.8371(6) 0.3591(8) 0.1352(5) 0.026(3) 1.0000 Uiso . . . . . .
C324 C 0.8080(7) 0.3213(9) 0.0990(5) 0.033(4) 1.0000 Uiso . . . . . .
C325 C 0.8407(9) 0.3183(12) 0.0585(6) 0.060(4) 1.0000 Uiso D U . . . .
C326 C 0.7521(7) 0.2237(8) 0.1047(5) 0.031(4) 1.0000 Uiso . . . . . .
C327 C 0.7374(8) 0.1917(10) 0.1481(6) 0.042(4) 1.0000 Uiso . . . . . .
C328 C 0.7798(7) 0.1397(8) 0.1605(5) 0.030(4) 1.0000 Uiso . . . . . .
C329 C 0.7909(7) 0.0950(8) 0.1231(5) 0.030(4) 1.0000 Uiso . . . . . .
C330 C 0.7986(7) 0.1331(8) 0.0813(5) 0.038(3) 1.0000 Uiso D U . . . .
C331 C 0.8060(7) 0.0872(8) 0.0432(5) 0.046(3) 1.0000 Uiso D U . . . .
C332 C 0.9953(12) 0.3838(9) 0.0206(8) 0.081(4) 1.0000 Uiso D U . . . .
C333 C 1.1440(13) 0.2296(14) 0.0387(7) 0.095(5) 1.0000 Uiso D U . . . .
C334 C 1.1082(12) 0.0292(15) 0.0562(9) 0.100(5) 1.0000 Uiso D U . . . .
C335 C 0.8121(9) 0.2935(11) 0.0159(7) 0.072(4) 1.0000 Uiso D U . . . .
C336 C 0.9363(8) -0.0565(9) 0.0647(4) 0.049(3) 1.0000 Uiso D U . . . .
C401 C 0.3893(8) 0.6956(11) 0.1516(7) 0.050(5) 1.0000 Uiso . . . . . .
C402 C 0.3561(6) 0.6828(8) 0.1880(5) 0.030(3) 1.0000 Uiso . . . . . .
C403 C 0.3402(6) 0.6114(8) 0.1874(5) 0.024(3) 1.0000 Uiso . . . . . .
C404 C 0.3070(8) 0.5938(10) 0.1456(6) 0.044(4) 1.0000 Uiso . . . . . .
C405 C 0.3263(13) 0.6133(19) 0.1036(11) 0.105(7) 1.0000 Uiso D U . . . .
C406 C 0.2516(8) 0.4942(10) 0.1358(6) 0.044(4) 1.0000 Uiso . . . . . .
C407 C 0.2462(7) 0.4437(9) 0.1731(6) 0.035(4) 1.0000 Uiso . . . . . .
C408 C 0.2896(6) 0.3922(8) 0.1718(5) 0.029(3) 1.0000 Uiso . . . . . .
C409 C 0.2912(8) 0.3681(10) 0.1260(6) 0.042(4) 1.0000 Uiso . . . . . .
C410 C 0.2948(8) 0.4173(10) 0.0929(5) 0.045(4) 1.0000 Uiso D U . . . .
C411 C 0.3403(7) 0.2637(9) 0.1088(5) 0.034(4) 1.0000 Uiso . . . . . .
C412 C 0.3641(7) 0.2169(9) 0.1413(6) 0.034(4) 1.0000 Uiso . . . . . .
C413 C 0.4252(6) 0.2292(8) 0.1517(5) 0.024(3) 1.0000 Uiso . . . . . .
C414 C 0.4515(6) 0.2396(8) 0.1104(5) 0.025(3) 1.0000 Uiso . . . . . .
C415 C 0.4228(6) 0.2862(8) 0.0774(4) 0.032(3) 1.0000 Uiso D U . . . .
C416 C 0.5524(8) 0.2329(10) 0.1146(6) 0.042(4) 1.0000 Uiso . . . . . .
C417 C 0.5895(6) 0.2342(8) 0.1557(5) 0.029(3) 1.0000 Uiso . . . . . .
C418 C 0.6034(7) 0.2999(9) 0.1701(5) 0.033(4) 1.0000 Uiso . . . . . .
C419 C 0.6280(7) 0.3375(9) 0.1330(5) 0.033(4) 1.0000 Uiso . . . . . .
C420 C 0.5908(7) 0.3316(9) 0.0914(5) 0.037(3) 1.0000 Uiso D U . . . .
C421 C 0.6871(9) 0.4342(11) 0.1462(7) 0.052(5) 1.0000 Uiso . . . . . .
C422 C 0.7002(10) 0.4655(13) 0.1899(8) 0.066(6) 1.0000 Uiso . . . . . .
C423 C 0.6611(11) 0.5196(14) 0.1959(9) 0.071(7) 1.0000 Uiso . . . . . .
C424 C 0.6535(10) 0.5638(12) 0.1571(8) 0.061(6) 1.0000 Uiso . . . . . .
C425 C 0.6460(10) 0.5279(11) 0.1123(7) 0.063(4) 1.0000 Uiso D U . . . .
C426 C 0.5996(10) 0.6674(12) 0.1500(8) 0.063(6) 1.0000 Uiso . . . . . .
C427 C 0.5822(11) 0.7020(13) 0.1923(9) 0.070(7) 1.0000 Uiso . . . . . .
C428 C 0.5167(9) 0.6852(12) 0.1901(7) 0.058(5) 1.0000 Uiso . . . . . .
C429 C 0.4835(9) 0.6878(12) 0.1462(7) 0.056(5) 1.0000 Uiso . . . . . .
C430 C 0.5133(10) 0.6528(13) 0.1124(7) 0.068(7) 1.0000 Uiso D U . . . .
C431 C 0.4862(12) 0.6541(10) 0.0661(7) 0.082(5) 1.0000 Uiso D U . . . .
C432 C 0.6505(10) 0.5713(10) 0.0724(5) 0.067(4) 1.0000 Uiso D U . . . .
C433 C 0.6168(5) 0.3622(8) 0.0531(5) 0.042(3) 1.0000 Uiso D U . . . .
C434 C 0.4478(7) 0.2901(6) 0.0338(4) 0.037(3) 1.0000 Uiso D U . . . .
C435 C 0.2886(7) 0.390(1) 0.0466(5) 0.054(3) 1.0000 Uiso D U . . . .
C436 C 0.2790(12) 0.627(2) 0.0697(8) 0.111(6) 1.0000 Uiso D U . . . .
O1 O -0.0796(4) 0.3086(5) 0.5275(3) 0.025(2) 1.0000 Uiso . . . . . 1
O2 O -0.1274(5) 0.1784(6) 0.5964(4) 0.038(3) 1.0000 Uiso . . . . . 1
O3 O -0.1678(5) 0.0897(6) 0.5649(4) 0.040(3) 1.0000 Uiso . . . . . 1
O4 O -0.0914(5) -0.0029(7) 0.6527(4) 0.043(3) 1.0000 Uiso . . . . . 1
O5 O -0.0427(4) -0.0795(5) 0.6159(3) 0.027(2) 1.0000 Uiso . . . . . 1
O6 O 0.0865(4) -0.0383(5) 0.6736(3) 0.027(2) 1.0000 Uiso . . . . . 1
O7 O 0.1612(5) -0.0581(6) 0.6359(4) 0.037(3) 1.0000 Uiso . . . . . 1
O8 O 0.2069(4) 0.1091(5) 0.6610(3) 0.029(2) 1.0000 Uiso . . . . . 1
O9 O 0.2624(4) 0.1551(5) 0.6107(3) 0.024(2) 1.0000 Uiso . . . . . 1
O10 O 0.1629(5) 0.2853(6) 0.6070(4) 0.033(3) 1.0000 Uiso . . . . . 1
O11 O 0.1281(5) 0.3280(7) 0.5403(4) 0.048(3) 1.0000 Uiso . . . . . 1
O12 O -0.0065(4) 0.3248(5) 0.5794(3) 0.028(2) 1.0000 Uiso . . . . . 1
O13 O -0.0700(5) 0.3990(6) 0.6298(4) 0.040(3) 1.0000 Uiso . . . . . 1
O14 O -0.1452(6) 0.2937(7) 0.6473(5) 0.052(3) 1.0000 Uiso . . . . . 1
O15 O -0.2058(7) 0.1781(9) 0.6549(6) 0.076(5) 1.0000 Uiso . . . . . 1
O16 O -0.1733(7) 0.0508(9) 0.6941(6) 0.075(5) 1.0000 Uiso . . . . . 1
O17 O -0.0829(5) -0.0788(7) 0.7276(4) 0.046(3) 1.0000 Uiso . . . . . 1
O18 O 0.0306(5) -0.0967(6) 0.7377(4) 0.035(3) 1.0000 Uiso . . . . . 1
O19 O 0.1446(5) -0.0588(6) 0.7536(4) 0.040(3) 1.0000 Uiso . . . . . 1
O20 O 0.2154(6) 0.0562(8) 0.7450(5) 0.063(4) 1.0000 Uiso . . . . . 1
O21 O 0.2553(5) 0.1796(6) 0.7264(4) 0.039(3) 1.0000 Uiso . . . . . 1
O22 O 0.2242(5) 0.3106(6) 0.6891(4) 0.042(3) 1.0000 Uiso . . . . . 1
O23 O 0.1612(9) 0.4103(11) 0.6411(7) 0.096(6) 1.0000 Uiso . . . . . 1
O24 O 0.0415(7) 0.4263(9) 0.6301(6) 0.076(5) 1.0000 Uiso . . . . . 1
O25 O 0.0425(6) 0.3367(8) 0.4713(5) 0.065(3) 1.0000 Uiso D U . . . 1
O26 O 0.2775(4) 0.2449(6) 0.5412(4) 0.040(3) 1.0000 Uiso D U . . . 1
O27 O 0.2494(5) -0.0106(7) 0.5875(4) 0.051(3) 1.0000 Uiso D U . . . 1
O28 O -0.1082(7) 0.0266(9) 0.5079(5) 0.078(4) 1.0000 Uiso D U . . . 1
O29 O 0.0473(5) -0.1151(6) 0.5692(4) 0.043(3) 1.0000 Uiso D U . . . 1
O30 O -0.1595(4) 0.2274(6) 0.4861(4) 0.040(3) 1.0000 Uiso D U . . . 1
O101 O 0.2584(6) -0.0354(7) 0.3857(5) 0.053(3) 1.0000 Uiso . . . . . 1
O102 O 0.3023(6) -0.1102(7) 0.3508(5) 0.054(4) 1.0000 Uiso . . . . . 1
O103 O 0.3602(5) -0.2418(6) 0.4194(4) 0.040(3) 1.0000 Uiso . . . . . 1
O104 O 0.4335(4) -0.2355(5) 0.3778(3) 0.027(2) 1.0000 Uiso . . . . . 1
O105 O 0.5702(5) -0.2531(6) 0.4257(4) 0.034(3) 1.0000 Uiso . . . . . 1
O106 O 0.5987(4) -0.1687(5) 0.3808(3) 0.026(2) 1.0000 Uiso . . . . . 1
O107 O 0.6800(6) -0.0319(7) 0.4236(4) 0.051(3) 1.0000 Uiso . . . . . 1
O108 O 0.6345(4) 0.0280(6) 0.3719(4) 0.032(3) 1.0000 Uiso . . . . . 1
O109 O 0.5751(4) 0.1879(5) 0.3945(3) 0.028(2) 1.0000 Uiso . . . . . 1
O110 O 0.5050(4) 0.1582(5) 0.3434(3) 0.026(2) 1.0000 Uiso . . . . . 1
O111 O 0.3648(5) 0.1804(7) 0.3717(4) 0.044(3) 1.0000 Uiso . . . . . 1
O112 O 0.3403(5) 0.0858(6) 0.3350(4) 0.037(3) 1.0000 Uiso . . . . . 1
O113 O 0.2677(6) 0.0434(7) 0.2647(5) 0.057(4) 1.0000 Uiso . . . . . 1
O114 O 0.2336(6) -0.0876(8) 0.2755(5) 0.057(4) 1.0000 Uiso . . . . . 1
O115 O 0.2962(6) -0.2177(8) 0.2927(5) 0.057(4) 1.0000 Uiso . . . . . 1
O116 O 0.3772(5) -0.3164(6) 0.3147(4) 0.037(3) 1.0000 Uiso . . . . . 1
O117 O 0.4858(5) -0.2881(6) 0.3095(4) 0.041(3) 1.0000 Uiso . . . . . 1
O118 O 0.6000(6) -0.2532(7) 0.3111(4) 0.049(3) 1.0000 Uiso . . . . . 1
O119 O 0.6688(6) -0.1488(8) 0.3133(5) 0.058(4) 1.0000 Uiso . . . . . 1
O120 O 0.7005(7) -0.0157(9) 0.3072(6) 0.072(5) 1.0000 Uiso . . . . . 1
O121 O 0.6485(5) 0.1014(6) 0.2919(4) 0.040(3) 1.0000 Uiso . . . . . 1
O122 O 0.5625(5) 0.1986(6) 0.2766(4) 0.033(3) 1.0000 Uiso . . . . . 1
O123 O 0.4514(5) 0.1904(6) 0.2642(4) 0.034(3) 1.0000 Uiso . . . . . 1
O124 O 0.3371(5) 0.1510(7) 0.2573(4) 0.045(3) 1.0000 Uiso . . . . . 1
O125 O 0.2719(7) 0.0900(9) 0.4328(6) 0.076(4) 1.0000 Uiso D U . . . 1
O126 O 0.2723(7) -0.1825(9) 0.4550(6) 0.082(4) 1.0000 Uiso D U . . . 1
O127 O 0.4958(5) -0.3177(5) 0.4742(4) 0.044(3) 1.0000 Uiso D U . . . 1
O128 O 0.6138(7) -0.0596(9) 0.4999(6) 0.076(4) 1.0000 Uiso D U . . . 1
O129 O 0.6610(6) 0.1556(8) 0.4543(5) 0.063(3) 1.0000 Uiso D U . . . 1
O130 O 0.4228(5) 0.1655(6) 0.4579(3) 0.038(3) 1.0000 Uiso D U . . . 1
O201 O 0.3672(4) 0.2662(6) 0.0707(3) 0.030(2) 1.0000 Uiso . . . . . 1
O202 O 0.3405(4) 0.3266(5) 0.1281(3) 0.023(2) 1.0000 Uiso . . . . . 1
O203 O 0.2513(5) 0.4623(6) 0.0966(4) 0.034(3) 1.0000 Uiso . . . . . 1
O204 O 0.3043(5) 0.5236(6) 0.1463(4) 0.035(3) 1.0000 Uiso . . . . . 1
O205 O 0.3560(6) 0.6799(8) 0.1102(5) 0.055(4) 1.0000 Uiso . . . . . 1
O206 O 0.4332(5) 0.6590(7) 0.1521(4) 0.046(3) 1.0000 Uiso . . . . . 1
O207 O 0.5704(8) 0.6773(10) 0.1144(6) 0.082(5) 1.0000 Uiso . . . . . 1
O208 O 0.6868(6) 0.4783(7) 0.1093(4) 0.050(3) 1.0000 Uiso . . . . . 1
O209 O 0.6345(5) 0.4042(6) 0.1458(4) 0.040(3) 1.0000 Uiso . . . . . 1
O210 O 0.5789(4) 0.2670(5) 0.0809(3) 0.029(2) 1.0000 Uiso . . . . . 1
O211 O 0.5053(4) 0.2678(5) 0.1225(3) 0.025(2) 1.0000 Uiso . . . . . 1
O212 O 0.6055(8) 0.6013(11) 0.1619(7) 0.090(6) 1.0000 Uiso . . . . . 1
O213 O 0.2836(5) 0.3407(6) 0.2019(4) 0.039(3) 1.0000 Uiso . . . . . 1
O214 O 0.2480(5) 0.4794(6) 0.2128(4) 0.043(3) 1.0000 Uiso . . . . . 1
O215 O 0.3102(5) 0.5966(6) 0.2248(4) 0.042(3) 1.0000 Uiso . . . . . 1
O216 O 0.3887(5) 0.6983(6) 0.2261(4) 0.037(3) 1.0000 Uiso . . . . . 1
O217 O 0.6745(7) 0.5528(9) 0.2349(6) 0.074(5) 1.0000 Uiso . . . . . 1
O218 O 0.7001(6) 0.4167(8) 0.2242(5) 0.058(4) 1.0000 Uiso . . . . . 1
O219 O 0.6432(6) 0.3016(8) 0.2077(5) 0.060(4) 1.0000 Uiso . . . . . 1
O220 O 0.5625(5) 0.2026(7) 0.1892(4) 0.047(3) 1.0000 Uiso . . . . . 1
O221 O 0.4505(5) 0.1801(6) 0.1742(4) 0.035(3) 1.0000 Uiso . . . . . 1
O222 O 0.3381(4) 0.2213(5) 0.1803(3) 0.030(2) 1.0000 Uiso . . . . . 1
O223 O 0.4524(5) 0.2294(6) 0.0158(4) 0.044(3) 1.0000 Uiso D U . . . 1
O224 O 0.2467(6) 0.3472(8) 0.0390(5) 0.063(3) 1.0000 Uiso D U . . . 1
O225 O 0.3043(10) 0.6157(14) 0.0325(8) 0.120(6) 1.0000 Uiso D U . . . 1
O226 O 0.4874(8) 0.7169(9) 0.0510(6) 0.084(5) 1.0000 Uiso D U . . . 1
O227 O 0.4947(5) 0.7283(6) 0.2218(4) 0.043(3) 1.0000 Uiso . . . . . 1
O228 O 0.6053(9) 0.6826(12) 0.2288(7) 0.097(6) 1.0000 Uiso . . . . . 1
O229 O 0.6376(7) 0.5378(8) 0.0344(5) 0.071(4) 1.0000 Uiso D U . . . 1
O230 O 0.6649(5) 0.3330(7) 0.0456(4) 0.048(3) 1.0000 Uiso D U . . . 1
O301 O 1.0675(5) -0.0498(6) 0.1020(4) 0.042(3) 1.0000 Uiso . . . . . 1
O302 O 1.1370(6) 0.0994(7) 0.1389(4) 0.050(3) 1.0000 Uiso . . . . . 1
O303 O 1.1808(6) 0.1604(8) 0.0877(5) 0.060(4) 1.0000 Uiso . . . . . 1
O304 O 1.1016(5) 0.2968(6) 0.1179(4) 0.042(3) 1.0000 Uiso . . . . . 1
O305 O 1.0779(8) 0.3830(10) 0.0711(6) 0.085(5) 1.0000 Uiso . . . . . 1
O306 O 0.9364(4) 0.3683(6) 0.0986(4) 0.031(2) 1.0000 Uiso . . . . . 1
O307 O 0.8639(5) 0.3798(6) 0.0469(4) 0.036(3) 1.0000 Uiso . . . . . 1
O308 O 0.8016(5) 0.2581(6) 0.1140(4) 0.037(3) 1.0000 Uiso . . . . . 1
O309 O 0.7562(4) 0.1767(6) 0.0719(3) 0.031(2) 1.0000 Uiso . . . . . 1
O310 O 0.8370(5) 0.0589(6) 0.1372(4) 0.034(3) 1.0000 Uiso . . . . . 1
O311 O 0.8635(5) -0.0376(6) 0.1039(4) 0.036(3) 1.0000 Uiso . . . . . 1
O312 O 1.0014(5) -0.0166(6) 0.1489(4) 0.033(3) 1.0000 Uiso . . . . . 1
O313 O 1.0583(7) -0.0728(8) 0.2182(5) 0.065(4) 1.0000 Uiso . . . . . 1
O314 O 1.1545(8) 0.0114(11) 0.2149(7) 0.091(6) 1.0000 Uiso . . . . . 1
O315 O 1.2064(7) 0.1471(8) 0.2054(5) 0.064(4) 1.0000 Uiso . . . . . 1
O316 O 1.1812(6) 0.2846(7) 0.1917(5) 0.054(4) 1.0000 Uiso . . . . . 1
O317 O 1.1036(6) 0.3806(8) 0.1877(5) 0.057(4) 1.0000 Uiso . . . . . 1
O318 O 0.9938(5) 0.4204(6) 0.1788(4) 0.042(3) 1.0000 Uiso . . . . . 1
O319 O 0.8893(5) 0.4567(7) 0.1555(4) 0.045(3) 1.0000 Uiso . . . . . 1
O320 O 0.8047(5) 0.3668(6) 0.1695(4) 0.036(3) 1.0000 Uiso . . . . . 1
O322 O 0.7343(6) 0.2390(7) 0.1796(5) 0.053(3) 1.0000 Uiso . . . . . 1
O323 O 0.7671(5) 0.1039(7) 0.1973(4) 0.046(3) 1.0000 Uiso . . . . . 1
O324 O 0.8352(6) 0.0003(7) 0.2151(4) 0.051(3) 1.0000 Uiso . . . . . 1
O325 O 0.9464(5) -0.0452(6) 0.2234(4) 0.041(3) 1.0000 Uiso . . . . . 1
O326 O 1.1486(9) -0.0131(11) 0.0473(7) 0.104(5) 1.0000 Uiso D U . . . 1
O327 O 1.1180(9) 0.1916(11) 0.0068(7) 0.102(5) 1.0000 Uiso D U . . . 1
O328 O 0.9916(8) 0.4502(9) 0.0162(6) 0.083(4) 1.0000 Uiso D U . . . 1
O329 O 0.9174(6) -0.0256(7) 0.0270(4) 0.052(3) 1.0000 Uiso D U . . . 1
O330 O 0.7599(8) 0.0569(13) 0.0261(8) 0.048(4) 0.5000 Uiso D U . . . 1
O331 O 0.8190(10) 0.1182(12) 0.0062(6) 0.046(4) 0.5000 Uiso D U . . . 1
O332 O 0.7697(7) 0.3348(10) 0.0055(6) 0.084(4) 1.0000 Uiso D U . . . 1
O501 O 0.8507(5) 0.3474(6) 0.4450(4) 0.035(3) 1.0000 Uiso . . . . . 2
O502 O 0.3178(7) 0.2027(8) 0.4658(5) 0.066(4) 1.0000 Uiso . . . . . 2
O503 O 0.7978(10) 0.6492(12) 0.0402(8) 0.108(7) 1.0000 Uiso . . . . . 2
O504 O 0.2938(11) 0.7720(14) 0.0565(9) 0.122(8) 1.0000 Uiso . . . . . 2
O505 O 0.8122(13) 0.5192(17) 0.0306(10) 0.147(10) 1.0000 Uiso . . . . . 2
O506 O 0.7049(11) 0.4471(15) 0.0058(9) 0.130(9) 1.0000 Uiso . . . . . 2
O507 O 0.7601(12) 0.3053(15) 0.2727(10) 0.058(7) 0.5000 Uiso . . . . . 2
O508 O 0.8872(13) 0.3656(16) -0.0465(10) 0.063(8) 0.5000 Uiso . . . . . 2
O509 O 0.8375(6) 0.5574(8) 0.1766(5) 0.060(4) 1.0000 Uiso . . . . . 2
O510 O 0.7402(8) 0.1677(9) 0.2735(6) 0.079(5) 1.0000 Uiso . . . . . 2
O511 O 0.1236(7) 0.8895(9) 0.2899(6) 0.074(5) 1.0000 Uiso . . . . . 2
O512 O 0.7638(10) 0.1777(13) 0.7443(8) 0.110(7) 1.0000 Uiso . . . . . 2
O513 O 0.9037(9) 0.9817(12) 0.3020(8) 0.106(7) 1.0000 Uiso . . . . . 2
O514 O 0.1970(9) 0.9007(11) 0.4813(7) 0.095(6) 1.0000 Uiso . . . . . 2
O515 O 0.2678(9) 0.9821(11) 0.1788(7) 0.100(6) 1.0000 Uiso . . . . . 2
P1 P 0.2810(4) 0.3245(5) 0.8268(3) 0.150(3) 1.0000 Uiso D U . . . .
P2 P 0.7908(3) 0.3024(4) 0.8463(2) 0.112(2) 1.0000 Uiso D U . . . .
P3 P 0.7181(3) 0.3167(4) 0.3532(3) 0.121(2) 1.0000 Uiso D U . . . .
P4 P 0.2227(6) 0.2932(8) 0.3591(5) 0.131(5) 0.5000 Uiso D U . . . .
F1 F 0.2939(8) 0.2649(8) 0.7954(6) 0.154(5) 1.0000 Uiso D U . . . .
F2 F 0.2686(8) 0.3839(8) 0.8583(6) 0.152(5) 1.0000 Uiso D U . . . .
F3 F 0.3021(8) 0.3752(8) 0.7922(5) 0.155(5) 1.0000 Uiso D U . . . .
F4 F 0.3411(5) 0.3195(10) 0.8502(6) 0.151(5) 1.0000 Uiso D U . . . .
F5 F 0.2607(8) 0.2742(9) 0.8619(5) 0.160(5) 1.0000 Uiso D U . . . .
F6 F 0.2207(5) 0.3292(10) 0.8038(6) 0.153(5) 1.0000 Uiso D U . . . .
F7 F 0.7848(7) 0.3128(9) 0.7945(3) 0.134(4) 1.0000 Uiso D U . . . .
F8 F 0.7977(6) 0.2913(8) 0.8980(3) 0.120(4) 1.0000 Uiso D U . . . .
F9 F 0.7264(4) 0.3074(8) 0.8481(5) 0.123(4) 1.0000 Uiso D U . . . .
F10 F 0.7857(7) 0.2249(5) 0.8399(5) 0.123(4) 1.0000 Uiso D U . . . .
F11 F 0.8554(4) 0.2974(8) 0.8458(5) 0.116(4) 1.0000 Uiso D U . . . .
F12 F 0.7953(6) 0.3798(5) 0.8531(5) 0.107(4) 1.0000 Uiso D U . . . .
F13 F 0.7778(4) 0.3104(9) 0.3371(5) 0.129(4) 1.0000 Uiso D U . . . .
F14 F 0.6582(4) 0.3231(8) 0.3691(5) 0.117(4) 1.0000 Uiso D U . . . .
F15 F 0.6929(6) 0.2937(8) 0.3059(4) 0.125(4) 1.0000 Uiso D U . . . .
F16 F 0.7204(7) 0.2419(5) 0.3688(5) 0.124(4) 1.0000 Uiso D U . . . .
F17 F 0.7426(6) 0.3399(8) 0.4005(4) 0.121(4) 1.0000 Uiso D U . . . .
F18 F 0.7157(7) 0.3915(5) 0.3377(5) 0.119(4) 1.0000 Uiso D U . . . .
F19 F 0.2580(11) 0.2882(16) 0.3176(7) 0.131(6) 0.5000 Uiso D U . 1 1 .
F20 F 0.2274(12) 0.3712(9) 0.3584(10) 0.125(6) 0.5000 Uiso D U . 1 1 .
F21 F 0.1883(10) 0.2983(15) 0.4009(7) 0.126(6) 0.5000 Uiso D U . 1 1 .
F22 F 0.1681(9) 0.2976(16) 0.3275(8) 0.136(6) 0.5000 Uiso D U . 1 1 .
F23 F 0.2771(9) 0.2889(16) 0.3910(8) 0.133(6) 0.5000 Uiso D U . 1 1 .
F24 F 0.2177(12) 0.2151(9) 0.3600(10) 0.133(6) 0.5000 Uiso D U . 1 1 .
P100 P 0.7112(4) 0.3121(5) 0.3886(4) 0.080(3) 0.5000 Uiso D U . 1 2 .
F100 F 0.6922(9) 0.2699(10) 0.3461(5) 0.085(5) 0.5000 Uiso D U . 1 2 .
F200 F 0.7301(9) 0.3543(9) 0.4310(5) 0.081(5) 0.5000 Uiso D U . 1 2 .
F300 F 0.6527(6) 0.3029(11) 0.4066(7) 0.082(5) 0.5000 Uiso D U . 1 2 .
F400 F 0.7321(8) 0.2466(8) 0.4131(7) 0.085(5) 0.5000 Uiso D U . 1 2 .
F500 F 0.7698(6) 0.3214(11) 0.3707(7) 0.080(5) 0.5000 Uiso D U . 1 2 .
F600 F 0.6905(9) 0.3777(8) 0.3642(7) 0.085(5) 0.5000 Uiso D U . 1 2 .
H6021 H -0.0460 0.2568 0.8570 0.0592 1.0000 Uiso . . . . . .
H6031 H 0.0139 0.2816 0.9170 0.0592 1.0000 Uiso . . . . . .
H6041 H 0.1061 0.2851 0.9141 0.0591 1.0000 Uiso . . . . . .
H6051 H 0.1419 0.2682 0.8451 0.0590 1.0000 Uiso . . . . . .
H6091 H -0.0352 0.1950 0.6995 0.0571 1.0000 Uiso . . . . . .
H6101 H 0.0715 0.1963 0.6765 0.0562 1.0000 Uiso . . . . . .
H6111 H -0.0258 0.1484 0.6287 0.0552 1.0000 Uiso . . . . . .
H6121 H 0.0790 0.1503 0.6002 0.0562 1.0000 Uiso . . . . . .
H6131 H -0.0162 0.1035 0.5596 0.0571 1.0000 Uiso . . . . . .
H6141 H 0.0843 0.1129 0.5199 0.0570 1.0000 Uiso . . . . . .
H6151 H -0.0199 0.0879 0.4859 0.0580 1.0000 Uiso . . . . . .
H6191 H 0.1646 0.0897 0.3589 0.0609 1.0000 Uiso . . . . . .
H6201 H 0.1302 0.0622 0.2827 0.0612 1.0000 Uiso . . . . . .
H6211 H 0.0370 0.0532 0.2649 0.0620 1.0000 Uiso . . . . . .
H6221 H -0.0240 0.0563 0.3141 0.0608 1.0000 Uiso . . . . . .
H6251 H -0.0835 0.2500 0.7411 0.0740 1.0000 Uiso . . . . . .
H6252 H -0.0851 0.1987 0.7793 0.0740 1.0000 Uiso . . . . . .
H6253 H -0.0855 0.2744 0.7898 0.0739 1.0000 Uiso . . . . . .
H6261 H 0.1250 0.1782 0.7327 0.0720 1.0000 Uiso . . . . . .
H6262 H 0.1464 0.1883 0.7810 0.0720 1.0000 Uiso . . . . . .
H6263 H 0.0957 0.1439 0.7695 0.0719 1.0000 Uiso . . . . . .
H6271 H 0.1038 0.2939 0.7129 0.0740 1.0000 Uiso . . . . . .
H6272 H 0.1340 0.3132 0.7579 0.0741 1.0000 Uiso . . . . . .
H6273 H 0.0738 0.3355 0.7464 0.0740 1.0000 Uiso . . . . . .
H6281 H 0.1670 0.0396 0.4525 0.0738 1.0000 Uiso . . . . . .
H6282 H 0.1170 0.0203 0.4784 0.0741 1.0000 Uiso . . . . . .
H6283 H 0.1231 -0.0086 0.4317 0.0738 1.0000 Uiso . . . . . .
H6291 H 0.1604 0.1524 0.4300 0.0740 1.0000 Uiso . . . . . .
H6292 H 0.1307 0.1537 0.4733 0.0739 1.0000 Uiso . . . . . .
H6293 H 0.1050 0.1888 0.4313 0.0740 1.0000 Uiso . . . . . .
H6311 H 0.5236 0.0745 0.6730 0.0540 1.0000 Uiso . . . . . .
H6321 H 0.4582 0.0637 0.7233 0.0529 1.0000 Uiso . . . . . .
H6331 H 0.3744 0.0457 0.7069 0.0532 1.0000 Uiso . . . . . .
H6341 H 0.3396 0.0285 0.6285 0.0531 1.0000 Uiso . . . . . .
H6381 H 0.5284 0.0093 0.5098 0.0549 1.0000 Uiso . . . . . .
H6391 H 0.4222 0.0073 0.4684 0.0550 1.0000 Uiso . . . . . .
H6401 H 0.5238 -0.0158 0.4392 0.0559 1.0000 Uiso . . . . . .
H6441 H 0.5392 -0.0752 0.2859 0.0580 1.0000 Uiso . . . . . .
H6481 H 0.3585 -0.1034 0.1363 0.0601 1.0000 Uiso . . . . . .
H6491 H 0.3915 -0.1302 0.0690 0.0611 1.0000 Uiso . . . . . .
H6501 H 0.4824 -0.1478 0.0666 0.0610 1.0000 Uiso . . . . . .
H6511 H 0.5488 -0.1461 0.1294 0.0599 1.0000 Uiso . . . . . .
H6541 H 0.5723 0.0219 0.5606 0.0690 1.0000 Uiso . . . . . .
H6542 H 0.5756 0.0322 0.6116 0.0690 1.0000 Uiso . . . . . .
H6543 H 0.5680 0.0932 0.5806 0.0689 1.0000 Uiso . . . . . .
H6561 H 0.3495 -0.1171 0.2300 0.0741 1.0000 Uiso . . . . . .
H6562 H 0.3944 -0.1272 0.2689 0.0739 1.0000 Uiso . . . . . .
H6563 H 0.3945 -0.1711 0.2267 0.0740 1.0000 Uiso . . . . . .
H6571 H 0.3710 0.0812 0.5095 0.0661 1.0000 Uiso . . . . . .
H6572 H 0.3977 0.1257 0.5469 0.0659 1.0000 Uiso . . . . . .
H6573 H 0.3434 0.0888 0.5532 0.0659 1.0000 Uiso . . . . . .
H6581 H 0.3700 -0.0357 0.5183 0.0671 1.0000 Uiso . . . . . .
H6582 H 0.4048 -0.0726 0.5553 0.0671 1.0000 Uiso . . . . . .
H6583 H 0.3501 -0.0401 0.5656 0.0670 1.0000 Uiso . . . . . .
H6601 H 0.5005 0.5650 -0.1734 0.0660 1.0000 Uiso . . . . . .
H6621 H 0.3373 0.5361 -0.2130 0.0671 1.0000 Uiso . . . . . .
H6631 H 0.3224 0.5094 -0.1411 0.0669 1.0000 Uiso . . . . . .
H6671 H 0.5269 0.5044 -0.0100 0.0630 1.0000 Uiso . . . . . .
H6681 H 0.4270 0.4883 0.0191 0.0610 1.0000 Uiso . . . . . .
H6691 H 0.5281 0.4778 0.0633 0.0603 1.0000 Uiso . . . . . .
H6701 H 0.4313 0.4623 0.1030 0.0570 1.0000 Uiso . . . . . .
H6721 H 0.4387 0.4327 0.1841 0.0541 1.0000 Uiso . . . . . .
H6731 H 0.5484 0.4250 0.2150 0.0530 1.0000 Uiso . . . . . .
H6771 H 0.3702 0.3952 0.3479 0.0550 1.0000 Uiso . . . . . .
H6781 H 0.4039 0.3590 0.4161 0.0561 1.0000 Uiso . . . . . .
H6791 H 0.4915 0.3672 0.4379 0.0561 1.0000 Uiso . . . . . .
H6801 H 0.5612 0.3725 0.3822 0.0550 1.0000 Uiso . . . . . .
H6821 H 0.5984 0.3649 0.3194 0.0682 1.0000 Uiso . . . . . .
H6822 H 0.6037 0.4208 0.2853 0.0682 1.0000 Uiso . . . . . .
H6823 H 0.5902 0.3493 0.2696 0.0679 1.0000 Uiso . . . . . .
H6831 H 0.5586 0.5663 -0.0646 0.0820 1.0000 Uiso . . . . . .
H6832 H 0.5510 0.5700 -0.1162 0.0821 1.0000 Uiso . . . . . .
H6833 H 0.5646 0.5020 -0.0931 0.0818 1.0000 Uiso . . . . . .
H6841 H 0.3791 0.4363 -0.0276 0.0840 1.0000 Uiso . . . . . .
H6842 H 0.3993 0.4071 -0.0708 0.0840 1.0000 Uiso . . . . . .
H6843 H 0.3411 0.4374 -0.0711 0.0841 1.0000 Uiso . . . . . .
H6851 H 0.3744 0.5525 -0.0171 0.0831 1.0000 Uiso . . . . . .
H6852 H 0.3896 0.6037 -0.0518 0.0829 1.0000 Uiso . . . . . .
H6853 H 0.3354 0.5638 -0.0588 0.0831 1.0000 Uiso . . . . . .
H6861 H 0.3655 0.3523 0.2596 0.0670 1.0000 Uiso . . . . . .
H6862 H 0.4199 0.3128 0.2614 0.0670 1.0000 Uiso . . . . . .
H6863 H 0.4019 0.3567 0.2205 0.0670 1.0000 Uiso . . . . . .
H6891 H 1.0488 0.2481 0.3625 0.0521 1.0000 Uiso . . . . . .
H6901 H 0.9832 0.2521 0.4203 0.0519 1.0000 Uiso . . . . . .
H6911 H 0.8923 0.2400 0.4002 0.0519 1.0000 Uiso . . . . . .
H6921 H 0.8624 0.2282 0.3272 0.0509 1.0000 Uiso . . . . . .
H6961 H 1.0366 0.2182 0.1978 0.0560 1.0000 Uiso . . . . . .
H6971 H 0.9309 0.1812 0.1633 0.0581 1.0000 Uiso . . . . . .
H6981 H 1.0281 0.1736 0.1262 0.0611 1.0000 Uiso . . . . . .
H6991 H 0.9264 0.1620 0.0799 0.0631 1.0000 Uiso . . . . . .
H7001 H 1.0296 0.1543 0.0534 0.0640 1.0000 Uiso . . . . . .
H7021 H 1.0340 0.1313 -0.0255 0.0661 1.0000 Uiso . . . . . .
H7061 H 0.8459 0.0685 -0.1641 0.0719 1.0000 Uiso . . . . . .
H7071 H 0.8755 0.0610 -0.2367 0.0722 1.0000 Uiso . . . . . .
H7081 H 0.9662 0.0624 -0.2462 0.0720 1.0000 Uiso . . . . . .
H7091 H 1.0254 0.0754 -0.1902 0.0700 1.0000 Uiso . . . . . .
H7111 H 1.0811 0.0762 -0.1213 0.0850 1.0000 Uiso . . . . . .
H7112 H 1.0782 0.1474 -0.1016 0.0851 1.0000 Uiso . . . . . .
H7113 H 1.0780 0.0860 -0.0705 0.0850 1.0000 Uiso . . . . . .
H7121 H 1.0827 0.2287 0.2459 0.0670 1.0000 Uiso . . . . . .
H7122 H 1.0866 0.2711 0.2886 0.0670 1.0000 Uiso . . . . . .
H7123 H 1.0933 0.1950 0.2918 0.0671 1.0000 Uiso . . . . . .
H7141 H 0.8799 0.2565 0.2031 0.0620 1.0000 Uiso . . . . . .
H7142 H 0.9062 0.3044 0.2388 0.0620 1.0000 Uiso . . . . . .
H7143 H 0.8528 0.2666 0.2467 0.0621 1.0000 Uiso . . . . . .
H7151 H 0.8453 0.0503 -0.0707 0.0859 1.0000 Uiso . . . . . .
H7152 H 0.8957 0.0056 -0.0826 0.0860 1.0000 Uiso . . . . . .
H7153 H 0.8977 0.0434 -0.0368 0.0861 1.0000 Uiso . . . . . .
H7161 H 0.8453 0.1651 -0.1010 0.0870 1.0000 Uiso . . . . . .
H7162 H 0.8997 0.2049 -0.0943 0.0870 1.0000 Uiso . . . . . .
H7163 H 0.8728 0.1760 -0.0541 0.0871 1.0000 Uiso . . . . . .
H1011 H -0.0465 0.3917 0.5514 0.0400 1.0000 Uiso . . . . . .
H1021 H -0.1298 0.3737 0.5862 0.0411 1.0000 Uiso . . . . . .
H1031 H -0.0705 0.2708 0.6323 0.0550 1.0000 Uiso . . . . . .
H1041 H -0.1615 0.2572 0.5676 0.0270 1.0000 Uiso . . . . . .
H1051 H -0.0523 0.2254 0.5538 0.0392 1.0000 Uiso . . . . . .
H1061 H -0.2037 0.1667 0.5713 0.0880 1.0000 Uiso . . . . . .
H1071 H -0.2273 0.0963 0.6301 0.0881 1.0000 Uiso . . . . . .
H1081 H -0.1208 0.1020 0.6629 0.0409 1.0000 Uiso . . . . . .
H1091 H -0.1667 -0.0121 0.6255 0.0499 1.0000 Uiso . . . . . .
H1101 H -0.0890 0.0613 0.5894 0.0980 1.0000 Uiso . . . . . .
H1111 H -0.1120 -0.0956 0.6400 0.0359 1.0000 Uiso . . . . . .
H1121 H -0.0497 -0.1427 0.6955 0.0629 1.0000 Uiso . . . . . .
H1131 H 0.0022 -0.0188 0.7078 0.0449 1.0000 Uiso . . . . . .
H1141 H 0.0477 -0.1207 0.6579 0.0390 1.0000 Uiso . . . . . .
H1151 H 0.0015 0.0051 0.6291 0.0610 1.0000 Uiso . . . . . .
H1161 H 0.1303 -0.1168 0.6786 0.0420 1.0000 Uiso . . . . . .
H1171 H 0.2087 -0.0677 0.7137 0.0540 1.0000 Uiso . . . . . .
H1181 H 0.1454 0.0453 0.7072 0.0370 1.0000 Uiso . . . . . .
H1191 H 0.2426 0.0248 0.6667 0.0473 1.0000 Uiso . . . . . .
H1201 H 0.1354 0.0318 0.6242 0.0409 1.0000 Uiso . . . . . .
H1211 H 0.2871 0.1048 0.6622 0.0281 1.0000 Uiso . . . . . .
H1221 H 0.2968 0.2192 0.6825 0.0299 1.0000 Uiso . . . . . .
H1231 H 0.1824 0.2309 0.6743 0.0430 1.0000 Uiso . . . . . .
H1241 H 0.2420 0.2912 0.6111 0.0389 1.0000 Uiso . . . . . .
H1251 H 0.1856 0.1720 0.5935 0.0343 1.0000 Uiso . . . . . .
H1261 H 0.1945 0.3573 0.5777 0.0677 1.0000 Uiso . . . . . .
H1271 H 0.1281 0.4365 0.5877 0.1180 1.0000 Uiso . . . . . .
H1281 H 0.0779 0.3357 0.6332 0.0859 1.0000 Uiso . . . . . .
H1291 H 0.0384 0.3922 0.5486 0.0460 1.0000 Uiso . . . . . .
H1301 H 0.0780 0.2652 0.5643 0.0600 1.0000 Uiso . . . . . .
H1311 H -0.1132 0.1595 0.5102 0.0469 1.0000 Uiso . . . . . .
H1312 H -0.0833 0.2079 0.4804 0.0471 1.0000 Uiso . . . . . .
H1321 H -0.1077 -0.0432 0.5515 0.1111 1.0000 Uiso . . . . . .
H1322 H -0.1651 -0.0131 0.5381 0.1111 1.0000 Uiso . . . . . .
H1331 H 0.0701 -0.0298 0.5844 0.0490 1.0000 Uiso . . . . . .
H1332 H 0.0125 -0.0335 0.5584 0.0491 1.0000 Uiso . . . . . .
H1341 H 0.1967 0.0563 0.5742 0.0610 1.0000 Uiso . . . . . .
H1342 H 0.1761 -0.0155 0.5632 0.0607 1.0000 Uiso . . . . . .
H1351 H 0.2005 0.2330 0.5303 0.0430 1.0000 Uiso . . . . . .
H1352 H 0.2339 0.1672 0.5300 0.0429 1.0000 Uiso . . . . . .
H1361 H 0.0124 0.2665 0.5041 0.0829 1.0000 Uiso . . . . . .
H1362 H 0.0704 0.2542 0.4876 0.0829 1.0000 Uiso . . . . . .
H2011 H 0.2722 -0.1941 0.3690 0.0448 1.0000 Uiso . . . . . .
H2021 H 0.3778 -0.1508 0.4048 0.0809 1.0000 Uiso . . . . . .
H2031 H 0.4003 -0.3146 0.3989 0.0359 1.0000 Uiso . . . . . .
H2041 H 0.3170 -0.3019 0.3534 0.0380 1.0000 Uiso . . . . . .
H2051 H 0.3646 -0.1915 0.3211 0.0441 1.0000 Uiso . . . . . .
H2061 H 0.4826 -0.3133 0.3898 0.0482 1.0000 Uiso . . . . . .
H2071 H 0.5168 -0.1823 0.4212 0.0430 1.0000 Uiso . . . . . .
H2081 H 0.6374 -0.2523 0.3934 0.0430 1.0000 Uiso . . . . . .
H2091 H 0.5763 -0.3170 0.3514 0.0469 1.0000 Uiso . . . . . .
H2101 H 0.5130 -0.2024 0.3359 0.0400 1.0000 Uiso . . . . . .
H2111 H 0.6787 -0.1588 0.3948 0.0780 1.0000 Uiso . . . . . .
H2121 H 0.6217 -0.0789 0.3350 0.0550 1.0000 Uiso . . . . . .
H2131 H 0.7351 -0.0727 0.3540 0.0781 1.0000 Uiso . . . . . .
H2141 H 0.7146 0.0346 0.3890 0.0660 1.0000 Uiso . . . . . .
H2151 H 0.6043 -0.0584 0.4156 0.0879 1.0000 Uiso . . . . . .
H2161 H 0.6638 0.1195 0.3759 0.0290 1.0000 Uiso . . . . . .
H2171 H 0.5754 0.0858 0.3148 0.0292 1.0000 Uiso . . . . . .
H2181 H 0.6239 0.2152 0.3221 0.0378 1.0000 Uiso . . . . . .
H2191 H 0.5418 0.2488 0.3496 0.0439 1.0000 Uiso . . . . . .
H2201 H 0.5582 0.0935 0.3985 0.0511 1.0000 Uiso . . . . . .
H2211 H 0.4560 0.2357 0.3402 0.0371 1.0000 Uiso . . . . . .
H2221 H 0.4297 0.1154 0.2977 0.0270 1.0000 Uiso . . . . . .
H2231 H 0.3597 0.2240 0.2885 0.0661 1.0000 Uiso . . . . . .
H2241 H 0.2992 0.1684 0.3332 0.0471 1.0000 Uiso . . . . . .
H2251 H 0.4239 0.1135 0.3843 0.0379 1.0000 Uiso . . . . . .
H2261 H 0.2635 0.0800 0.3435 0.0371 1.0000 Uiso . . . . . .
H2271 H 0.3355 -0.0167 0.3802 0.1001 1.0000 Uiso . . . . . .
H2281 H 0.2244 -0.1063 0.3578 0.0481 1.0000 Uiso . . . . . .
H2291 H 0.2050 -0.0172 0.3095 0.0799 1.0000 Uiso . . . . . .
H2301 H 0.3154 -0.0144 0.2962 0.0510 1.0000 Uiso . . . . . .
H2311 H 0.5125 -0.2295 0.4914 0.0511 1.0000 Uiso . . . . . .
H2312 H 0.4554 -0.2381 0.4649 0.0509 1.0000 Uiso . . . . . .
H2321 H 0.3440 -0.1557 0.4755 0.0929 1.0000 Uiso . . . . . .
H2322 H 0.3133 -0.1020 0.4461 0.0929 1.0000 Uiso . . . . . .
H2331 H 0.3220 0.0218 0.4497 0.1051 1.0000 Uiso . . . . . .
H2332 H 0.3452 0.0795 0.4222 0.1050 1.0000 Uiso . . . . . .
H2341 H 0.4812 0.1956 0.4260 0.0439 1.0000 Uiso . . . . . .
H2342 H 0.4299 0.2416 0.4221 0.0441 1.0000 Uiso . . . . . .
H2351 H 0.6184 0.0766 0.4599 0.0680 1.0000 Uiso . . . . . .
H2352 H 0.5877 0.1427 0.4678 0.0679 1.0000 Uiso . . . . . .
H2361 H 0.6704 -0.1203 0.4821 0.1010 1.0000 Uiso . . . . . .
H2362 H 0.6103 -0.1441 0.4697 0.1010 1.0000 Uiso . . . . . .
H3011 H 0.7972 -0.0228 0.1337 0.0391 1.0000 Uiso . . . . . .
H3021 H 0.8545 -0.0796 0.1850 0.0481 1.0000 Uiso . . . . . .
H3031 H 0.9271 0.0309 0.1862 0.0409 1.0000 Uiso . . . . . .
H3041 H 0.9478 -0.0902 0.1446 0.0291 1.0000 Uiso . . . . . .
H3051 H 0.9223 0.0298 0.1000 0.0661 1.0000 Uiso . . . . . .
H3061 H 1.0292 -0.1089 0.1452 0.0363 1.0000 Uiso . . . . . .
H3071 H 1.1152 -0.0858 0.1745 0.0592 1.0000 Uiso . . . . . .
H3081 H 1.0803 0.0397 0.1931 0.0830 1.0000 Uiso . . . . . .
H3091 H 1.1631 0.0055 0.1328 0.0461 1.0000 Uiso . . . . . .
H3101 H 1.0574 0.0478 0.1032 0.1339 1.0000 Uiso . . . . . .
H3111 H 1.2138 0.0878 0.1295 0.0921 1.0000 Uiso . . . . . .
H3121 H 1.2390 0.1929 0.1597 0.0671 1.0000 Uiso . . . . . .
H3131 H 1.1261 0.2179 0.1742 0.0799 1.0000 Uiso . . . . . .
H3141 H 1.1785 0.2854 0.1073 0.0790 1.0000 Uiso . . . . . .
H3151 H 1.1055 0.1864 0.0888 0.1049 1.0000 Uiso . . . . . .
H3161 H 1.1404 0.3736 0.1107 0.0712 1.0000 Uiso . . . . . .
H3171 H 1.0776 0.4489 0.1468 0.0720 1.0000 Uiso . . . . . .
H3181 H 1.0169 0.3331 0.1567 0.0760 1.0000 Uiso . . . . . .
H3191 H 0.9882 0.4404 0.0935 0.0731 1.0000 Uiso . . . . . .
H3201 H 1.0141 0.3064 0.0667 0.1229 1.0000 Uiso . . . . . .
H3211 H 0.9097 0.4503 0.0706 0.0581 1.0000 Uiso . . . . . .
H3221 H 0.8288 0.4507 0.1120 0.0450 1.0000 Uiso . . . . . .
H3231 H 0.8701 0.3339 0.1475 0.0301 1.0000 Uiso . . . . . .
H3241 H 0.7727 0.3429 0.0926 0.0460 1.0000 Uiso . . . . . .
H3261 H 0.7221 0.2557 0.0952 0.0419 1.0000 Uiso . . . . . .
H3271 H 0.7013 0.1689 0.1430 0.0649 1.0000 Uiso . . . . . .
H3281 H 0.8150 0.1640 0.1690 0.0480 1.0000 Uiso . . . . . .
H3291 H 0.7600 0.0653 0.1166 0.0410 1.0000 Uiso . . . . . .
H3301 H 0.8335 0.1593 0.0863 0.0540 1.0000 Uiso . . . . . .
H3311 H 0.8345 0.0554 0.0505 0.0612 1.0000 Uiso . . . . . .
H3321 H 1.0164 0.3655 -0.0026 0.1270 1.0000 Uiso . . . . . .
H3322 H 0.9573 0.3655 0.0131 0.1270 1.0000 Uiso . . . . . .
H3331 H 1.1794 0.2383 0.0326 0.1220 1.0000 Uiso . . . . . .
H3332 H 1.1225 0.2730 0.0359 0.1220 1.0000 Uiso . . . . . .
H3341 H 1.1129 0.0806 0.0471 0.1570 1.0000 Uiso . . . . . .
H3342 H 1.0718 0.0264 0.0285 0.1570 1.0000 Uiso . . . . . .
H3351 H 0.8457 0.2934 -0.0092 0.1339 1.0000 Uiso . . . . . .
H3352 H 0.8104 0.2437 0.0156 0.1341 1.0000 Uiso . . . . . .
H3361 H 0.9773 -0.0569 0.0666 0.0741 1.0000 Uiso . . . . . .
H3362 H 0.9246 -0.1008 0.0642 0.0739 1.0000 Uiso . . . . . .
H4011 H 0.3987 0.7430 0.1515 0.0600 1.0000 Uiso . . . . . .
H4021 H 0.3227 0.7107 0.1869 0.0502 1.0000 Uiso . . . . . .
H4031 H 0.3732 0.5827 0.1893 0.0341 1.0000 Uiso . . . . . .
H4041 H 0.2703 0.6151 0.1483 0.0708 1.0000 Uiso . . . . . .
H4061 H 0.2219 0.5289 0.1353 0.0731 1.0000 Uiso . . . . . .
H4071 H 0.2086 0.4232 0.1687 0.0441 1.0000 Uiso . . . . . .
H4081 H 0.3242 0.4141 0.1804 0.0350 1.0000 Uiso . . . . . .
H4091 H 0.2584 0.3405 0.1181 0.0601 1.0000 Uiso . . . . . .
H4101 H 0.3309 0.4384 0.0977 0.0590 1.0000 Uiso . . . . . .
H4111 H 0.3013 0.2522 0.0999 0.0589 1.0000 Uiso . . . . . .
H4121 H 0.3606 0.1736 0.1298 0.0451 1.0000 Uiso . . . . . .
H4131 H 0.4316 0.2723 0.1686 0.0451 1.0000 Uiso . . . . . .
H4141 H 0.4562 0.1961 0.0970 0.0420 1.0000 Uiso . . . . . .
H4151 H 0.4239 0.3298 0.0913 0.0379 1.0000 Uiso . . . . . .
H4161 H 0.5457 0.1848 0.1079 0.0651 1.0000 Uiso . . . . . .
H4171 H 0.6240 0.2108 0.1528 0.0369 1.0000 Uiso . . . . . .
H4181 H 0.5679 0.3237 0.1773 0.0480 1.0000 Uiso . . . . . .
H4191 H 0.6626 0.3174 0.1277 0.0369 1.0000 Uiso . . . . . .
H4201 H 0.5570 0.3560 0.0963 0.0480 1.0000 Uiso . . . . . .
H4211 H 0.7138 0.3965 0.1437 0.0609 1.0000 Uiso . . . . . .
H4221 H 0.7370 0.4809 0.1906 0.0870 1.0000 Uiso . . . . . .
H4231 H 0.6244 0.5021 0.1974 0.0842 1.0000 Uiso . . . . . .
H4241 H 0.6849 0.5932 0.1564 0.0791 1.0000 Uiso . . . . . .
H4251 H 0.6067 0.5074 0.1083 0.0970 1.0000 Uiso . . . . . .
H4261 H 0.6357 0.6855 0.1425 0.0762 1.0000 Uiso . . . . . .
H4271 H 0.5851 0.7517 0.1874 0.1060 1.0000 Uiso . . . . . .
H4281 H 0.5147 0.6438 0.2007 0.0740 1.0000 Uiso . . . . . .
H4291 H 0.4746 0.7317 0.1370 0.1020 1.0000 Uiso . . . . . .
H4301 H 0.5164 0.6056 0.1200 0.0959 1.0000 Uiso . . . . . .
H4311 H 0.5054 0.6272 0.0459 0.1151 1.0000 Uiso . . . . . .
H4312 H 0.4488 0.6377 0.0652 0.1150 1.0000 Uiso . . . . . .
H4321 H 0.6851 0.5870 0.0706 0.1010 1.0000 Uiso . . . . . .
H4322 H 0.6240 0.6085 0.0709 0.1009 1.0000 Uiso . . . . . .
H4331 H 0.6214 0.4084 0.0559 0.0590 1.0000 Uiso . . . . . .
H4332 H 0.5906 0.3546 0.0259 0.0589 1.0000 Uiso . . . . . .
H4341 H 0.4828 0.3121 0.0376 0.0479 1.0000 Uiso . . . . . .
H4342 H 0.4229 0.3178 0.0147 0.0481 1.0000 Uiso . . . . . .
H4351 H 0.2825 0.4272 0.0254 0.0750 1.0000 Uiso . . . . . .
H4352 H 0.3221 0.3682 0.0388 0.0751 1.0000 Uiso . . . . . .
H4361 H 0.2632 0.6734 0.0705 0.1480 1.0000 Uiso . . . . . .
H4362 H 0.2444 0.6002 0.0732 0.1481 1.0000 Uiso . . . . . .
H6611 H 0.4277 0.5600 -0.2347 0.0557 1.0000 Uiso . . . . . .
H6711 H 0.5422 0.4599 0.1448 0.0465 1.0000 Uiso . . . . . .
H6871 H 0.4221 0.5079 0.2789 0.0439 1.0000 Uiso . . . . . .
H6872 H 0.3648 0.4683 0.2753 0.0439 1.0000 Uiso . . . . . .
H6873 H 0.3974 0.4794 0.2319 0.0439 1.0000 Uiso . . . . . .
H7011 H 0.9220 0.1371 0.0012 0.0545 1.0000 Uiso . . . . . .
H7131 H 0.9232 0.1087 0.2624 0.0416 1.0000 Uiso . . . . . .
H7132 H 0.8941 0.1333 0.2158 0.0416 1.0000 Uiso . . . . . .
H7133 H 0.8625 0.1402 0.2601 0.0416 1.0000 Uiso . . . . . .
H6411 H 0.4190 -0.0225 0.3859 0.0475 1.0000 Uiso . . . . . .
H6421 H 0.5356 -0.0449 0.3624 0.0482 1.0000 Uiso . . . . . .
H6431 H 0.4264 -0.0527 0.3094 0.0482 1.0000 Uiso . . . . . .
H6531 H 0.5897 -0.1328 0.1933 0.0505 1.0000 Uiso . . . . . .
H6532 H 0.5888 -0.0802 0.2331 0.0505 1.0000 Uiso . . . . . .
H6533 H 0.5725 -0.1562 0.2410 0.0505 1.0000 Uiso . . . . . .
H6551 H 0.3959 0.0003 0.2501 0.0483 1.0000 Uiso . . . . . .
H6552 H 0.4273 0.0220 0.2078 0.0483 1.0000 Uiso . . . . . .
H6553 H 0.3659 -0.0072 0.2012 0.0483 1.0000 Uiso . . . . . .
H6241 H -0.0634 0.0768 0.4346 0.0497 1.0000 Uiso . . . . . .
H6242 H -0.0645 0.0269 0.3932 0.0497 1.0000 Uiso . . . . . .
H6243 H -0.0689 0.1055 0.3850 0.0497 1.0000 Uiso . . . . . .
H4051 H 0.3513 0.5793 0.0924 0.1154 1.0000 Uiso . . . . . .

loop_
_atom_site_aniso_label
_atom_site_aniso_U_11
_atom_site_aniso_U_22
_atom_site_aniso_U_33
_atom_site_aniso_U_23
_atom_site_aniso_U_13
_atom_site_aniso_U_12
N1 0.056(3) 0.037(3) 0.032(2) 0.004(2) 0.010(2) 0.006(3)
N2 0.057(3) 0.038(3) 0.033(2) 0.002(2) 0.009(2) 0.012(3)
N3 0.057(3) 0.035(3) 0.026(2) -0.003(2) 0.000(2) 0.011(3)
N4 0.058(3) 0.040(3) 0.031(2) -0.001(2) 0.007(2) 0.004(3)
N5 0.047(3) 0.051(3) 0.040(3) -0.001(3) 0.009(2) 0.006(3)
N6 0.043(3) 0.041(3) 0.036(2) -0.006(2) 0.000(2) 0.004(2)
N7 0.050(3) 0.037(3) 0.028(2) 0.002(2) 0.001(2) -0.003(2)
N8 0.062(3) 0.051(3) 0.028(2) 0.005(2) 0.012(2) 0.001(3)
C601 0.056(3) 0.037(3) 0.032(2) 0.004(2) 0.010(2) 0.006(3)
C602 0.057(3) 0.037(3) 0.032(3) 0.004(3) 0.010(2) 0.005(3)
C603 0.058(3) 0.037(3) 0.031(3) 0.003(3) 0.010(3) 0.005(3)
C604 0.058(3) 0.037(3) 0.031(3) 0.003(3) 0.009(3) 0.005(3)
C605 0.057(3) 0.037(3) 0.031(3) 0.003(3) 0.009(2) 0.005(3)
C606 0.057(3) 0.037(3) 0.031(2) 0.003(2) 0.010(2) 0.005(3)
C607 0.056(3) 0.038(3) 0.032(2) 0.004(2) 0.010(2) 0.005(3)
C608 0.056(3) 0.037(3) 0.032(2) 0.005(2) 0.010(2) 0.005(2)
C609 0.055(3) 0.036(3) 0.032(2) 0.006(2) 0.009(2) 0.005(3)
C610 0.054(3) 0.035(3) 0.032(2) 0.007(2) 0.009(2) 0.006(3)
C611 0.053(3) 0.035(3) 0.032(2) 0.007(2) 0.010(2) 0.007(3)
C612 0.053(3) 0.035(3) 0.032(2) 0.006(3) 0.009(2) 0.007(3)
C613 0.053(3) 0.034(3) 0.033(2) 0.005(3) 0.009(2) 0.008(3)
C614 0.054(3) 0.035(3) 0.033(2) 0.005(2) 0.009(2) 0.009(3)
C615 0.055(3) 0.036(3) 0.033(2) 0.003(2) 0.009(2) 0.010(3)
C616 0.057(3) 0.038(3) 0.033(2) 0.003(2) 0.009(2) 0.011(2)
C617 0.057(3) 0.039(3) 0.033(2) 0.002(2) 0.010(2) 0.012(3)
C618 0.059(3) 0.039(3) 0.033(2) 0.002(2) 0.010(2) 0.013(3)
C619 0.060(3) 0.039(3) 0.033(3) 0.002(3) 0.011(2) 0.013(3)
C620 0.061(3) 0.039(3) 0.034(3) 0.002(3) 0.011(3) 0.013(3)
C621 0.061(3) 0.039(3) 0.033(3) 0.002(3) 0.010(3) 0.013(3)
C622 0.060(3) 0.039(3) 0.033(3) 0.002(3) 0.009(3) 0.013(3)
C623 0.059(3) 0.038(3) 0.033(2) 0.002(2) 0.009(2) 0.013(3)
C624 0.057(3) 0.039(3) 0.033(3) 0.002(3) 0.009(3) 0.012(3)
C625 0.056(3) 0.038(3) 0.033(3) 0.004(3) 0.010(3) 0.006(3)
C626 0.057(3) 0.038(3) 0.031(3) 0.004(3) 0.010(3) 0.005(3)
C627 0.057(3) 0.038(3) 0.032(3) 0.004(3) 0.009(3) 0.005(3)
C628 0.057(3) 0.039(3) 0.033(3) 0.002(3) 0.010(3) 0.012(3)
C629 0.057(3) 0.039(3) 0.033(3) 0.003(3) 0.010(3) 0.012(3)
C630 0.057(3) 0.035(3) 0.026(2) -0.002(2) 0.000(2) 0.012(3)
C631 0.058(3) 0.034(3) 0.026(2) -0.002(2) 0.000(2) 0.013(3)
C632 0.058(3) 0.035(3) 0.026(3) -0.002(3) 0.000(3) 0.013(3)
C633 0.058(3) 0.035(3) 0.026(3) -0.002(3) 0.001(3) 0.013(3)
C634 0.058(3) 0.035(3) 0.026(3) -0.002(2) 0.001(2) 0.013(3)
C635 0.057(3) 0.034(3) 0.026(2) -0.002(2) 0.000(2) 0.012(3)
C636 0.056(3) 0.035(3) 0.026(2) -0.003(2) 0.001(2) 0.011(2)
C637 0.057(3) 0.035(3) 0.026(2) -0.003(2) 0.001(2) 0.011(2)
C638 0.056(3) 0.036(3) 0.027(2) -0.004(2) 0.001(2) 0.010(3)
C639 0.056(3) 0.038(3) 0.027(2) -0.005(2) 0.002(2) 0.009(3)
C640 0.056(3) 0.039(3) 0.028(2) -0.005(2) 0.004(2) 0.009(3)
C641 0.056(3) 0.040(3) 0.029(2) -0.005(3) 0.004(2) 0.009(3)
C642 0.056(3) 0.040(3) 0.030(2) -0.005(3) 0.005(2) 0.008(3)
C643 0.056(3) 0.040(3) 0.030(2) -0.004(2) 0.005(2) 0.007(3)
C644 0.056(3) 0.041(3) 0.031(2) -0.003(2) 0.006(2) 0.006(3)
C645 0.058(3) 0.040(3) 0.031(2) -0.002(2) 0.006(2) 0.004(2)
C646 0.058(3) 0.039(3) 0.031(2) -0.001(2) 0.006(2) 0.003(3)
C647 0.059(3) 0.039(3) 0.031(2) 0.000(2) 0.007(2) 0.003(3)
C648 0.061(3) 0.040(3) 0.031(3) 0.000(3) 0.006(2) 0.003(3)
C649 0.062(3) 0.040(3) 0.031(3) 0.001(3) 0.006(3) 0.002(3)
C650 0.062(3) 0.040(3) 0.031(3) 0.001(3) 0.006(3) 0.003(3)
C651 0.061(3) 0.040(3) 0.031(3) 0.000(3) 0.007(2) 0.003(3)
C652 0.060(3) 0.040(3) 0.031(2) -0.001(2) 0.007(2) 0.003(3)
C653 0.058(3) 0.041(3) 0.031(3) -0.002(3) 0.006(3) 0.004(3)
C654 0.057(3) 0.035(3) 0.028(3) -0.002(3) 0.000(3) 0.010(3)
C655 0.057(3) 0.039(3) 0.031(3) -0.001(3) 0.006(3) 0.003(3)
C656 0.058(3) 0.040(3) 0.031(3) -0.001(3) 0.006(3) 0.003(3)
C657 0.056(3) 0.035(3) 0.025(3) -0.002(3) 0.000(3) 0.011(3)
C658 0.056(3) 0.035(3) 0.026(3) -0.002(3) 0.001(3) 0.011(3)
C659 0.048(3) 0.051(3) 0.040(3) -0.001(3) 0.009(2) 0.007(3)
C660 0.049(3) 0.052(3) 0.040(3) 0.000(3) 0.009(3) 0.007(3)
C661 0.049(3) 0.052(3) 0.040(3) 0.000(3) 0.009(3) 0.007(3)
C662 0.049(3) 0.052(3) 0.041(3) 0.000(3) 0.009(3) 0.007(3)
C663 0.048(3) 0.052(3) 0.041(3) 0.000(3) 0.009(2) 0.007(3)
C664 0.048(3) 0.052(3) 0.040(3) -0.001(3) 0.009(2) 0.007(3)
C665 0.047(3) 0.052(3) 0.040(3) -0.001(2) 0.009(2) 0.006(3)
C666 0.047(3) 0.050(3) 0.039(2) -0.002(2) 0.009(2) 0.006(3)
C667 0.045(3) 0.049(3) 0.039(3) -0.003(3) 0.009(2) 0.006(3)
C668 0.043(3) 0.047(3) 0.038(3) -0.003(3) 0.008(2) 0.005(3)
C669 0.042(3) 0.046(3) 0.037(3) -0.004(3) 0.007(2) 0.004(3)
C670 0.041(3) 0.045(3) 0.036(3) -0.005(3) 0.006(2) 0.004(3)
C671 0.041(3) 0.044(3) 0.036(3) -0.005(3) 0.005(2) 0.004(3)
C672 0.041(3) 0.042(3) 0.035(2) -0.006(2) 0.004(2) 0.004(3)
C673 0.041(3) 0.042(3) 0.035(2) -0.006(2) 0.002(2) 0.004(2)
C674 0.042(2) 0.041(3) 0.035(2) -0.006(2) 0.001(2) 0.004(2)
C675 0.042(2) 0.041(3) 0.035(2) -0.006(2) 0.001(2) 0.004(2)
C676 0.043(3) 0.041(3) 0.035(2) -0.006(2) 0.001(2) 0.004(2)
C677 0.045(3) 0.042(3) 0.036(3) -0.006(3) 0.001(2) 0.004(3)
C678 0.046(3) 0.042(3) 0.037(3) -0.006(3) 0.000(2) 0.004(3)
C679 0.046(3) 0.041(3) 0.037(3) -0.006(3) -0.001(2) 0.004(3)
C680 0.045(3) 0.041(3) 0.037(3) -0.006(3) -0.002(2) 0.004(3)
C681 0.043(3) 0.041(3) 0.036(2) -0.006(2) 0.000(2) 0.004(2)
C682 0.043(3) 0.042(3) 0.036(3) -0.005(3) -0.001(3) 0.004(3)
C683 0.048(3) 0.051(3) 0.040(3) 0.000(3) 0.008(3) 0.005(3)
C684 0.048(3) 0.052(3) 0.040(3) -0.001(3) 0.009(3) 0.006(3)
C685 0.047(3) 0.053(3) 0.040(3) -0.002(3) 0.009(3) 0.006(3)
C686 0.042(3) 0.041(3) 0.035(3) -0.006(2) 0.002(2) 0.004(3)
C687 0.042(3) 0.041(3) 0.035(3) -0.005(2) 0.002(2) 0.005(3)
C688 0.051(3) 0.037(3) 0.027(2) 0.002(2) 0.000(2) -0.003(3)
C689 0.052(3) 0.037(3) 0.026(2) 0.002(3) 0.000(2) -0.003(3)
C690 0.052(3) 0.037(3) 0.026(3) 0.002(3) 0.000(2) -0.002(3)
C691 0.052(3) 0.037(3) 0.026(2) 0.002(3) 0.001(2) -0.002(3)
C692 0.051(3) 0.037(3) 0.026(2) 0.002(2) 0.001(2) -0.002(3)
C693 0.051(3) 0.037(3) 0.026(2) 0.002(2) 0.001(2) -0.002(3)
C694 0.050(3) 0.037(3) 0.026(2) 0.002(2) 0.001(2) -0.002(2)
C695 0.050(3) 0.038(3) 0.027(2) 0.002(2) 0.002(2) -0.003(2)
C696 0.051(3) 0.040(3) 0.028(2) 0.001(2) 0.005(2) -0.004(3)
C697 0.051(3) 0.043(3) 0.028(2) 0.000(2) 0.007(2) -0.006(3)
C698 0.053(3) 0.045(3) 0.029(2) 0.000(3) 0.009(2) -0.005(3)
C699 0.054(3) 0.047(3) 0.029(2) 0.000(3) 0.009(2) -0.005(3)
C700 0.055(3) 0.048(3) 0.030(2) 0.000(3) 0.010(2) -0.004(3)
C701 0.057(3) 0.049(3) 0.029(2) 0.001(3) 0.011(2) -0.002(3)
C702 0.059(3) 0.049(3) 0.028(2) 0.003(2) 0.012(2) -0.001(3)
C703 0.061(3) 0.051(3) 0.028(2) 0.004(2) 0.012(2) 0.001(3)
C704 0.062(3) 0.052(3) 0.028(2) 0.006(2) 0.010(2) 0.001(3)
C705 0.064(3) 0.053(3) 0.028(2) 0.006(2) 0.011(2) 0.001(3)
C706 0.065(3) 0.054(3) 0.029(3) 0.007(3) 0.010(3) 0.001(3)
C707 0.066(3) 0.054(3) 0.029(3) 0.007(3) 0.010(3) 0.001(3)
C708 0.066(3) 0.053(3) 0.029(3) 0.006(3) 0.010(3) 0.001(3)
C709 0.065(3) 0.052(3) 0.028(3) 0.006(3) 0.011(3) 0.001(3)
C710 0.063(3) 0.052(3) 0.028(2) 0.006(2) 0.011(2) 0.001(3)
C711 0.062(3) 0.051(4) 0.028(3) 0.005(3) 0.013(3) 0.002(3)
C712 0.050(3) 0.038(3) 0.029(3) 0.002(3) 0.001(3) -0.003(3)
C713 0.050(3) 0.037(3) 0.026(3) 0.002(3) 0.001(3) -0.002(3)
C714 0.050(3) 0.037(3) 0.025(3) 0.003(3) 0.001(3) -0.002(3)
C715 0.062(4) 0.053(3) 0.028(3) 0.006(3) 0.010(3) 0.001(3)
C716 0.062(4) 0.053(3) 0.029(3) 0.007(3) 0.010(3) 0.002(3)

loop_
_atom_type_symbol
_atom_type_scat_dispersion_real
_atom_type_scat_dispersion_imag
_atom_type_scat_Cromer_Mann_a1
_atom_type_scat_Cromer_Mann_b1
_atom_type_scat_Cromer_Mann_a2
_atom_type_scat_Cromer_Mann_b2
_atom_type_scat_Cromer_Mann_a3
_atom_type_scat_Cromer_Mann_b3
_atom_type_scat_Cromer_Mann_a4
_atom_type_scat_Cromer_Mann_b4
_atom_type_scat_Cromer_Mann_c
_atom_type_scat_source
C 0.0033 0.0016 2.3100 20.8439 1.0200 10.2075 1.5886 0.5687 0.8650 51.6512 0.2156 'International Tables Vol C 4.2.6.8 and 6.1.1.4'
H 0.0000 0.0000 0.4930 10.5109 0.3229 26.1257 0.1402 3.1424 0.0408 57.7998 0.0030 'International Tables Vol C 4.2.6.8 and 6.1.1.4'
O 0.0106 0.0060 3.0485 13.2771 2.2868 5.7011 1.5463 0.3239 0.8670 32.9089 0.2508 'International Tables Vol C 4.2.6.8 and 6.1.1.4'
F 0.0171 0.0103 3.5392 10.2825 2.6412 4.2944 1.5170 0.2615 1.0243 26.1476 0.2776 'International Tables Vol C 4.2.6.8 and 6.1.1.4'
P 0.1023 0.0942 6.4345 1.9067 4.1791 27.1570 1.7800 0.5260 1.4908 68.1645 1.1149 'International Tables Vol C 4.2.6.8 and 6.1.1.4'
N 0.0061 0.0033 12.2126 0.0057 3.1322 9.8933 2.0125 28.9975 1.1663 0.5826 -11.5290 'International Tables Vol C 4.2.6.8 and 6.1.1.4'

loop_
_geom_angle_atom_site_label_1
_geom_angle_site_symmetry_1
_geom_angle_atom_site_label_2
_geom_angle_site_symmetry_2
_geom_angle_atom_site_label_3
_geom_angle_site_symmetry_3
_geom_angle
_geom_angle_publ_flag
C601 . N1 . C608 . 113.6(17) yes
C601 . N1 . C625 . 123.0(15) yes
C608 . N1 . C625 . 123.4(16) yes
C616 . N2 . C623 . 113.6(17) yes
C616 . N2 . C624 . 122.1(15) yes
C623 . N2 . C624 . 124.3(16) yes
C630 . N3 . C637 . 110.9(16) yes
C630 . N3 . C654 . 124.3(14) yes
C637 . N3 . C654 . 124.8(15) yes
C645 . N4 . C652 . 108.2(16) yes
C645 . N4 . C653 . 122.6(15) yes
C652 . N4 . C653 . 129.0(16) yes
C659 . N5 . C666 . 110.9(16) yes
C659 . N5 . C683 . 120.8(15) yes
C666 . N5 . C683 . 128.2(16) yes
C674 . N6 . C681 . 112.2(15) yes
C674 . N6 . C682 . 126.8(15) yes
C681 . N6 . C682 . 120.9(14) yes
C688 . N7 . C695 . 110.0(16) yes
C688 . N7 . C712 . 128.0(15) yes
C695 . N7 . C712 . 122.0(15) yes
C703 . N8 . C710 . 110.0(17) yes
C703 . N8 . C711 . 124.7(16) yes
C710 . N8 . C711 . 125.1(15) yes
N1 . C601 . C602 . 128.7(19) yes
N1 . C601 . C606 . 107.7(15) yes
C602 . C601 . C606 . 123.5(18) yes
C601 . C602 . C603 . 116.9(19) yes
C601 . C602 . H6021 . 114.3 no
C603 . C602 . H6021 . 128.6 no
C602 . C603 . C604 . 124.3(17) yes
C602 . C603 . H6031 . 117.7 no
C604 . C603 . H6031 . 118.0 no
C603 . C604 . C605 . 118.5(17) yes
C603 . C604 . H6041 . 121.4 no
C605 . C604 . H6041 . 120.1 no
C604 . C605 . C606 . 117.4(18) yes
C604 . C605 . H6051 . 119.2 no
C606 . C605 . H6051 . 123.4 no
C605 . C606 . C601 . 119.4(16) yes
C605 . C606 . C607 . 129.8(18) yes
C601 . C606 . C607 . 110.7(17) yes
C606 . C607 . C608 . 97.3(14) yes
C606 . C607 . C626 . 112.8(15) yes
C608 . C607 . C626 . 115.7(17) yes
C606 . C607 . C627 . 107.8(15) yes
C608 . C607 . C627 . 107.9(15) yes
C626 . C607 . C627 . 113.9(16) yes
C607 . C608 . N1 . 110.3(16) yes
C607 . C608 . C609 . 123.2(16) yes
N1 . C608 . C609 . 126.4(19) yes
C608 . C609 . C610 . 129.8(19) yes
C608 . C609 . H6091 . 114.0 no
C610 . C609 . H6091 . 116.2 no
C609 . C610 . C611 . 123.7(19) yes
C609 . C610 . H6101 . 116.9 no
C611 . C610 . H6101 . 119.4 no
C610 . C611 . C612 . 126.8(18) yes
C610 . C611 . H6111 . 119.5 no
C612 . C611 . H6111 . 113.6 no
C611 . C612 . C613 . 123.7(19) yes
C611 . C612 . H6121 . 116.1 no
C613 . C612 . H6121 . 119.8 no
C612 . C613 . C614 . 127.7(19) yes
C612 . C613 . H6131 . 116.5 no
C614 . C613 . H6131 . 115.4 no
C613 . C614 . C615 . 122.7(19) yes
C613 . C614 . H6141 . 118.3 no
C615 . C614 . H6141 . 118.7 no
C614 . C615 . C616 . 129.5(20) yes
C614 . C615 . H6151 . 112.5 no
C616 . C615 . H6151 . 117.8 no
C615 . C616 . N2 . 125.9(19) yes
C615 . C616 . C617 . 127.4(18) yes
N2 . C616 . C617 . 106.5(15) yes
C616 . C617 . C618 . 100.6(16) yes
C616 . C617 . C628 . 109.1(15) yes
C618 . C617 . C628 . 108.8(14) yes
C616 . C617 . C629 . 115.5(15) yes
C618 . C617 . C629 . 114.2(15) yes
C628 . C617 . C629 . 108.4(16) yes
C617 . C618 . C619 . 125.7(19) yes
C617 . C618 . C623 . 107.1(16) yes
C619 . C618 . C623 . 127.0(18) yes
C618 . C619 . C620 . 115.3(19) yes
C618 . C619 . H6191 . 123.0 no
C620 . C619 . H6191 . 121.6 no
C619 . C620 . C621 . 119.9(17) yes
C619 . C620 . H6201 . 126.4 no
C621 . C620 . H6201 . 113.7 no
C620 . C621 . C622 . 123.9(17) yes
C620 . C621 . H6211 . 127.4 no
C622 . C621 . H6211 . 108.7 no
C621 . C622 . C623 . 112.5(18) yes
C621 . C622 . H6221 . 120.5 no
C623 . C622 . H6221 . 126.7 no
C622 . C623 . N2 . 126.7(19) yes
C622 . C623 . C618 . 121.0(17) yes
N2 . C623 . C618 . 112.2(17) yes
N2 . C624 . H6241 . 107.7 no
N2 . C624 . H6242 . 110.5 no
H6241 . C624 . H6242 . 111.8 no
N2 . C624 . H6243 . 107.1 no
H6241 . C624 . H6243 . 107.8 no
H6242 . C624 . H6243 . 111.7 no
N1 . C625 . H6251 . 112.0 no
N1 . C625 . H6252 . 110.0 no
H6251 . C625 . H6252 . 114.9 no
N1 . C625 . H6253 . 106.0 no
H6251 . C625 . H6253 . 106.9 no
H6252 . C625 . H6253 . 106.5 no
C607 . C626 . H6261 . 109.7 no
C607 . C626 . H6262 . 110.8 no
H6261 . C626 . H6262 . 107.3 no
C607 . C626 . H6263 . 109.4 no
H6261 . C626 . H6263 . 108.9 no
H6262 . C626 . H6263 . 110.7 no
C607 . C627 . H6271 . 112.9 no
C607 . C627 . H6272 . 107.0 no
H6271 . C627 . H6272 . 108.2 no
C607 . C627 . H6273 . 109.1 no
H6271 . C627 . H6273 . 113.2 no
H6272 . C627 . H6273 . 106.0 no
C617 . C628 . H6281 . 111.8 no
C617 . C628 . H6282 . 111.6 no
H6281 . C628 . H6282 . 110.0 no
C617 . C628 . H6283 . 109.8 no
H6281 . C628 . H6283 . 106.4 no
H6282 . C628 . H6283 . 106.9 no
C617 . C629 . H6291 . 109.9 no
C617 . C629 . H6292 . 107.9 no
H6291 . C629 . H6292 . 109.6 no
C617 . C629 . H6293 . 110.4 no
H6291 . C629 . H6293 . 109.7 no
H6292 . C629 . H6293 . 109.3 no
N3 . C630 . C631 . 128.9(18) yes
N3 . C630 . C635 . 106.8(14) yes
C631 . C630 . C635 . 124.3(17) yes
C630 . C631 . C632 . 109.6(17) yes
C630 . C631 . H6311 . 124.7 no
C632 . C631 . H6311 . 125.6 no
C631 . C632 . C633 . 128.4(18) yes
C631 . C632 . H6321 . 111.0 no
C633 . C632 . H6321 . 120.4 no
C632 . C633 . C634 . 122.6(18) yes
C632 . C633 . H6331 . 120.2 no
C634 . C633 . H6331 . 117.2 no
C633 . C634 . C635 . 113.5(17) yes
C633 . C634 . H6341 . 125.1 no
C635 . C634 . H6341 . 121.4 no
C630 . C635 . C634 . 120.9(16) yes
C630 . C635 . C636 . 107.0(16) yes
C634 . C635 . C636 . 131.9(18) yes
C635 . C636 . C637 . 104.0(15) yes
C635 . C636 . C657 . 107.1(14) yes
C637 . C636 . C657 . 111.5(15) yes
C635 . C636 . C658 . 110.9(15) yes
C637 . C636 . C658 . 115.0(15) yes
C657 . C636 . C658 . 108.1(14) yes
C636 . C637 . N3 . 110.9(15) yes
C636 . C637 . C638 . 130.6(17) yes
N3 . C637 . C638 . 118.5(18) yes
C637 . C638 . C639 . 124.8(18) yes
C637 . C638 . H6381 . 118.9 no
C639 . C638 . H6381 . 116.3 no
C638 . C639 . C640 . 120.0(18) yes
C638 . C639 . H6391 . 119.2 no
C640 . C639 . H6391 . 120.8 no
C639 . C640 . C641 . 126.4(19) yes
C639 . C640 . H6401 . 116.2 no
C641 . C640 . H6401 . 117.3 no
C640 . C641 . C642 . 119.8(17) yes
C640 . C641 . H6411 . 119.6 no
C642 . C641 . H6411 . 120.5 no
C641 . C642 . C643 . 119.1(18) yes
C641 . C642 . H6421 . 121.1 no
C643 . C642 . H6421 . 119.8 no
C642 . C643 . C644 . 118.7(18) yes
C642 . C643 . H6431 . 119.9 no
C644 . C643 . H6431 . 121.2 no
C643 . C644 . C645 . 123.5(19) yes
C643 . C644 . H6441 . 121.3 no
C645 . C644 . H6441 . 115.2 no
N4 . C645 . C644 . 118.8(18) yes
N4 . C645 . C646 . 109.0(15) yes
C644 . C645 . C646 . 132.0(17) yes
C645 . C646 . C647 . 100.9(15) yes
C645 . C646 . C655 . 115.1(17) yes
C647 . C646 . C655 . 117.1(16) yes
C645 . C646 . C656 . 106.7(15) yes
C647 . C646 . C656 . 106.5(16) yes
C655 . C646 . C656 . 109.5(16) yes
C646 . C647 . C648 . 129.0(18) yes
C646 . C647 . C652 . 111.3(17) yes
C648 . C647 . C652 . 118.5(17) yes
C647 . C648 . C649 . 116.4(18) yes
C647 . C648 . H6481 . 119.9 no
C649 . C648 . H6481 . 123.4 no
C648 . C649 . C650 . 121.4(18) yes
C648 . C649 . H6491 . 119.4 no
C650 . C649 . H6491 . 119.2 no
C649 . C650 . C651 . 124.3(17) yes
C649 . C650 . H6501 . 116.9 no
C651 . C650 . H6501 . 118.8 no
C650 . C651 . C652 . 110.9(18) yes
C650 . C651 . H6511 . 125.1 no
C652 . C651 . H6511 . 123.9 no
N4 . C652 . C651 . 122.3(18) yes
N4 . C652 . C647 . 109.2(16) yes
C651 . C652 . C647 . 127.9(19) yes
N4 . C653 . H6531 . 112.6 no
N4 . C653 . H6532 . 110.5 no
H6531 . C653 . H6532 . 106.6 no
N4 . C653 . H6533 . 110.7 no
H6531 . C653 . H6533 . 107.9 no
H6532 . C653 . H6533 . 108.3 no
N3 . C654 . H6541 . 107.7 no
N3 . C654 . H6542 . 106.6 no
H6541 . C654 . H6542 . 110.5 no
N3 . C654 . H6543 . 108.1 no
H6541 . C654 . H6543 . 112.2 no
H6542 . C654 . H6543 . 111.4 no
C646 . C655 . H6551 . 109.0 no
C646 . C655 . H6552 . 110.0 no
H6551 . C655 . H6552 . 108.0 no
C646 . C655 . H6553 . 111.6 no
H6551 . C655 . H6553 . 107.9 no
H6552 . C655 . H6553 . 110.3 no
C646 . C656 . H6561 . 112.2 no
C646 . C656 . H6562 . 111.4 no
H6561 . C656 . H6562 . 109.7 no
C646 . C656 . H6563 . 109.3 no
H6561 . C656 . H6563 . 107.5 no
H6562 . C656 . H6563 . 106.5 no
C636 . C657 . H6571 . 112.7 no
C636 . C657 . H6572 . 110.1 no
H6571 . C657 . H6572 . 108.0 no
C636 . C657 . H6573 . 110.6 no
H6571 . C657 . H6573 . 109.0 no
H6572 . C657 . H6573 . 106.2 no
C636 . C658 . H6581 . 109.5 no
C636 . C658 . H6582 . 106.5 no
H6581 . C658 . H6582 . 113.4 no
C636 . C658 . H6583 . 106.9 no
H6581 . C658 . H6583 . 111.5 no
H6582 . C658 . H6583 . 108.7 no
N5 . C659 . C660 . 129.3(19) yes
N5 . C659 . C664 . 106.1(16) yes
C660 . C659 . C664 . 124.5(19) yes
C659 . C660 . C661 . 119.4(19) yes
C659 . C660 . H6601 . 118.1 no
C661 . C660 . H6601 . 122.3 no
C660 . C661 . C662 . 115.9(17) yes
C660 . C661 . H6611 . 121.4 no
C662 . C661 . H6611 . 122.6 no
C661 . C662 . C663 . 122.0(19) yes
C661 . C662 . H6621 . 116.9 no
C663 . C662 . H6621 . 121.1 no
C662 . C663 . C664 . 123.4(19) yes
C662 . C663 . H6631 . 121.8 no
C664 . C663 . H6631 . 114.8 no
C659 . C664 . C663 . 114.7(17) yes
C659 . C664 . C665 . 109.2(17) yes
C663 . C664 . C665 . 136.1(19) yes
C664 . C665 . C666 . 106.6(16) yes
C664 . C665 . C684 . 110.1(17) yes
C666 . C665 . C684 . 113.1(17) yes
C664 . C665 . C685 . 108.3(17) yes
C666 . C665 . C685 . 108.0(17) yes
C684 . C665 . C685 . 110.6(16) yes
C665 . C666 . N5 . 107.0(16) yes
C665 . C666 . C667 . 133.5(17) yes
N5 . C666 . C667 . 119.4(17) yes
C666 . C667 . C668 . 122.7(19) yes
C666 . C667 . H6671 . 119.4 no
C668 . C667 . H6671 . 117.8 no
C667 . C668 . C669 . 124.7(19) yes
C667 . C668 . H6681 . 114.8 no
C669 . C668 . H6681 . 120.4 no
C668 . C669 . C670 . 129.7(18) yes
C668 . C669 . H6691 . 115.6 no
C670 . C669 . H6691 . 114.6 no
C669 . C670 . C671 . 123.9(17) yes
C669 . C670 . H6701 . 115.7 no
C671 . C670 . H6701 . 120.4 no
C670 . C671 . C672 . 120.6(17) yes
C670 . C671 . H6711 . 121.2 no
C672 . C671 . H6711 . 118.2 no
C671 . C672 . C673 . 118.8(17) yes
C671 . C672 . H6721 . 126.4 no
C673 . C672 . H6721 . 114.8 no
C672 . C673 . C674 . 124.1(17) yes
C672 . C673 . H6731 . 115.4 no
C674 . C673 . H6731 . 120.5 no
C673 . C674 . N6 . 120.5(17) yes
C673 . C674 . C675 . 130.9(16) yes
N6 . C674 . C675 . 108.6(15) yes
C674 . C675 . C676 . 98.3(14) yes
C674 . C675 . C686 . 108.3(15) yes
C676 . C675 . C686 . 110.6(16) yes
C674 . C675 . C687 . 111.8(16) yes
C676 . C675 . C687 . 114.2(15) yes
C686 . C675 . C687 . 112.7(15) yes
C675 . C676 . C677 . 126.8(17) yes
C675 . C676 . C681 . 114.2(17) yes
C677 . C676 . C681 . 118.9(17) yes
C676 . C677 . C678 . 115.7(17) yes
C676 . C677 . H6771 . 122.7 no
C678 . C677 . H6771 . 121.6 no
C677 . C678 . C679 . 125.4(19) yes
C677 . C678 . H6781 . 114.2 no
C679 . C678 . H6781 . 119.7 no
C678 . C679 . C680 . 122.3(17) yes
C678 . C679 . H6791 . 117.1 no
C680 . C679 . H6791 . 120.1 no
C679 . C680 . C681 . 110.2(16) yes
C679 . C680 . H6801 . 121.8 no
C681 . C680 . H6801 . 128.0 no
N6 . C681 . C680 . 126.5(17) yes
N6 . C681 . C676 . 106.3(16) yes
C680 . C681 . C676 . 127.0(18) yes
N6 . C682 . H6821 . 109.1 no
N6 . C682 . H6822 . 111.9 no
H6821 . C682 . H6822 . 110.5 no
N6 . C682 . H6823 . 107.9 no
H6821 . C682 . H6823 . 108.1 no
H6822 . C682 . H6823 . 109.1 no
N5 . C683 . H6831 . 111.5 no
N5 . C683 . H6832 . 109.7 no
H6831 . C683 . H6832 . 112.1 no
N5 . C683 . H6833 . 107.7 no
H6831 . C683 . H6833 . 109.4 no
H6832 . C683 . H6833 . 106.1 no
C665 . C684 . H6841 . 108.3 no
C665 . C684 . H6842 . 109.4 no
H6841 . C684 . H6842 . 105.9 no
C665 . C684 . H6843 . 113.3 no
H6841 . C684 . H6843 . 110.1 no
H6842 . C684 . H6843 . 109.6 no
C665 . C685 . H6851 . 105.5 no
C665 . C685 . H6852 . 110.9 no
H6851 . C685 . H6852 . 104.8 no
C665 . C685 . H6853 . 113.5 no
H6851 . C685 . H6853 . 108.7 no
H6852 . C685 . H6853 . 112.7 no
C675 . C686 . H6861 . 108.3 no
C675 . C686 . H6862 . 111.5 no
H6861 . C686 . H6862 . 108.6 no
C675 . C686 . H6863 . 110.0 no
H6861 . C686 . H6863 . 104.7 no
H6862 . C686 . H6863 . 113.4 no
C675 . C687 . H6871 . 110.6 no
C675 . C687 . H6872 . 108.8 no
H6871 . C687 . H6872 . 106.3 no
C675 . C687 . H6873 . 111.7 no
H6871 . C687 . H6873 . 111.5 no
H6872 . C687 . H6873 . 107.6 no
N7 . C688 . C689 . 124.4(17) yes
N7 . C688 . C693 . 110.1(15) yes
C689 . C688 . C693 . 125.5(17) yes
C688 . C689 . C690 . 110.4(16) yes
C688 . C689 . H6891 . 122.1 no
C690 . C689 . H6891 . 127.4 no
C689 . C690 . C691 . 123.3(15) yes
C689 . C690 . H6901 . 118.0 no
C691 . C690 . H6901 . 118.6 no
C690 . C691 . C692 . 121.8(17) yes
C690 . C691 . H6911 . 122.2 no
C692 . C691 . H6911 . 115.9 no
C691 . C692 . C693 . 119.3(18) yes
C691 . C692 . H6921 . 125.4 no
C693 . C692 . H6921 . 115.1 no
C692 . C693 . C688 . 119.6(16) yes
C692 . C693 . C694 . 131.3(17) yes
C688 . C693 . C694 . 109.0(15) yes
C693 . C694 . C695 . 98.8(14) yes
C693 . C694 . C713 . 111.7(14) yes
C695 . C694 . C713 . 113.0(15) yes
C693 . C694 . C714 . 108.5(15) yes
C695 . C694 . C714 . 112.4(14) yes
C713 . C694 . C714 . 111.6(15) yes
C694 . C695 . N7 . 111.9(15) yes
C694 . C695 . C696 . 125.9(16) yes
N7 . C695 . C696 . 122.1(17) yes
C695 . C696 . C697 . 128.5(18) yes
C695 . C696 . H6961 . 114.3 no
C697 . C696 . H6961 . 117.0 no
C696 . C697 . C698 . 123.1(18) yes
C696 . C697 . H6971 . 117.9 no
C698 . C697 . H6971 . 119.0 no
C697 . C698 . C699 . 128.9(19) yes
C697 . C698 . H6981 . 116.0 no
C699 . C698 . H6981 . 114.6 no
C698 . C699 . C700 . 127.1(20) yes
C698 . C699 . H6991 . 120.9 no
C700 . C699 . H6991 . 110.7 no
C699 . C700 . C701 . 127.4(19) yes
C699 . C700 . H7001 . 110.3 no
C701 . C700 . H7001 . 121.0 no
C700 . C701 . C702 . 120.3(19) yes
C700 . C701 . H7011 . 121.8 no
C702 . C701 . H7011 . 117.7 no
C701 . C702 . C703 . 123.5(19) yes
C701 . C702 . H7021 . 119.5 no
C703 . C702 . H7021 . 117.1 no
C702 . C703 . N8 . 121.0(19) yes
C702 . C703 . C704 . 127.8(17) yes
N8 . C703 . C704 . 111.2(16) yes
C703 . C704 . C705 . 98.0(15) yes
C703 . C704 . C715 . 111.0(16) yes
C705 . C704 . C715 . 108.1(16) yes
C703 . C704 . C716 . 114.8(18) yes
C705 . C704 . C716 . 110.6(15) yes
C715 . C704 . C716 . 113.2(16) yes
C704 . C705 . C706 . 128.3(19) yes
C704 . C705 . C710 . 104.7(17) yes
C706 . C705 . C710 . 126.9(18) yes
C705 . C706 . C707 . 114.9(20) yes
C705 . C706 . H7061 . 121.2 no
C707 . C706 . H7061 . 122.5 no
C706 . C707 . C708 . 120.8(20) yes
C706 . C707 . H7071 . 117.9 no
C708 . C707 . H7071 . 121.1 no
C707 . C708 . C709 . 122.1(19) yes
C707 . C708 . H7081 . 119.2 no
C709 . C708 . H7081 . 118.7 no
C708 . C709 . C710 . 122(2) yes
C708 . C709 . H7091 . 119.1 no
C710 . C709 . H7091 . 118.9 no
C709 . C710 . C705 . 113.0(19) yes
C709 . C710 . N8 . 130.7(20) yes
C705 . C710 . N8 . 115.9(17) yes
N8 . C711 . H7111 . 111.6 no
N8 . C711 . H7112 . 109.5 no
H7111 . C711 . H7112 . 111.9 no
N8 . C711 . H7113 . 107.2 no
H7111 . C711 . H7113 . 109.2 no
H7112 . C711 . H7113 . 107.3 no
N7 . C712 . H7121 . 112.8 no
N7 . C712 . H7122 . 109.0 no
H7121 . C712 . H7122 . 108.6 no
N7 . C712 . H7123 . 111.2 no
H7121 . C712 . H7123 . 110.1 no
H7122 . C712 . H7123 . 104.8 no
C694 . C713 . H7131 . 108.2 no
C694 . C713 . H7132 . 108.8 no
H7131 . C713 . H7132 . 108.4 no
C694 . C713 . H7133 . 110.7 no
H7131 . C713 . H7133 . 111.1 no
H7132 . C713 . H7133 . 109.6 no
C694 . C714 . H7141 . 111.8 no
C694 . C714 . H7142 . 107.7 no
H7141 . C714 . H7142 . 110.0 no
C694 . C714 . H7143 . 110.9 no
H7141 . C714 . H7143 . 107.8 no
H7142 . C714 . H7143 . 108.7 no
C704 . C715 . H7151 . 109.9 no
C704 . C715 . H7152 . 111.3 no
H7151 . C715 . H7152 . 106.0 no
C704 . C715 . H7153 . 109.7 no
H7151 . C715 . H7153 . 109.0 no
H7152 . C715 . H7153 . 110.8 no
C704 . C716 . H7161 . 110.9 no
C704 . C716 . H7162 . 111.3 no
H7161 . C716 . H7162 . 102.8 no
C704 . C716 . H7163 . 114.9 no
H7161 . C716 . H7163 . 105.6 no
H7162 . C716 . H7163 . 110.4 no
C102 . C101 . O1 . 108.2(12) yes
C102 . C101 . O12 . 111.9(13) yes
O1 . C101 . O12 . 114.1(13) yes
C102 . C101 . H1011 . 108.0 no
O1 . C101 . H1011 . 107.4 no
O12 . C101 . H1011 . 107.0 no
C101 . C102 . C103 . 107.5(13) yes
C101 . C102 . O13 . 106.6(12) yes
C103 . C102 . O13 . 113.9(13) yes
C101 . C102 . H1021 . 111.5 no
C103 . C102 . H1021 . 107.5 no
O13 . C102 . H1021 . 109.9 no
C102 . C103 . C104 . 110.1(13) yes
C102 . C103 . O14 . 109.2(14) yes
C104 . C103 . O14 . 108.1(13) yes
C102 . C103 . H1031 . 111.5 no
C104 . C103 . H1031 . 110.3 no
O14 . C103 . H1031 . 107.6 no
C103 . C104 . C105 . 111.6(12) yes
C103 . C104 . O2 . 108.6(12) yes
C105 . C104 . O2 . 108.9(12) yes
C103 . C104 . H1041 . 110.0 no
C105 . C104 . H1041 . 108.7 no
O2 . C104 . H1041 . 109.2 no
C104 . C105 . C131 . 115.2(12) yes
C104 . C105 . O1 . 111.8(11) yes
C131 . C105 . O1 . 104.0(11) yes
C104 . C105 . H1051 . 109.9 no
C131 . C105 . H1051 . 108.4 no
O1 . C105 . H1051 . 107.1 no
C107 . C106 . O2 . 107.3(17) yes
C107 . C106 . O3 . 109.8(18) yes
O2 . C106 . O3 . 110.8(18) yes
C107 . C106 . H1061 . 112.8 no
O2 . C106 . H1061 . 112.0 no
O3 . C106 . H1061 . 104.1 no
C106 . C107 . C108 . 107.9(17) yes
C106 . C107 . O15 . 104.0(18) yes
C108 . C107 . O15 . 121.2(18) yes
C106 . C107 . H1071 . 107.2 no
C108 . C107 . H1071 . 106.6 no
O15 . C107 . H1071 . 109.3 no
C107 . C108 . C109 . 117.0(16) yes
C107 . C108 . O16 . 109.9(16) yes
C109 . C108 . O16 . 107.8(15) yes
C107 . C108 . H1081 . 109.1 no
C109 . C108 . H1081 . 105.7 no
O16 . C108 . H1081 . 106.8 no
C108 . C109 . C110 . 113.2(17) yes
C108 . C109 . O4 . 102.1(14) yes
C110 . C109 . O4 . 110.4(17) yes
C108 . C109 . H1091 . 111.8 no
C110 . C109 . H1091 . 110.4 no
O4 . C109 . H1091 . 108.7 no
C109 . C110 . C132 . 129(2) yes
C109 . C110 . O3 . 112.2(18) yes
C132 . C110 . O3 . 92.1(17) yes
C109 . C110 . H1101 . 106.9 no
C132 . C110 . H1101 . 105.2 no
O3 . C110 . H1101 . 110.2 no
C112 . C111 . O4 . 106.0(12) yes
C112 . C111 . O5 . 110.4(12) yes
O4 . C111 . O5 . 113.9(13) yes
C112 . C111 . H1111 . 106.4 no
O4 . C111 . H1111 . 110.2 no
O5 . C111 . H1111 . 109.7 no
C111 . C112 . C113 . 108.5(13) yes
C111 . C112 . O17 . 113.6(14) yes
C113 . C112 . O17 . 110.8(14) yes
C111 . C112 . H1121 . 112.3 no
C113 . C112 . H1121 . 107.7 no
O17 . C112 . H1121 . 103.8 no
C112 . C113 . C114 . 113.7(14) yes
C112 . C113 . O18 . 108.5(14) yes
C114 . C113 . O18 . 109.1(14) yes
C112 . C113 . H1131 . 108.1 no
C114 . C113 . H1131 . 107.7 no
O18 . C113 . H1131 . 109.7 no
C113 . C114 . C115 . 109.4(13) yes
C113 . C114 . O6 . 107.1(13) yes
C115 . C114 . O6 . 108.4(13) yes
C113 . C114 . H1141 . 114.0 no
C115 . C114 . H1141 . 107.9 no
O6 . C114 . H1141 . 109.9 no
C114 . C115 . C133 . 115.6(15) yes
C114 . C115 . O5 . 108.2(14) yes
C133 . C115 . O5 . 106.4(14) yes
C114 . C115 . H1151 . 108.2 no
C133 . C115 . H1151 . 108.4 no
O5 . C115 . H1151 . 110.0 no
C117 . C116 . O6 . 108.6(13) yes
C117 . C116 . O7 . 110.9(14) yes
O6 . C116 . O7 . 112.8(13) yes
C117 . C116 . H1161 . 106.7 no
O6 . C116 . H1161 . 108.2 no
O7 . C116 . H1161 . 109.4 no
C116 . C117 . C118 . 108.5(15) yes
C116 . C117 . O19 . 108.4(14) yes
C118 . C117 . O19 . 113.4(15) yes
C116 . C117 . H1171 . 106.1 no
C118 . C117 . H1171 . 107.8 no
O19 . C117 . H1171 . 112.2 no
C117 . C118 . C119 . 112.1(14) yes
C117 . C118 . O20 . 114.1(14) yes
C119 . C118 . O20 . 110.4(14) yes
C117 . C118 . H1181 . 103.1 no
C119 . C118 . H1181 . 106.4 no
O20 . C118 . H1181 . 110.3 no
C118 . C119 . C120 . 111.3(13) yes
C118 . C119 . O8 . 108.8(13) yes
C120 . C119 . O8 . 111.9(14) yes
C118 . C119 . H1191 . 109.4 no
C120 . C119 . H1191 . 108.6 no
O8 . C119 . H1191 . 106.7 no
C119 . C120 . C134 . 114.6(14) yes
C119 . C120 . O7 . 112.2(13) yes
C134 . C120 . O7 . 105.0(13) yes
C119 . C120 . H1201 . 107.6 no
C134 . C120 . H1201 . 108.7 no
O7 . C120 . H1201 . 108.5 no
C122 . C121 . O8 . 104.7(11) yes
C122 . C121 . O9 . 107.8(12) yes
O8 . C121 . O9 . 113.6(12) yes
C122 . C121 . H1211 . 112.8 no
O8 . C121 . H1211 . 110.9 no
O9 . C121 . H1211 . 107.2 no
C121 . C122 . C123 . 111.4(12) yes
C121 . C122 . O21 . 107.1(12) yes
C123 . C122 . O21 . 110.2(12) yes
C121 . C122 . H1221 . 110.5 no
C123 . C122 . H1221 . 110.7 no
O21 . C122 . H1221 . 106.7 no
C122 . C123 . C124 . 111.3(12) yes
C122 . C123 . O22 . 113.3(13) yes
C124 . C123 . O22 . 108.4(12) yes
C122 . C123 . H1231 . 110.4 no
C124 . C123 . H1231 . 105.7 no
O22 . C123 . H1231 . 107.4 no
C123 . C124 . C125 . 115.1(12) yes
C123 . C124 . O10 . 106.3(12) yes
C125 . C124 . O10 . 108.2(12) yes
C123 . C124 . H1241 . 110.0 no
C125 . C124 . H1241 . 110.5 no
O10 . C124 . H1241 . 106.2 no
C124 . C125 . C135 . 113.4(12) yes
C124 . C125 . O9 . 111.7(11) yes
C135 . C125 . O9 . 106.8(11) yes
C124 . C125 . H1251 . 106.8 no
C135 . C125 . H1251 . 110.9 no
O9 . C125 . H1251 . 107.2 no
C127 . C126 . O10 . 110.8(18) yes
C127 . C126 . O11 . 110.4(18) yes
O10 . C126 . O11 . 110.8(16) yes
C127 . C126 . H1261 . 105.0 no
O10 . C126 . H1261 . 106.5 no
O11 . C126 . H1261 . 113.0 no
C126 . C127 . C128 . 107(2) yes
C126 . C127 . O23 . 108(2) yes
C128 . C127 . O23 . 114(2) yes
C126 . C127 . H1271 . 110.8 no
C128 . C127 . H1271 . 110.4 no
O23 . C127 . H1271 . 107.4 no
C127 . C128 . C129 . 108.1(20) yes
C127 . C128 . O24 . 112(2) yes
C129 . C128 . O24 . 105.9(18) yes
C127 . C128 . H1281 . 109.1 no
C129 . C128 . H1281 . 109.3 no
O24 . C128 . H1281 . 112.1 no
C128 . C129 . C130 . 114.1(15) yes
C128 . C129 . O12 . 105.0(14) yes
C130 . C129 . O12 . 109.8(14) yes
C128 . C129 . H1291 . 110.5 no
C130 . C129 . H1291 . 107.1 no
O12 . C129 . H1291 . 110.3 no
C129 . C130 . C136 . 115.6(16) yes
C129 . C130 . O11 . 109.9(15) yes
C136 . C130 . O11 . 110.0(16) yes
C129 . C130 . H1301 . 105.0 no
C136 . C130 . H1301 . 109.0 no
O11 . C130 . H1301 . 106.9 no
C105 . C131 . O30 . 112.3(11) yes
C105 . C131 . H1311 . 108.9 no
O30 . C131 . H1311 . 107.6 no
C105 . C131 . H1312 . 110.2 no
O30 . C131 . H1312 . 111.1 no
H1311 . C131 . H1312 . 106.6 no
C110 . C132 . O28 . 119.3(20) yes
C110 . C132 . H1321 . 108.4 no
O28 . C132 . H1321 . 108.6 no
C110 . C132 . H1322 . 105.6 no
O28 . C132 . H1322 . 110.2 no
H1321 . C132 . H1322 . 103.6 no
C115 . C133 . O29 . 115.2(14) yes
C115 . C133 . H1331 . 109.5 no
O29 . C133 . H1331 . 107.8 no
C115 . C133 . H1332 . 106.2 no
O29 . C133 . H1332 . 107.0 no
H1331 . C133 . H1332 . 111.2 no
C120 . C134 . O27 . 114.0(13) yes
C120 . C134 . H1341 . 108.2 no
O27 . C134 . H1341 . 107.3 no
C120 . C134 . H1342 . 110.3 no
O27 . C134 . H1342 . 108.8 no
H1341 . C134 . H1342 . 108.0 no
C125 . C135 . O26 . 113.9(11) yes
C125 . C135 . H1351 . 109.2 no
O26 . C135 . H1351 . 108.9 no
C125 . C135 . H1352 . 108.5 no
O26 . C135 . H1352 . 109.4 no
H1351 . C135 . H1352 . 106.8 no
C130 . C136 . O25 . 112.8(15) yes
C130 . C136 . H1361 . 108.5 no
O25 . C136 . H1361 . 109.6 no
C130 . C136 . H1362 . 108.7 no
O25 . C136 . H1362 . 107.0 no
H1361 . C136 . H1362 . 110.1 no
C202 . C201 . C205 . 111.6(14) yes
C202 . C201 . O102 . 110.3(15) yes
C205 . C201 . O102 . 108.0(13) yes
C202 . C201 . H2011 . 110.9 no
C205 . C201 . H2011 . 106.2 no
O102 . C201 . H2011 . 109.8 no
C201 . C202 . C232 . 115.2(18) yes
C201 . C202 . O103 . 110.1(16) yes
C232 . C202 . O103 . 106.4(18) yes
C201 . C202 . H2021 . 106.9 no
C232 . C202 . H2021 . 108.6 no
O103 . C202 . H2021 . 109.6 no
C204 . C203 . O103 . 107.5(13) yes
C204 . C203 . O104 . 108.4(12) yes
O103 . C203 . O104 . 111.5(13) yes
C204 . C203 . H2031 . 112.5 no
O103 . C203 . H2031 . 109.2 no
O104 . C203 . H2031 . 107.7 no
C203 . C204 . C205 . 111.0(13) yes
C203 . C204 . O116 . 106.7(12) yes
C205 . C204 . O116 . 112.9(13) yes
C203 . C204 . H2041 . 109.5 no
C205 . C204 . H2041 . 109.2 no
O116 . C204 . H2041 . 107.4 no
C201 . C205 . C204 . 110.4(14) yes
C201 . C205 . O115 . 111.6(14) yes
C204 . C205 . O115 . 111.3(14) yes
C201 . C205 . H2051 . 110.8 no
C204 . C205 . H2051 . 107.3 no
O115 . C205 . H2051 . 105.3 no
C207 . C206 . C210 . 107.7(13) yes
C207 . C206 . O104 . 108.5(14) yes
C210 . C206 . O104 . 107.5(14) yes
C207 . C206 . H2061 . 109.9 no
C210 . C206 . H2061 . 110.9 no
O104 . C206 . H2061 . 112.2 no
C206 . C207 . C231 . 109.9(14) yes
C206 . C207 . O105 . 106.9(13) yes
C231 . C207 . O105 . 107.1(13) yes
C206 . C207 . H2071 . 112.2 no
C231 . C207 . H2071 . 111.8 no
O105 . C207 . H2071 . 108.5 no
C209 . C208 . O105 . 109.2(13) yes
C209 . C208 . O106 . 107.2(13) yes
O105 . C208 . O106 . 111.0(12) yes
C209 . C208 . H2081 . 107.8 no
O105 . C208 . H2081 . 109.3 no
O106 . C208 . H2081 . 112.3 no
C208 . C209 . C210 . 106.0(14) yes
C208 . C209 . O118 . 110.8(14) yes
C210 . C209 . O118 . 113.8(15) yes
C208 . C209 . H2091 . 108.0 no
C210 . C209 . H2091 . 108.9 no
O118 . C209 . H2091 . 109.2 no
C206 . C210 . C209 . 115.6(14) yes
C206 . C210 . O117 . 103.8(13) yes
C209 . C210 . O117 . 109.0(13) yes
C206 . C210 . H2101 . 111.3 no
C209 . C210 . H2101 . 107.8 no
O117 . C210 . H2101 . 109.1 no
C212 . C211 . C215 . 115.7(19) yes
C212 . C211 . O106 . 105.1(17) yes
C215 . C211 . O106 . 109.0(17) yes
C212 . C211 . H2111 . 102.6 no
C215 . C211 . H2111 . 113.4 no
O106 . C211 . H2111 . 110.5 no
C211 . C212 . C213 . 118.5(17) yes
C211 . C212 . O119 . 115.4(17) yes
C213 . C212 . O119 . 104.0(15) yes
C211 . C212 . H2121 . 107.8 no
C213 . C212 . H2121 . 102.5 no
O119 . C212 . H2121 . 107.5 no
C212 . C213 . C214 . 102.4(16) yes
C212 . C213 . O120 . 118.6(19) yes
C214 . C213 . O120 . 111.4(18) yes
C212 . C213 . H2131 . 105.6 no
C214 . C213 . H2131 . 105.6 no
O120 . C213 . H2131 . 112.0 no
C213 . C214 . O107 . 112.7(17) yes
C213 . C214 . O108 . 101.5(14) yes
O107 . C214 . O108 . 110.6(16) yes
C213 . C214 . H2141 . 105.2 no
O107 . C214 . H2141 . 115.0 no
O108 . C214 . H2141 . 110.9 no
C211 . C215 . C236 . 120.9(18) yes
C211 . C215 . O107 . 107.6(16) yes
C236 . C215 . O107 . 111.1(18) yes
C211 . C215 . H2151 . 106.1 no
C236 . C215 . H2151 . 105.2 no
O107 . C215 . H2151 . 104.7 no
C217 . C216 . C220 . 113.8(13) yes
C217 . C216 . O108 . 106.4(12) yes
C220 . C216 . O108 . 109.7(13) yes
C217 . C216 . H2161 . 109.8 no
C220 . C216 . H2161 . 107.7 no
O108 . C216 . H2161 . 109.4 no
C216 . C217 . C218 . 111.3(12) yes
C216 . C217 . O121 . 113.3(12) yes
C218 . C217 . O121 . 106.2(12) yes
C216 . C217 . H2171 . 109.8 no
C218 . C217 . H2171 . 106.6 no
O121 . C217 . H2171 . 109.4 no
C217 . C218 . C219 . 109.5(13) yes
C217 . C218 . O122 . 114.0(13) yes
C219 . C218 . O122 . 106.4(13) yes
C217 . C218 . H2181 . 110.9 no
C219 . C218 . H2181 . 107.5 no
O122 . C218 . H2181 . 108.3 no
C218 . C219 . O109 . 113.3(13) yes
C218 . C219 . O110 . 106.7(13) yes
O109 . C219 . O110 . 106.3(12) yes
C218 . C219 . H2191 . 112.2 no
O109 . C219 . H2191 . 108.2 no
O110 . C219 . H2191 . 110.0 no
C216 . C220 . C235 . 116.8(15) yes
C216 . C220 . O109 . 110.8(14) yes
C235 . C220 . O109 . 103.4(14) yes
C216 . C220 . H2201 . 106.7 no
C235 . C220 . H2201 . 110.6 no
O109 . C220 . H2201 . 108.3 no
C222 . C221 . C225 . 109.0(12) yes
C222 . C221 . O110 . 105.8(12) yes
C225 . C221 . O110 . 110.6(12) yes
C222 . C221 . H2211 . 109.2 no
C225 . C221 . H2211 . 110.7 no
O110 . C221 . H2211 . 111.4 no
C221 . C222 . C223 . 114.7(12) yes
C221 . C222 . O123 . 106.3(12) yes
C223 . C222 . O123 . 110.8(13) yes
C221 . C222 . H2221 . 105.6 no
C223 . C222 . H2221 . 108.9 no
O123 . C222 . H2221 . 110.4 no
C222 . C223 . C224 . 108.4(14) yes
C222 . C223 . O124 . 116.1(15) yes
C224 . C223 . O124 . 109.0(15) yes
C222 . C223 . H2231 . 107.8 no
C224 . C223 . H2231 . 110.4 no
O124 . C223 . H2231 . 104.9 no
C223 . C224 . O111 . 109.9(14) yes
C223 . C224 . O112 . 107.2(14) yes
O111 . C224 . O112 . 111.9(14) yes
C223 . C224 . H2241 . 108.9 no
O111 . C224 . H2241 . 107.1 no
O112 . C224 . H2241 . 111.8 no
C221 . C225 . C234 . 110.4(11) yes
C221 . C225 . O111 . 108.7(12) yes
C234 . C225 . O111 . 107.0(13) yes
C221 . C225 . H2251 . 110.5 no
C234 . C225 . H2251 . 110.1 no
O111 . C225 . H2251 . 110.0 no
C227 . C226 . C230 . 116.4(15) yes
C227 . C226 . O112 . 109.6(15) yes
C230 . C226 . O112 . 106.8(13) yes
C227 . C226 . H2261 . 109.8 no
C230 . C226 . H2261 . 108.8 no
O112 . C226 . H2261 . 104.7 no
C226 . C227 . C233 . 116(2) yes
C226 . C227 . O101 . 109.2(17) yes
C233 . C227 . O101 . 114.3(20) yes
C226 . C227 . H2271 . 105.6 no
C233 . C227 . H2271 . 104.4 no
O101 . C227 . H2271 . 105.8 no
C229 . C228 . O101 . 111.5(16) yes
C229 . C228 . O102 . 107.6(14) yes
O101 . C228 . O102 . 111.5(15) yes
C229 . C228 . H2281 . 108.4 no
O101 . C228 . H2281 . 108.5 no
O102 . C228 . H2281 . 109.2 no
C228 . C229 . C230 . 112.1(17) yes
C228 . C229 . O114 . 107.8(17) yes
C230 . C229 . O114 . 114.6(17) yes
C228 . C229 . H2291 . 108.4 no
C230 . C229 . H2291 . 110.0 no
O114 . C229 . H2291 . 103.5 no
C226 . C230 . C229 . 109.1(16) yes
C226 . C230 . O113 . 115.3(16) yes
C229 . C230 . O113 . 111.4(16) yes
C226 . C230 . H2301 . 106.9 no
C229 . C230 . H2301 . 108.4 no
O113 . C230 . H2301 . 105.4 no
C207 . C231 . O127 . 114.7(13) yes
C207 . C231 . H2311 . 110.0 no
O127 . C231 . H2311 . 108.2 no
C207 . C231 . H2312 . 107.5 no
O127 . C231 . H2312 . 108.6 no
H2311 . C231 . H2312 . 107.7 no
C202 . C232 . O126 . 110.7(18) yes
C202 . C232 . H2321 . 110.4 no
O126 . C232 . H2321 . 107.7 no
C202 . C232 . H2322 . 110.8 no
O126 . C232 . H2322 . 111.5 no
H2321 . C232 . H2322 . 105.6 no
C227 . C233 . O125 . 111.6(18) yes
C227 . C233 . H2331 . 110.3 no
O125 . C233 . H2331 . 107.3 no
C227 . C233 . H2332 . 112.7 no
O125 . C233 . H2332 . 106.2 no
H2331 . C233 . H2332 . 108.4 no
C225 . C234 . O130 . 110.2(12) yes
C225 . C234 . H2341 . 109.9 no
O130 . C234 . H2341 . 107.6 no
C225 . C234 . H2342 . 110.5 no
O130 . C234 . H2342 . 110.2 no
H2341 . C234 . H2342 . 108.3 no
C220 . C235 . O129 . 110.2(14) yes
C220 . C235 . H2351 . 109.5 no
O129 . C235 . H2351 . 112.0 no
C220 . C235 . H2352 . 109.2 no
O129 . C235 . H2352 . 107.7 no
H2351 . C235 . H2352 . 108.1 no
C215 . C236 . O128 . 117.6(18) yes
C215 . C236 . H2361 . 103.6 no
O128 . C236 . H2361 . 109.1 no
C215 . C236 . H2362 . 108.4 no
O128 . C236 . H2362 . 113.2 no
H2361 . C236 . H2362 . 103.4 no
C302 . C301 . O310 . 107.6(13) yes
C302 . C301 . O311 . 112.3(13) yes
O310 . C301 . O311 . 111.6(13) yes
C302 . C301 . H3011 . 111.4 no
O310 . C301 . H3011 . 105.1 no
O311 . C301 . H3011 . 108.6 no
C301 . C302 . C303 . 109.9(13) yes
C301 . C302 . O324 . 110.7(14) yes
C303 . C302 . O324 . 110.4(14) yes
C301 . C302 . H3021 . 109.0 no
C303 . C302 . H3021 . 108.7 no
O324 . C302 . H3021 . 108.0 no
C302 . C303 . C304 . 109.7(13) yes
C302 . C303 . O325 . 111.1(13) yes
C304 . C303 . O325 . 112.1(13) yes
C302 . C303 . H3031 . 108.3 no
C304 . C303 . H3031 . 105.7 no
O325 . C303 . H3031 . 109.8 no
C303 . C304 . C305 . 113.6(13) yes
C303 . C304 . O312 . 103.9(11) yes
C305 . C304 . O312 . 109.6(13) yes
C303 . C304 . H3041 . 109.5 no
C305 . C304 . H3041 . 110.0 no
O312 . C304 . H3041 . 110.1 no
C304 . C305 . C336 . 111.8(14) yes
C304 . C305 . O311 . 108.0(14) yes
C336 . C305 . O311 . 101.2(14) yes
C304 . C305 . H3051 . 113.3 no
C336 . C305 . H3051 . 111.4 no
O311 . C305 . H3051 . 110.4 no
C307 . C306 . O301 . 109.9(14) yes
C307 . C306 . O312 . 109.4(14) yes
O301 . C306 . O312 . 106.6(12) yes
C307 . C306 . H3061 . 110.1 no
O301 . C306 . H3061 . 112.4 no
O312 . C306 . H3061 . 108.2 no
C306 . C307 . C308 . 115.1(18) yes
C306 . C307 . O313 . 104.3(15) yes
C308 . C307 . O313 . 109.4(17) yes
C306 . C307 . H3071 . 108.8 no
C308 . C307 . H3071 . 107.9 no
O313 . C307 . H3071 . 111.4 no
C307 . C308 . C309 . 108.1(18) yes
C307 . C308 . O314 . 112.8(20) yes
C309 . C308 . O314 . 104.2(18) yes
C307 . C308 . H3081 . 111.8 no
C309 . C308 . H3081 . 113.2 no
O314 . C308 . H3081 . 106.6 no
C308 . C309 . C310 . 111.1(17) yes
C308 . C309 . O302 . 107.6(15) yes
C310 . C309 . O302 . 101.9(18) yes
C308 . C309 . H3091 . 114.4 no
C310 . C309 . H3091 . 110.2 no
O302 . C309 . H3091 . 110.9 no
C309 . C310 . C334 . 113(2) yes
C309 . C310 . O301 . 108(2) yes
C334 . C310 . O301 . 108(2) yes
C309 . C310 . H3101 . 109.7 no
C334 . C310 . H3101 . 107.5 no
O301 . C310 . H3101 . 110.8 no
C312 . C311 . O302 . 108.6(18) yes
C312 . C311 . O303 . 105.3(18) yes
O302 . C311 . O303 . 109.6(18) yes
C312 . C311 . H3111 . 110.6 no
O302 . C311 . H3111 . 111.3 no
O303 . C311 . H3111 . 111.2 no
C311 . C312 . C313 . 109.0(18) yes
C311 . C312 . O315 . 110.1(18) yes
C313 . C312 . O315 . 108.7(17) yes
C311 . C312 . H3121 . 111.0 no
C313 . C312 . H3121 . 108.4 no
O315 . C312 . H3121 . 109.6 no
C312 . C313 . C314 . 112.6(18) yes
C312 . C313 . O316 . 109.8(17) yes
C314 . C313 . O316 . 110.1(18) yes
C312 . C313 . H3131 . 112.7 no
C314 . C313 . H3131 . 106.5 no
O316 . C313 . H3131 . 104.9 no
C313 . C314 . C315 . 114(2) yes
C313 . C314 . O304 . 107.0(18) yes
C315 . C314 . O304 . 112(2) yes
C313 . C314 . H3141 . 110.9 no
C315 . C314 . H3141 . 105.1 no
O304 . C314 . H3141 . 107.6 no
C314 . C315 . C333 . 117(2) yes
C314 . C315 . O303 . 117(2) yes
C333 . C315 . O303 . 98(2) yes
C314 . C315 . H3151 . 109.5 no
C333 . C315 . H3151 . 107.7 no
O303 . C315 . H3151 . 106.2 no
C317 . C316 . O304 . 109.5(17) yes
C317 . C316 . O305 . 107.8(18) yes
O304 . C316 . O305 . 119.0(19) yes
C317 . C316 . H3161 . 106.8 no
O304 . C316 . H3161 . 107.1 no
O305 . C316 . H3161 . 106.0 no
C316 . C317 . C318 . 108.1(19) yes
C316 . C317 . O317 . 108.1(18) yes
C318 . C317 . O317 . 112.3(19) yes
C316 . C317 . H3171 . 115.2 no
C318 . C317 . H3171 . 106.0 no
O317 . C317 . H3171 . 107.3 no
C317 . C318 . C319 . 111.0(19) yes
C317 . C318 . O318 . 107.7(18) yes
C319 . C318 . O318 . 110.8(18) yes
C317 . C318 . H3181 . 104.7 no
C319 . C318 . H3181 . 113.2 no
O318 . C318 . H3181 . 109.2 no
C318 . C319 . C320 . 112.9(18) yes
C318 . C319 . O306 . 110.1(17) yes
C320 . C319 . O306 . 104.8(18) yes
C318 . C319 . H3191 . 112.4 no
C320 . C319 . H3191 . 106.9 no
O306 . C319 . H3191 . 109.4 no
C319 . C320 . C332 . 109(2) yes
C319 . C320 . O305 . 103.9(20) yes
C332 . C320 . O305 . 105(2) yes
C319 . C320 . H3201 . 113.4 no
C332 . C320 . H3201 . 111.3 no
O305 . C320 . H3201 . 113.2 no
C322 . C321 . O306 . 103.1(14) yes
C322 . C321 . O307 . 113.8(15) yes
O306 . C321 . O307 . 113.9(15) yes
C322 . C321 . H3211 . 108.4 no
O306 . C321 . H3211 . 108.0 no
O307 . C321 . H3211 . 109.3 no
C321 . C322 . C323 . 107.7(14) yes
C321 . C322 . O319 . 115.6(14) yes
C323 . C322 . O319 . 112.6(13) yes
C321 . C322 . H3221 . 110.7 no
C323 . C322 . H3221 . 104.9 no
O319 . C322 . H3221 . 104.8 no
C322 . C323 . C324 . 113.9(13) yes
C322 . C323 . O320 . 113.0(13) yes
C324 . C323 . O320 . 110.5(13) yes
C322 . C323 . H3231 . 103.3 no
C324 . C323 . H3231 . 109.9 no
O320 . C323 . H3231 . 105.7 no
C323 . C324 . C325 . 111.5(14) yes
C323 . C324 . O308 . 107.3(13) yes
C325 . C324 . O308 . 108.3(15) yes
C323 . C324 . H3241 . 106.5 no
C325 . C324 . H3241 . 111.9 no
O308 . C324 . H3241 . 111.2 no
C324 . C325 . C335 . 117.8(19) yes
C324 . C325 . O307 . 114.3(16) yes
C335 . C325 . O307 . 104.2(18) yes
C327 . C326 . O308 . 107.0(13) yes
C327 . C326 . O309 . 111.3(14) yes
O308 . C326 . O309 . 112.0(13) yes
C327 . C326 . H3261 . 107.4 no
O308 . C326 . H3261 . 109.7 no
O309 . C326 . H3261 . 109.3 no
C326 . C327 . C328 . 107.7(14) yes
C326 . C327 . O322 . 109.8(15) yes
C328 . C327 . O322 . 113.1(15) yes
C326 . C327 . H3271 . 109.0 no
C328 . C327 . H3271 . 107.6 no
O322 . C327 . H3271 . 109.7 no
C327 . C328 . C329 . 113.3(14) yes
C327 . C328 . O323 . 111.8(14) yes
C329 . C328 . O323 . 111.2(14) yes
C327 . C328 . H3281 . 106.4 no
C329 . C328 . H3281 . 106.6 no
O323 . C328 . H3281 . 106.9 no
C328 . C329 . C330 . 111.9(13) yes
C328 . C329 . O310 . 106.2(13) yes
C330 . C329 . O310 . 112.1(13) yes
C328 . C329 . H3291 . 110.1 no
C330 . C329 . H3291 . 106.8 no
O310 . C329 . H3291 . 109.8 no
C329 . C330 . C331 . 111.2(14) yes
C329 . C330 . O309 . 111.1(13) yes
C331 . C330 . O309 . 111.9(14) yes
C329 . C330 . H3301 . 107.6 no
C331 . C330 . H3301 . 106.7 no
O309 . C330 . H3301 . 108.1 no
C330 . C331 . O330 . 115.3(17) yes
C330 . C331 . O331 . 113.9(17) yes
O330 . C331 . O331 . 97.9(19) yes
C330 . C331 . H3311 . 111.5 no
O330 . C331 . H3311 . 110.6 no
O331 . C331 . H3311 . 106.6 no
C320 . C332 . O328 . 117(2) yes
C320 . C332 . H3321 . 109.9 no
O328 . C332 . H3321 . 109.8 no
C320 . C332 . H3322 . 109.4 no
O328 . C332 . H3322 . 106.9 no
H3321 . C332 . H3322 . 103.3 no
C315 . C333 . O327 . 119(2) yes
C315 . C333 . H3331 . 110.8 no
O327 . C333 . H3331 . 111.3 no
C315 . C333 . H3332 . 104.6 no
O327 . C333 . H3332 . 102.7 no
H3331 . C333 . H3332 . 107.7 no
C310 . C334 . O326 . 113(2) yes
C310 . C334 . H3341 . 115.2 no
O326 . C334 . H3341 . 117.5 no
C310 . C334 . H3342 . 109.4 no
O326 . C334 . H3342 . 110.6 no
H3341 . C334 . H3342 . 87.4 no
C325 . C335 . O332 . 107.0(18) yes
C325 . C335 . H3351 . 104.9 no
O332 . C335 . H3351 . 114.6 no
C325 . C335 . H3352 . 110.9 no
O332 . C335 . H3352 . 125.9 no
H3351 . C335 . H3352 . 91.3 no
C305 . C336 . O329 . 110.1(14) yes
C305 . C336 . H3361 . 107.7 no
O329 . C336 . H3361 . 108.9 no
C305 . C336 . H3362 . 112.7 no
O329 . C336 . H3362 . 110.1 no
H3361 . C336 . H3362 . 107.2 no
C402 . C401 . O205 . 107.9(16) yes
C402 . C401 . O206 . 113.8(17) yes
O205 . C401 . O206 . 106.5(16) yes
C402 . C401 . H4011 . 108.8 no
O205 . C401 . H4011 . 108.5 no
O206 . C401 . H4011 . 111.1 no
C401 . C402 . C403 . 108.9(15) yes
C401 . C402 . O216 . 106.1(14) yes
C403 . C402 . O216 . 111.0(13) yes
C401 . C402 . H4021 . 112.8 no
C403 . C402 . H4021 . 109.7 no
O216 . C402 . H4021 . 108.3 no
C402 . C403 . C404 . 111.3(14) yes
C402 . C403 . O215 . 109.9(12) yes
C404 . C403 . O215 . 110.2(13) yes
C402 . C403 . H4031 . 110.8 no
C404 . C403 . H4031 . 107.2 no
O215 . C403 . H4031 . 107.4 no
C403 . C404 . C405 . 119.3(19) yes
C403 . C404 . O204 . 104.3(14) yes
C405 . C404 . O204 . 108(2) yes
C403 . C404 . H4041 . 104.9 no
C405 . C404 . H4041 . 108.1 no
O204 . C404 . H4041 . 112.6 no
C404 . C405 . C436 . 111(3) yes
C404 . C405 . O205 . 108(2) yes
C436 . C405 . O205 . 105(3) yes
C404 . C405 . H4051 . 111.4 no
C436 . C405 . H4051 . 110.5 no
O205 . C405 . H4051 . 110.6 no
C407 . C406 . O203 . 109.7(15) yes
C407 . C406 . O204 . 104.0(14) yes
O203 . C406 . O204 . 109.6(14) yes
C407 . C406 . H4061 . 111.5 no
O203 . C406 . H4061 . 111.4 no
O204 . C406 . H4061 . 110.4 no
C406 . C407 . C408 . 110.0(14) yes
C406 . C407 . O214 . 107.0(14) yes
C408 . C407 . O214 . 114.2(14) yes
C406 . C407 . H4071 . 107.9 no
C408 . C407 . H4071 . 110.6 no
O214 . C407 . H4071 . 106.9 no
C407 . C408 . C409 . 109.2(14) yes
C407 . C408 . O213 . 113.0(13) yes
C409 . C408 . O213 . 112.5(14) yes
C407 . C408 . H4081 . 106.3 no
C409 . C408 . H4081 . 108.3 no
O213 . C408 . H4081 . 107.2 no
C408 . C409 . C410 . 116.3(16) yes
C408 . C409 . O202 . 103.4(14) yes
C410 . C409 . O202 . 109.5(15) yes
C408 . C409 . H4091 . 109.3 no
C410 . C409 . H4091 . 108.4 no
O202 . C409 . H4091 . 109.7 no
C409 . C410 . C435 . 113.5(17) yes
C409 . C410 . O203 . 107.7(15) yes
C435 . C410 . O203 . 106.8(15) yes
C409 . C410 . H4101 . 107.7 no
C435 . C410 . H4101 . 108.7 no
O203 . C410 . H4101 . 112.5 no
C412 . C411 . O201 . 113.6(14) yes
C412 . C411 . O202 . 108.7(13) yes
O201 . C411 . O202 . 109.4(13) yes
C412 . C411 . H4111 . 110.8 no
O201 . C411 . H4111 . 107.0 no
O202 . C411 . H4111 . 107.2 no
C411 . C412 . C413 . 111.5(14) yes
C411 . C412 . O222 . 110.5(14) yes
C413 . C412 . O222 . 108.8(13) yes
C411 . C412 . H4121 . 109.5 no
C413 . C412 . H4121 . 106.6 no
O222 . C412 . H4121 . 109.9 no
C412 . C413 . C414 . 109.6(12) yes
C412 . C413 . O221 . 113.1(13) yes
C414 . C413 . O221 . 109.2(12) yes
C412 . C413 . H4131 . 110.6 no
C414 . C413 . H4131 . 104.4 no
O221 . C413 . H4131 . 109.5 no
C413 . C414 . C415 . 116.4(12) yes
C413 . C414 . O211 . 106.8(12) yes
C415 . C414 . O211 . 106.7(12) yes
C413 . C414 . H4141 . 107.4 no
C415 . C414 . H4141 . 110.4 no
O211 . C414 . H4141 . 108.8 no
C414 . C415 . C434 . 114.7(13) yes
C414 . C415 . O201 . 107.9(12) yes
C434 . C415 . O201 . 110.1(13) yes
C414 . C415 . H4151 . 106.2 no
C434 . C415 . H4151 . 109.5 no
O201 . C415 . H4151 . 108.2 no
C417 . C416 . O210 . 108.1(14) yes
C417 . C416 . O211 . 107.8(14) yes
O210 . C416 . O211 . 108.0(14) yes
C417 . C416 . H4161 . 105.3 no
O210 . C416 . H4161 . 113.6 no
O211 . C416 . H4161 . 113.7 no
C416 . C417 . C418 . 112.8(15) yes
C416 . C417 . O220 . 108.0(14) yes
C418 . C417 . O220 . 108.2(13) yes
C416 . C417 . H4171 . 113.0 no
C418 . C417 . H4171 . 107.0 no
O220 . C417 . H4171 . 107.6 no
C417 . C418 . C419 . 109.6(14) yes
C417 . C418 . O219 . 113.2(14) yes
C419 . C418 . O219 . 107.0(14) yes
C417 . C418 . H4181 . 108.4 no
C419 . C418 . H4181 . 108.2 no
O219 . C418 . H4181 . 110.3 no
C418 . C419 . C420 . 109.5(13) yes
C418 . C419 . O209 . 108.4(13) yes
C420 . C419 . O209 . 110.9(14) yes
C418 . C419 . H4191 . 108.4 no
C420 . C419 . H4191 . 107.9 no
O209 . C419 . H4191 . 111.6 no
C419 . C420 . C433 . 110.7(14) yes
C419 . C420 . O210 . 112.1(13) yes
C433 . C420 . O210 . 107.9(14) yes
C419 . C420 . H4201 . 107.0 no
C433 . C420 . H4201 . 108.8 no
O210 . C420 . H4201 . 110.3 no
C422 . C421 . O208 . 115.0(19) yes
C422 . C421 . O209 . 108.6(17) yes
O208 . C421 . O209 . 108.0(16) yes
C422 . C421 . H4211 . 107.2 no
O208 . C421 . H4211 . 111.9 no
O209 . C421 . H4211 . 105.5 no
C421 . C422 . C423 . 110(2) yes
C421 . C422 . O218 . 110.1(20) yes
C423 . C422 . O218 . 112(2) yes
C421 . C422 . H4221 . 107.1 no
C423 . C422 . H4221 . 112.1 no
O218 . C422 . H4221 . 105.4 no
C422 . C423 . C424 . 113(2) yes
C422 . C423 . O217 . 111(2) yes
C424 . C423 . O217 . 113(2) yes
C422 . C423 . H4231 . 110.3 no
C424 . C423 . H4231 . 101.5 no
O217 . C423 . H4231 . 107.1 no
C423 . C424 . C425 . 115(2) yes
C423 . C424 . O212 . 107(2) yes
C425 . C424 . O212 . 107.7(19) yes
C423 . C424 . H4241 . 109.8 no
C425 . C424 . H4241 . 107.8 no
O212 . C424 . H4241 . 109.7 no
C424 . C425 . C432 . 115.2(18) yes
C424 . C425 . O208 . 110.9(17) yes
C432 . C425 . O208 . 105.2(18) yes
C424 . C425 . H4251 . 109.4 no
C432 . C425 . H4251 . 105.2 no
O208 . C425 . H4251 . 110.8 no
C427 . C426 . O207 . 118(2) yes
C427 . C426 . O212 . 104(2) yes
O207 . C426 . O212 . 115(2) yes
C427 . C426 . H4261 . 109.3 no
O207 . C426 . H4261 . 101.3 no
O212 . C426 . H4261 . 109.7 no
C426 . C427 . C428 . 102.0(19) yes
C426 . C427 . O228 . 117(2) yes
C428 . C427 . O228 . 110(2) yes
C426 . C427 . H4271 . 107.4 no
C428 . C427 . H4271 . 106.1 no
O228 . C427 . H4271 . 113.7 no
C427 . C428 . C429 . 119.0(19) yes
C427 . C428 . O227 . 105.5(18) yes
C429 . C428 . O227 . 111.6(18) yes
C427 . C428 . H4281 . 105.0 no
C429 . C428 . H4281 . 108.1 no
O227 . C428 . H4281 . 107.0 no
C428 . C429 . C430 . 109.5(19) yes
C428 . C429 . O206 . 106.9(17) yes
C430 . C429 . O206 . 112.4(19) yes
C428 . C429 . H4291 . 112.8 no
C430 . C429 . H4291 . 110.8 no
O206 . C429 . H4291 . 104.3 no
C429 . C430 . C431 . 116(2) yes
C429 . C430 . O207 . 109.1(19) yes
C431 . C430 . O207 . 112(2) yes
C429 . C430 . H4301 . 109.5 no
C431 . C430 . H4301 . 104.8 no
O207 . C430 . H4301 . 105.1 no
C430 . C431 . O226 . 108.3(19) yes
C430 . C431 . H4311 . 112.4 no
O226 . C431 . H4311 . 106.8 no
C430 . C431 . H4312 . 111.2 no
O226 . C431 . H4312 . 111.0 no
H4311 . C431 . H4312 . 107.1 no
C425 . C432 . O229 . 111.6(17) yes
C425 . C432 . H4321 . 112.2 no
O229 . C432 . H4321 . 106.1 no
C425 . C432 . H4322 . 112.9 no
O229 . C432 . H4322 . 103.7 no
H4321 . C432 . H4322 . 109.9 no
C420 . C433 . O230 . 112.2(13) yes
C420 . C433 . H4331 . 112.9 no
O230 . C433 . H4331 . 110.5 no
C420 . C433 . H4332 . 106.7 no
O230 . C433 . H4332 . 107.4 no
H4331 . C433 . H4332 . 106.7 no
C415 . C434 . O223 . 111.1(12) yes
C415 . C434 . H4341 . 109.9 no
O223 . C434 . H4341 . 111.4 no
C415 . C434 . H4342 . 105.8 no
O223 . C434 . H4342 . 110.3 no
H4341 . C434 . H4342 . 108.2 no
C410 . C435 . O224 . 114.3(15) yes
C410 . C435 . H4351 . 109.4 no
O224 . C435 . H4351 . 107.7 no
C410 . C435 . H4352 . 111.5 no
O224 . C435 . H4352 . 107.8 no
H4351 . C435 . H4352 . 105.8 no
C405 . C436 . O225 . 99(2) yes
C405 . C436 . H4361 . 115.2 no
O225 . C436 . H4361 . 112.2 no
C405 . C436 . H4362 . 115.5 no
O225 . C436 . H4362 . 115.9 no
H4361 . C436 . H4362 . 99.6 no
C101 . O1 . C105 . 108.9(10) yes
C104 . O2 . C106 . 119.2(14) yes
C110 . O3 . C106 . 114.9(15) yes
C109 . O4 . C111 . 117.2(13) yes
C115 . O5 . C111 . 114.8(11) yes
C114 . O6 . C116 . 120.3(12) yes
C120 . O7 . C116 . 112.5(12) yes
C121 . O8 . C119 . 117.4(12) yes
C125 . O9 . C121 . 114.7(10) yes
C124 . O10 . C126 . 121.0(13) yes
C126 . O11 . C130 . 113.8(14) yes
C129 . O12 . C101 . 122.1(12) yes
C227 . O101 . C228 . 112.5(15) yes
C201 . O102 . C228 . 122.5(15) yes
C202 . O103 . C203 . 114.1(13) yes
C203 . O104 . C206 . 118.6(13) yes
C208 . O105 . C207 . 115.9(11) yes
C211 . O106 . C208 . 120.3(14) yes
C215 . O107 . C214 . 118.7(15) yes
C216 . O108 . C214 . 120.4(13) yes
C220 . O109 . C219 . 114.4(12) yes
C219 . O110 . C221 . 118.9(12) yes
C225 . O111 . C224 . 116.4(12) yes
C226 . O112 . C224 . 120.5(13) yes
C415 . O201 . C411 . 114.2(11) yes
C409 . O202 . C411 . 121.7(12) yes
C410 . O203 . C406 . 115.3(13) yes
C406 . O204 . C404 . 117.0(14) yes
C405 . O205 . C401 . 121.5(17) yes
C429 . O206 . C401 . 120.0(17) yes
C430 . O207 . C426 . 116.7(19) yes
C421 . O208 . C425 . 110.4(14) yes
C421 . O209 . C419 . 119.5(14) yes
C416 . O210 . C420 . 113.2(12) yes
C414 . O211 . C416 . 120.3(12) yes
C424 . O212 . C426 . 124(2) yes
C306 . O301 . C310 . 110.9(15) yes
C309 . O302 . C311 . 118.0(16) yes
C311 . O303 . C315 . 113.6(17) yes
C314 . O304 . C316 . 122.9(17) yes
C320 . O305 . C316 . 109.5(18) yes
C321 . O306 . C319 . 118.8(14) yes
C325 . O307 . C321 . 112.5(14) yes
C326 . O308 . C324 . 120.9(13) yes
C326 . O309 . C330 . 112.9(12) yes
C301 . O310 . C329 . 121.5(13) yes
C305 . O311 . C301 . 114.4(12) yes
C306 . O312 . C304 . 116.0(12) yes
F1 . P1 . F2 . 179.6(6) yes
F1 . P1 . F3 . 90.1(7) yes
F2 . P1 . F3 . 89.9(7) yes
F1 . P1 . F4 . 90.0(7) yes
F2 . P1 . F4 . 89.6(7) yes
F3 . P1 . F4 . 90.0(7) yes
F1 . P1 . F5 . 90.3(7) yes
F2 . P1 . F5 . 89.6(7) yes
F3 . P1 . F5 . 179.1(6) yes
F4 . P1 . F5 . 89.2(7) yes
F1 . P1 . F6 . 90.3(7) yes
F2 . P1 . F6 . 90.1(7) yes
F3 . P1 . F6 . 90.6(7) yes
F4 . P1 . F6 . 179.3(6) yes
F5 . P1 . F6 . 90.1(7) yes
F7 . P2 . F8 . 179.0(6) yes
F7 . P2 . F9 . 90.8(6) yes
F8 . P2 . F9 . 90.1(6) yes
F7 . P2 . F10 . 90.6(7) yes
F8 . P2 . F10 . 89.0(7) yes
F9 . P2 . F10 . 90.0(7) yes
F7 . P2 . F11 . 90.7(6) yes
F8 . P2 . F11 . 88.4(6) yes
F9 . P2 . F11 . 178.5(6) yes
F10 . P2 . F11 . 90.2(7) yes
F7 . P2 . F12 . 89.9(7) yes
F8 . P2 . F12 . 90.6(7) yes
F9 . P2 . F12 . 89.5(7) yes
F10 . P2 . F12 . 179.3(6) yes
F11 . P2 . F12 . 90.4(7) yes
F13 . P3 . F14 . 179.8(6) yes
F13 . P3 . F15 . 89.9(6) yes
F14 . P3 . F15 . 90.0(6) yes
F13 . P3 . F16 . 90.2(7) yes
F14 . P3 . F16 . 89.9(7) yes
F15 . P3 . F16 . 89.6(7) yes
F13 . P3 . F17 . 90.7(6) yes
F14 . P3 . F17 . 89.4(6) yes
F15 . P3 . F17 . 179.4(6) yes
F16 . P3 . F17 . 90.5(7) yes
F13 . P3 . F18 . 89.9(7) yes
F14 . P3 . F18 . 90.0(7) yes
F15 . P3 . F18 . 90.5(7) yes
F16 . P3 . F18 . 179.8(6) yes
F17 . P3 . F18 . 89.3(7) yes
F13 . P3 . F100 . 112.6(13) yes
F14 . P3 . F100 . 67.4(12) yes
F15 . P3 . F100 . 54.6(10) yes
F16 . P3 . F100 . 43.7(11) yes
F17 . P3 . F100 . 125.3(11) yes
F13 . P3 . F500 . 42.3(9) yes
F14 . P3 . F500 . 137.8(9) yes
F15 . P3 . F500 . 132.0(9) yes
F16 . P3 . F500 . 86.5(12) yes
F17 . P3 . F500 . 48.7(9) yes
F13 . P3 . F600 . 126.5(10) yes
F14 . P3 . F600 . 53.5(10) yes
F15 . P3 . F600 . 107.6(10) yes
F16 . P3 . F600 . 138.2(9) yes
F17 . P3 . F600 . 71.9(10) yes
F18 . P3 . F100 . 136.4(12) yes
F18 . P3 . F500 . 93.4(12) yes
F100 . P3 . F500 . 128.6(16) yes
F18 . P3 . F600 . 41.7(9) yes
F100 . P3 . F600 . 118.8(14) yes
F500 . P3 . F600 . 106.7(12) yes
F19 . P4 . F20 . 90.4(7) yes
F19 . P4 . F21 . 179.2(7) yes
F20 . P4 . F21 . 89.4(7) yes
F19 . P4 . F22 . 90.6(7) yes
F20 . P4 . F22 . 89.7(8) yes
F21 . P4 . F22 . 90.2(7) yes
F19 . P4 . F23 . 89.9(7) yes
F20 . P4 . F23 . 90.2(8) yes
F21 . P4 . F23 . 89.3(7) yes
F22 . P4 . F23 . 179.5(7) yes
F19 . P4 . F24 . 90.0(7) yes
F20 . P4 . F24 . 179.6(7) yes
F21 . P4 . F24 . 90.2(7) yes
F22 . P4 . F24 . 90.3(8) yes
F23 . P4 . F24 . 89.8(8) yes
P3 . F13 . F500 . 56.5(9) yes
P3 . F14 . P100 . 43.0(5) yes
P3 . F14 . F100 . 42.9(8) yes
P100 . F14 . F100 . 64.6(8) yes
P3 . F14 . F300 . 115.4(11) yes
P100 . F14 . F300 . 73.8(10) yes
F100 . F14 . F300 . 106.8(15) yes
P3 . F14 . F600 . 58.6(9) yes
P100 . F14 . F600 . 69.7(8) yes
F100 . F14 . F600 . 100.0(11) yes
F300 . F14 . F600 . 118.4(17) yes
P3 . F15 . F100 . 45.5(7) yes
P3 . F16 . P100 . 41.1(5) yes
P3 . F16 . F100 . 46.4(10) yes
P100 . F16 . F100 . 70.6(9) yes
P3 . F16 . F400 . 103.3(10) yes
P100 . F16 . F400 . 65.2(8) yes
F100 . F16 . F400 . 131.3(17) yes
P3 . F17 . P100 . 43.8(7) yes
P3 . F17 . F200 . 140.8(15) yes
P100 . F17 . F200 . 102.1(17) yes
P3 . F17 . F500 . 55.0(9) yes
P100 . F17 . F500 . 90.4(12) yes
F200 . F17 . F500 . 163.7(19) yes
P3 . F18 . F600 . 63.0(10) yes
F16 . P100 . F14 . 98.0(10) yes
F16 . P100 . F17 . 121.4(13) yes
F14 . P100 . F17 . 136.4(16) yes
F16 . P100 . F100 . 40.7(9) yes
F14 . P100 . F100 . 62.6(10) yes
F17 . P100 . F100 . 140.0(11) yes
F16 . P100 . F200 . 139.4(9) yes
F14 . P100 . F200 . 117.4(11) yes
F17 . P100 . F200 . 39.9(11) yes
F100 . P100 . F200 . 179.9(7) yes
F16 . P100 . F300 . 100.9(10) yes
F14 . P100 . F300 . 48.2(9) yes
F17 . P100 . F300 . 129.2(11) yes
F100 . P100 . F300 . 90.3(7) yes
F200 . P100 . F300 . 89.8(7) yes
F16 . P100 . F400 . 51.0(9) yes
F14 . P100 . F400 . 125.8(10) yes
F17 . P100 . F400 . 95.2(14) yes
F100 . P100 . F400 . 89.7(7) yes
F200 . P100 . F400 . 90.4(7) yes
F16 . P100 . F500 . 79.3(10) yes
F14 . P100 . F500 . 132.0(9) yes
F17 . P100 . F500 . 50.6(11) yes
F100 . P100 . F500 . 89.9(7) yes
F200 . P100 . F500 . 90.0(7) yes
F16 . P100 . F600 . 129.1(9) yes
F14 . P100 . F600 . 54.4(10) yes
F17 . P100 . F600 . 84.5(14) yes
F100 . P100 . F600 . 90.4(7) yes
F200 . P100 . F600 . 89.4(7) yes
F300 . P100 . F400 . 90.3(7) yes
F300 . P100 . F500 . 179.8(6) yes
F400 . P100 . F500 . 89.6(7) yes
F300 . P100 . F600 . 89.8(7) yes
F400 . P100 . F600 . 179.7(6) yes
F500 . P100 . F600 . 90.2(7) yes
F14 . F100 . F15 . 102.2(16) yes
F14 . F100 . P100 . 52.8(7) yes
F15 . F100 . P100 . 122.4(13) yes
F14 . F100 . F16 . 114.0(13) yes
F15 . F100 . F16 . 136(2) yes
P100 . F100 . F16 . 68.7(10) yes
F14 . F100 . P3 . 69.8(10) yes
F15 . F100 . P3 . 79.9(14) yes
P100 . F100 . P3 . 44.3(6) yes
F16 . F100 . P3 . 89.9(13) yes
P100 . F200 . F17 . 38.0(9) yes
F14 . F300 . P100 . 58.0(7) yes
F16 . F400 . P100 . 63.8(7) yes
F17 . F500 . P100 . 39.0(7) yes
F17 . F500 . F13 . 156.2(20) yes
P100 . F500 . F13 . 122.6(14) yes
F17 . F500 . P3 . 76.3(8) yes
P100 . F500 . P3 . 43.5(5) yes
F13 . F500 . P3 . 81.2(13) yes
F14 . F600 . P100 . 55.9(8) yes
F14 . F600 . F18 . 131(2) yes
P100 . F600 . F18 . 112.4(14) yes
F14 . F600 . P3 . 68.0(9) yes
P100 . F600 . P3 . 42.4(5) yes
F18 . F600 . P3 . 75.3(12) yes

loop_
_geom_bond_atom_site_label_1
_geom_bond_site_symmetry_1
_geom_bond_atom_site_label_2
_geom_bond_site_symmetry_2
_geom_bond_distance
_geom_bond_publ_flag
N1 . C601 . 1.38(2) yes
N1 . C608 . 1.27(2) yes
N1 . C625 . 1.46(3) yes
N2 . C616 . 1.34(2) yes
N2 . C623 . 1.38(2) yes
N2 . C624 . 1.45(3) yes
N3 . C630 . 1.45(2) yes
N3 . C637 . 1.30(2) yes
N3 . C654 . 1.51(3) yes
N4 . C645 . 1.41(2) yes
N4 . C652 . 1.42(2) yes
N4 . C653 . 1.38(3) yes
N5 . C659 . 1.44(3) yes
N5 . C666 . 1.42(2) yes
N5 . C683 . 1.42(3) yes
N6 . C674 . 1.34(2) yes
N6 . C681 . 1.42(2) yes
N6 . C682 . 1.51(2) yes
N7 . C688 . 1.37(2) yes
N7 . C695 . 1.32(2) yes
N7 . C712 . 1.46(2) yes
N8 . C703 . 1.38(2) yes
N8 . C710 . 1.33(3) yes
N8 . C711 . 1.52(3) yes
C601 . C602 . 1.42(2) yes
C601 . C606 . 1.36(3) yes
C602 . C603 . 1.31(3) yes
C602 . H6021 . 0.969 no
C603 . C604 . 1.38(3) yes
C603 . H6031 . 0.905 no
C604 . C605 . 1.46(2) yes
C604 . H6041 . 0.946 no
C605 . C606 . 1.38(3) yes
C605 . H6051 . 0.936 no
C606 . C607 . 1.53(2) yes
C607 . C608 . 1.55(3) yes
C607 . C626 . 1.45(3) yes
C607 . C627 . 1.56(3) yes
C608 . C609 . 1.43(3) yes
C609 . C610 . 1.35(2) yes
C609 . H6091 . 0.951 no
C610 . C611 . 1.39(3) yes
C610 . H6101 . 0.970 no
C611 . C612 . 1.42(2) yes
C611 . H6111 . 0.974 no
C612 . C613 . 1.33(3) yes
C612 . H6121 . 0.930 no
C613 . C614 . 1.45(2) yes
C613 . H6131 . 0.935 no
C614 . C615 . 1.30(3) yes
C614 . H6141 . 0.974 no
C615 . C616 . 1.39(2) yes
C615 . H6151 . 0.967 no
C616 . C617 . 1.56(3) yes
C617 . C618 . 1.59(3) yes
C617 . C628 . 1.55(3) yes
C617 . C629 . 1.53(3) yes
C618 . C619 . 1.35(3) yes
C618 . C623 . 1.32(3) yes
C619 . C620 . 1.42(3) yes
C619 . H6191 . 0.997 no
C620 . C621 . 1.38(3) yes
C620 . H6201 . 0.935 no
C621 . C622 . 1.44(3) yes
C621 . H6211 . 0.960 no
C622 . C623 . 1.45(3) yes
C622 . H6221 . 0.942 no
C624 . H6241 . 1.010 no
C624 . H6242 . 0.962 no
C624 . H6243 . 1.011 no
C625 . H6251 . 0.935 no
C625 . H6252 . 0.941 no
C625 . H6253 . 1.038 no
C626 . H6261 . 0.970 no
C626 . H6262 . 0.959 no
C626 . H6263 . 0.949 no
C627 . H6271 . 0.925 no
C627 . H6272 . 1.014 no
C627 . H6273 . 0.957 no
C628 . H6281 . 0.963 no
C628 . H6282 . 0.962 no
C628 . H6283 . 0.995 no
C629 . H6291 . 0.961 no
C629 . H6292 . 0.968 no
C629 . H6293 . 0.956 no
C630 . C631 . 1.38(2) yes
C630 . C635 . 1.42(3) yes
C631 . C632 . 1.46(3) yes
C631 . H6311 . 0.911 no
C632 . C633 . 1.15(3) yes
C632 . H6321 . 0.961 no
C633 . C634 . 1.52(2) yes
C633 . H6331 . 0.982 no
C634 . C635 . 1.33(3) yes
C634 . H6341 . 0.964 no
C635 . C636 . 1.49(2) yes
C636 . C637 . 1.46(3) yes
C636 . C657 . 1.60(2) yes
C636 . C658 . 1.51(3) yes
C637 . C638 . 1.43(2) yes
C638 . C639 . 1.39(3) yes
C638 . H6381 . 0.944 no
C639 . C640 . 1.32(2) yes
C639 . H6391 . 0.957 no
C640 . C641 . 1.46(3) yes
C640 . H6401 . 0.944 no
C641 . C642 . 1.43(3) yes
C641 . H6411 . 1.029 no
C642 . C643 . 1.43(3) yes
C642 . H6421 . 1.052 no
C643 . C644 . 1.41(3) yes
C643 . H6431 . 1.024 no
C644 . C645 . 1.38(3) yes
C644 . H6441 . 0.968 no
C645 . C646 . 1.50(3) yes
C646 . C647 . 1.50(3) yes
C646 . C655 . 1.48(3) yes
C646 . C656 . 1.55(3) yes
C647 . C648 . 1.46(3) yes
C647 . C652 . 1.34(3) yes
C648 . C649 . 1.37(3) yes
C648 . H6481 . 0.913 no
C649 . C650 . 1.40(3) yes
C649 . H6491 . 0.971 no
C650 . C651 . 1.41(3) yes
C650 . H6501 . 0.918 no
C651 . C652 . 1.41(3) yes
C651 . H6511 . 1.002 no
C653 . H6531 . 1.021 no
C653 . H6532 . 1.016 no
C653 . H6533 . 0.999 no
C654 . H6541 . 0.969 no
C654 . H6542 . 0.956 no
C654 . H6543 . 0.950 no
C655 . H6551 . 1.024 no
C655 . H6552 . 0.994 no
C655 . H6553 . 0.995 no
C656 . H6561 . 0.961 no
C656 . H6562 . 0.973 no
C656 . H6563 . 0.999 no
C657 . H6571 . 0.951 no
C657 . H6572 . 0.990 no
C657 . H6573 . 0.972 no
C658 . H6581 . 0.929 no
C658 . H6582 . 0.948 no
C658 . H6583 . 0.982 no
C659 . C660 . 1.33(3) yes
C659 . C664 . 1.47(3) yes
C660 . C661 . 1.46(3) yes
C660 . H6601 . 0.975 no
C661 . C662 . 1.46(3) yes
C661 . H6611 . 1.006 no
C662 . C663 . 1.34(3) yes
C662 . H6621 . 0.959 no
C663 . C664 . 1.39(3) yes
C663 . H6631 . 0.962 no
C664 . C665 . 1.44(3) yes
C665 . C666 . 1.50(3) yes
C665 . C684 . 1.53(3) yes
C665 . C685 . 1.49(3) yes
C666 . C667 . 1.42(3) yes
C667 . C668 . 1.31(3) yes
C667 . H6671 . 0.939 no
C668 . C669 . 1.35(3) yes
C668 . H6681 . 0.941 no
C669 . C670 . 1.46(3) yes
C669 . H6691 . 0.921 no
C670 . C671 . 1.40(3) yes
C670 . H6701 . 0.930 no
C671 . C672 . 1.40(3) yes
C671 . H6711 . 1.034 no
C672 . C673 . 1.38(3) yes
C672 . H6721 . 0.956 no
C673 . C674 . 1.38(3) yes
C673 . H6731 . 0.979 no
C674 . C675 . 1.55(3) yes
C675 . C676 . 1.49(3) yes
C675 . C686 . 1.47(3) yes
C675 . C687 . 1.50(3) yes
C676 . C677 . 1.46(3) yes
C676 . C681 . 1.33(3) yes
C677 . C678 . 1.40(3) yes
C677 . H6771 . 0.945 no
C678 . C679 . 1.26(3) yes
C678 . H6781 . 1.003 no
C679 . C680 . 1.54(3) yes
C679 . H6791 . 0.982 no
C680 . C681 . 1.42(3) yes
C680 . H6801 . 0.952 no
C682 . H6821 . 0.956 no
C682 . H6822 . 0.953 no
C682 . H6823 . 0.975 no
C683 . H6831 . 0.941 no
C683 . H6832 . 0.971 no
C683 . H6833 . 1.016 no
C684 . H6841 . 0.987 no
C684 . H6842 . 0.989 no
C684 . H6843 . 0.934 no
C685 . H6851 . 1.003 no
C685 . H6852 . 0.973 no
C685 . H6853 . 0.917 no
C686 . H6861 . 1.008 no
C686 . H6862 . 0.925 no
C686 . H6863 . 0.968 no
C687 . H6871 . 0.997 no
C687 . H6872 . 1.044 no
C687 . H6873 . 0.979 no
C688 . C689 . 1.42(2) yes
C688 . C693 . 1.38(3) yes
C689 . C690 . 1.50(3) yes
C689 . H6891 . 0.905 no
C690 . C691 . 1.33(3) yes
C690 . H6901 . 0.970 no
C691 . C692 . 1.38(2) yes
C691 . H6911 . 0.949 no
C692 . C693 . 1.38(3) yes
C692 . H6921 . 0.904 no
C693 . C694 . 1.52(2) yes
C694 . C695 . 1.51(3) yes
C694 . C713 . 1.51(3) yes
C694 . C714 . 1.57(3) yes
C695 . C696 . 1.46(2) yes
C696 . C697 . 1.39(3) yes
C696 . H6961 . 0.983 no
C697 . C698 . 1.34(2) yes
C697 . H6971 . 0.947 no
C698 . C699 . 1.36(3) yes
C698 . H6981 . 0.928 no
C699 . C700 . 1.32(2) yes
C699 . H6991 . 0.976 no
C700 . C701 . 1.41(3) yes
C700 . H7001 . 1.024 no
C701 . C702 . 1.43(3) yes
C701 . H7011 . 1.013 no
C702 . C703 . 1.39(3) yes
C702 . H7021 . 0.983 no
C703 . C704 . 1.51(3) yes
C704 . C705 . 1.66(3) yes
C704 . C715 . 1.56(3) yes
C704 . C716 . 1.46(3) yes
C705 . C706 . 1.33(3) yes
C705 . C710 . 1.35(3) yes
C706 . C707 . 1.43(3) yes
C706 . H7061 . 0.958 no
C707 . C708 . 1.32(3) yes
C707 . H7071 . 0.967 no
C708 . C709 . 1.27(3) yes
C708 . H7081 . 0.974 no
C709 . C710 . 1.46(3) yes
C709 . H7091 . 0.922 no
C711 . H7111 . 0.947 no
C711 . H7112 . 0.966 no
C711 . H7113 . 0.997 no
C712 . H7121 . 0.940 no
C712 . H7122 . 0.998 no
C712 . H7123 . 0.985 no
C713 . H7131 . 0.997 no
C713 . H7132 . 1.016 no
C713 . H7133 . 0.983 no
C714 . H7141 . 0.962 no
C714 . H7142 . 0.961 no
C714 . H7143 . 0.971 no
C715 . H7151 . 1.020 no
C715 . H7152 . 1.003 no
C715 . H7153 . 0.950 no
C716 . H7161 . 1.033 no
C716 . H7162 . 0.982 no
C716 . H7163 . 0.926 no
C101 . C102 . 1.55(2) yes
C101 . O1 . 1.473(19) yes
C101 . O12 . 1.316(19) yes
C101 . H1011 . 0.988 no
C102 . C103 . 1.49(2) yes
C102 . O13 . 1.398(19) yes
C102 . H1021 . 1.014 no
C103 . C104 . 1.54(2) yes
C103 . O14 . 1.45(2) yes
C103 . H1031 . 1.002 no
C104 . C105 . 1.48(2) yes
C104 . O2 . 1.438(19) yes
C104 . H1041 . 0.993 no
C105 . C131 . 1.529(5) yes
C105 . O1 . 1.444(19) yes
C105 . H1051 . 1.002 no
C106 . C107 . 1.61(3) yes
C106 . O2 . 1.42(3) yes
C106 . O3 . 1.33(3) yes
C106 . H1061 . 0.979 no
C107 . C108 . 1.42(3) yes
C107 . O15 . 1.36(3) yes
C107 . H1071 . 0.953 no
C108 . C109 . 1.48(3) yes
C108 . O16 . 1.43(2) yes
C108 . H1081 . 1.012 no
C109 . C110 . 1.40(3) yes
C109 . O4 . 1.46(2) yes
C109 . H1091 . 0.967 no
C110 . C132 . 1.527(5) yes
C110 . O3 . 1.54(3) yes
C110 . H1101 . 1.024 no
C111 . C112 . 1.62(2) yes
C111 . O4 . 1.41(2) yes
C111 . O5 . 1.368(18) yes
C111 . H1111 . 1.009 no
C112 . C113 . 1.54(2) yes
C112 . O17 . 1.37(2) yes
C112 . H1121 . 0.995 no
C113 . C114 . 1.49(2) yes
C113 . O18 . 1.37(2) yes
C113 . H1131 . 0.995 no
C114 . C115 . 1.53(2) yes
C114 . O6 . 1.408(19) yes
C114 . H1141 . 0.998 no
C115 . C133 . 1.528(5) yes
C115 . O5 . 1.45(2) yes
C115 . H1151 . 1.072 no
C116 . C117 . 1.55(2) yes
C116 . O6 . 1.37(2) yes
C116 . O7 . 1.40(2) yes
C116 . H1161 . 1.016 no
C117 . C118 . 1.47(3) yes
C117 . O19 . 1.46(2) yes
C117 . H1171 . 1.044 no
C118 . C119 . 1.51(2) yes
C118 . O20 . 1.47(2) yes
C118 . H1181 . 0.975 no
C119 . C120 . 1.54(2) yes
C119 . O8 . 1.40(2) yes
C119 . H1191 . 1.008 no
C120 . C134 . 1.526(5) yes
C120 . O7 . 1.42(2) yes
C120 . H1201 . 0.993 no
C121 . C122 . 1.56(2) yes
C121 . O8 . 1.402(19) yes
C121 . O9 . 1.407(18) yes
C121 . H1211 . 0.995 no
C122 . C123 . 1.51(2) yes
C122 . O21 . 1.420(19) yes
C122 . H1221 . 0.979 no
C123 . C124 . 1.53(2) yes
C123 . O22 . 1.45(2) yes
C123 . H1231 . 0.963 no
C124 . C125 . 1.51(2) yes
C124 . O10 . 1.415(19) yes
C124 . H1241 . 1.018 no
C125 . C135 . 1.527(5) yes
C125 . O9 . 1.437(18) yes
C125 . H1251 . 0.982 no
C126 . C127 . 1.55(4) yes
C126 . O10 . 1.41(2) yes
C126 . O11 . 1.43(2) yes
C126 . H1261 . 0.980 no
C127 . C128 . 1.50(4) yes
C127 . O23 . 1.32(3) yes
C127 . H1271 . 0.965 no
C128 . C129 . 1.57(3) yes
C128 . O24 . 1.47(3) yes
C128 . H1281 . 0.996 no
C129 . C130 . 1.46(3) yes
C129 . O12 . 1.47(2) yes
C129 . H1291 . 1.016 no
C130 . C136 . 1.528(5) yes
C130 . O11 . 1.42(2) yes
C130 . H1301 . 1.022 no
C131 . O30 . 1.371(5) yes
C131 . H1311 . 0.985 no
C131 . H1312 . 0.984 no
C132 . O28 . 1.371(5) yes
C132 . H1321 . 1.034 no
C132 . H1322 . 0.969 no
C133 . O29 . 1.371(5) yes
C133 . H1331 . 0.942 no
C133 . H1332 . 0.973 no
C134 . O27 . 1.369(5) yes
C134 . H1341 . 0.994 no
C134 . H1342 . 0.966 no
C135 . O26 . 1.372(5) yes
C135 . H1351 . 0.982 no
C135 . H1352 . 0.991 no
C136 . O25 . 1.372(5) yes
C136 . H1361 . 0.987 no
C136 . H1362 . 0.946 no
C201 . C202 . 1.57(3) yes
C201 . C205 . 1.49(2) yes
C201 . O102 . 1.40(2) yes
C201 . H2011 . 1.002 no
C202 . C232 . 1.527(5) yes
C202 . O103 . 1.41(3) yes
C202 . H2021 . 0.986 no
C203 . C204 . 1.53(2) yes
C203 . O103 . 1.37(2) yes
C203 . O104 . 1.422(19) yes
C203 . H2031 . 0.975 no
C204 . C205 . 1.46(2) yes
C204 . O116 . 1.493(19) yes
C204 . H2041 . 0.966 no
C205 . O115 . 1.41(2) yes
C205 . H2051 . 0.980 no
C206 . C207 . 1.57(2) yes
C206 . C210 . 1.54(2) yes
C206 . O104 . 1.40(2) yes
C206 . H2061 . 1.019 no
C207 . C231 . 1.528(5) yes
C207 . O105 . 1.41(2) yes
C207 . H2071 . 0.991 no
C208 . C209 . 1.55(2) yes
C208 . O105 . 1.463(19) yes
C208 . O106 . 1.40(2) yes
C208 . H2081 . 0.978 no
C209 . C210 . 1.51(2) yes
C209 . O118 . 1.37(2) yes
C209 . H2091 . 0.977 no
C210 . O117 . 1.46(2) yes
C210 . H2101 . 1.008 no
C211 . C212 . 1.45(3) yes
C211 . C215 . 1.52(3) yes
C211 . O106 . 1.42(3) yes
C211 . H2111 . 1.005 no
C212 . C213 . 1.51(3) yes
C212 . O119 . 1.45(2) yes
C212 . H2121 . 1.005 no
C213 . C214 . 1.73(3) yes
C213 . O120 . 1.35(3) yes
C213 . H2131 . 1.050 no
C214 . O107 . 1.31(2) yes
C214 . O108 . 1.42(2) yes
C214 . H2141 . 1.018 no
C215 . C236 . 1.528(5) yes
C215 . O107 . 1.46(3) yes
C215 . H2151 . 0.974 no
C216 . C217 . 1.49(2) yes
C216 . C220 . 1.51(2) yes
C216 . O108 . 1.448(19) yes
C216 . H2161 . 0.996 no
C217 . C218 . 1.53(2) yes
C217 . O121 . 1.468(19) yes
C217 . H2171 . 0.992 no
C218 . C219 . 1.48(2) yes
C218 . O122 . 1.43(2) yes
C218 . H2181 . 1.044 no
C219 . O109 . 1.42(2) yes
C219 . O110 . 1.49(2) yes
C219 . H2191 . 1.019 no
C220 . C235 . 1.527(5) yes
C220 . O109 . 1.44(2) yes
C220 . H2201 . 0.983 no
C221 . C222 . 1.55(2) yes
C221 . C225 . 1.60(2) yes
C221 . O110 . 1.391(19) yes
C221 . H2211 . 1.013 no
C222 . C223 . 1.53(2) yes
C222 . O123 . 1.398(18) yes
C222 . H2221 . 0.959 no
C223 . C224 . 1.59(2) yes
C223 . O124 . 1.32(2) yes
C223 . H2231 . 0.983 no
C224 . O111 . 1.41(2) yes
C224 . O112 . 1.37(2) yes
C224 . H2241 . 1.000 no
C225 . C234 . 1.525(5) yes
C225 . O111 . 1.44(2) yes
C225 . H2251 . 1.009 no
C226 . C227 . 1.49(3) yes
C226 . C230 . 1.47(2) yes
C226 . O112 . 1.44(2) yes
C226 . H2261 . 1.000 no
C227 . C233 . 1.528(5) yes
C227 . O101 . 1.43(3) yes
C227 . H2271 . 1.016 no
C228 . C229 . 1.57(3) yes
C228 . O101 . 1.28(2) yes
C228 . O102 . 1.39(2) yes
C228 . H2281 . 0.998 no
C229 . C230 . 1.41(3) yes
C229 . O114 . 1.44(3) yes
C229 . H2291 . 1.017 no
C230 . O113 . 1.37(2) yes
C230 . H2301 . 0.986 no
C231 . O127 . 1.371(5) yes
C231 . H2311 . 0.982 no
C231 . H2312 . 0.983 no
C232 . O126 . 1.370(5) yes
C232 . H2321 . 0.989 no
C232 . H2322 . 0.997 no
C233 . O125 . 1.369(5) yes
C233 . H2331 . 0.991 no
C233 . H2332 . 0.969 no
C234 . O130 . 1.371(5) yes
C234 . H2341 . 0.989 no
C234 . H2342 . 0.960 no
C235 . O129 . 1.369(5) yes
C235 . H2351 . 0.966 no
C235 . H2352 . 0.987 no
C236 . O128 . 1.372(5) yes
C236 . H2361 . 1.054 no
C236 . H2362 . 0.966 no
C301 . C302 . 1.49(2) yes
C301 . O310 . 1.43(2) yes
C301 . O311 . 1.41(2) yes
C301 . H3011 . 0.999 no
C302 . C303 . 1.54(2) yes
C302 . O324 . 1.41(2) yes
C302 . H3021 . 0.998 no
C303 . C304 . 1.54(2) yes
C303 . O325 . 1.39(2) yes
C303 . H3031 . 1.010 no
C304 . C305 . 1.45(2) yes
C304 . O312 . 1.450(18) yes
C304 . H3041 . 0.980 no
C305 . C336 . 1.527(5) yes
C305 . O311 . 1.43(2) yes
C305 . H3051 . 1.015 no
C306 . C307 . 1.41(2) yes
C306 . O301 . 1.49(2) yes
C306 . O312 . 1.47(2) yes
C306 . H3061 . 1.000 no
C307 . C308 . 1.42(3) yes
C307 . O313 . 1.48(2) yes
C307 . H3071 . 0.975 no
C308 . C309 . 1.57(3) yes
C308 . O314 . 1.46(3) yes
C308 . H3081 . 0.998 no
C309 . C310 . 1.54(4) yes
C309 . O302 . 1.49(2) yes
C309 . H3091 . 0.973 no
C310 . C334 . 1.527(5) yes
C310 . O301 . 1.47(4) yes
C310 . H3101 . 0.957 no
C311 . C312 . 1.54(3) yes
C311 . O302 . 1.36(3) yes
C311 . O303 . 1.51(3) yes
C311 . H3111 . 1.003 no
C312 . C313 . 1.57(3) yes
C312 . O315 . 1.37(3) yes
C312 . H3121 . 0.972 no
C313 . C314 . 1.53(3) yes
C313 . O316 . 1.46(3) yes
C313 . H3131 . 1.006 no
C314 . C315 . 1.36(4) yes
C314 . O304 . 1.41(3) yes
C314 . H3141 . 1.017 no
C315 . C333 . 1.528(5) yes
C315 . O303 . 1.40(3) yes
C315 . H3151 . 1.018 no
C316 . C317 . 1.61(3) yes
C316 . O304 . 1.32(3) yes
C316 . O305 . 1.38(3) yes
C316 . H3161 . 0.987 no
C317 . C318 . 1.49(3) yes
C317 . O317 . 1.38(3) yes
C317 . H3171 . 1.035 no
C318 . C319 . 1.55(3) yes
C318 . O318 . 1.42(3) yes
C318 . H3181 . 1.038 no
C319 . C320 . 1.54(4) yes
C319 . O306 . 1.41(2) yes
C319 . H3191 . 0.987 no
C320 . C332 . 1.529(5) yes
C320 . O305 . 1.58(3) yes
C320 . H3201 . 1.062 no
C321 . C322 . 1.56(2) yes
C321 . O306 . 1.41(2) yes
C321 . O307 . 1.35(2) yes
C321 . H3211 . 1.019 no
C322 . C323 . 1.51(2) yes
C322 . O319 . 1.42(2) yes
C322 . H3221 . 1.000 no
C323 . C324 . 1.50(2) yes
C323 . O320 . 1.390(19) yes
C323 . H3231 . 1.015 no
C324 . C325 . 1.54(3) yes
C324 . O308 . 1.39(2) yes
C324 . H3241 . 0.987 no
C325 . C335 . 1.527(5) yes
C325 . O307 . 1.44(3) yes
C326 . C327 . 1.56(2) yes
C326 . O308 . 1.42(2) yes
C326 . O309 . 1.40(2) yes
C326 . H3261 . 1.017 no
C327 . C328 . 1.52(3) yes
C327 . O322 . 1.38(2) yes
C327 . H3271 . 1.009 no
C328 . C329 . 1.52(2) yes
C328 . O323 . 1.41(2) yes
C328 . H3281 . 1.020 no
C329 . C330 . 1.53(2) yes
C329 . O310 . 1.40(2) yes
C329 . H3291 . 0.986 no
C330 . C331 . 1.526(5) yes
C330 . O309 . 1.39(2) yes
C330 . H3301 . 1.020 no
C331 . O330 . 1.368(5) yes
C331 . O331 . 1.366(5) yes
C331 . H3311 . 0.975 no
C332 . O328 . 1.369(5) yes
C332 . H3321 . 0.992 no
C332 . H3322 . 1.022 no
C333 . O327 . 1.371(5) yes
C333 . H3331 . 0.931 no
C333 . H3332 . 1.038 no
C334 . O326 . 1.369(5) yes
C334 . H3341 . 1.099 no
C334 . H3342 . 1.190 no
C335 . O332 . 1.368(5) yes
C335 . H3351 . 1.182 no
C335 . H3352 . 1.021 no
C336 . O329 . 1.371(5) yes
C336 . H3361 . 1.015 no
C336 . H3362 . 0.953 no
C401 . C402 . 1.47(3) yes
C401 . O205 . 1.50(3) yes
C401 . O206 . 1.32(2) yes
C401 . H4011 . 1.001 no
C402 . C403 . 1.52(2) yes
C402 . O216 . 1.41(2) yes
C402 . H4021 . 1.005 no
C403 . C404 . 1.51(2) yes
C403 . O215 . 1.454(19) yes
C403 . H4031 . 1.004 no
C404 . C405 . 1.47(4) yes
C404 . O204 . 1.44(2) yes
C404 . H4041 . 1.020 no
C405 . C436 . 1.530(5) yes
C405 . O205 . 1.56(4) yes
C405 . H4051 . 1.012 no
C406 . C407 . 1.56(3) yes
C406 . O203 . 1.37(2) yes
C406 . O204 . 1.45(2) yes
C406 . H4061 . 1.026 no
C407 . C408 . 1.51(2) yes
C407 . O214 . 1.42(2) yes
C407 . H4071 . 1.024 no
C408 . C409 . 1.50(2) yes
C408 . O213 . 1.42(2) yes
C408 . H4081 . 0.986 no
C409 . C410 . 1.44(3) yes
C409 . O202 . 1.49(2) yes
C409 . H4091 . 1.006 no
C410 . C435 . 1.527(5) yes
C410 . O203 . 1.43(2) yes
C410 . H4101 . 0.994 no
C411 . C412 . 1.47(2) yes
C411 . O201 . 1.40(2) yes
C411 . O202 . 1.42(2) yes
C411 . H4111 . 1.010 no
C412 . C413 . 1.55(2) yes
C412 . O222 . 1.41(2) yes
C412 . H4121 . 0.958 no
C413 . C414 . 1.49(2) yes
C413 . O221 . 1.348(19) yes
C413 . H4131 . 1.031 no
C414 . C415 . 1.53(2) yes
C414 . O211 . 1.475(18) yes
C414 . H4141 . 0.993 no
C415 . C434 . 1.525(5) yes
C415 . O201 . 1.436(19) yes
C415 . H4151 . 0.991 no
C416 . C417 . 1.50(2) yes
C416 . O210 . 1.45(2) yes
C416 . O211 . 1.41(2) yes
C416 . H4161 . 1.020 no
C417 . C418 . 1.45(2) yes
C417 . O220 . 1.43(2) yes
C417 . H4171 . 0.990 no
C418 . C419 . 1.55(2) yes
C418 . O219 . 1.46(2) yes
C418 . H4181 . 1.046 no
C419 . C420 . 1.52(2) yes
C419 . O209 . 1.43(2) yes
C419 . H4191 . 0.978 no
C420 . C433 . 1.527(5) yes
C420 . O210 . 1.39(2) yes
C420 . H4201 . 0.998 no
C421 . C422 . 1.50(3) yes
C421 . O208 . 1.45(3) yes
C421 . O209 . 1.44(2) yes
C421 . H4211 . 1.025 no
C422 . C423 . 1.49(4) yes
C422 . O218 . 1.46(3) yes
C422 . H4221 . 0.965 no
C423 . C424 . 1.50(4) yes
C423 . O217 . 1.40(3) yes
C423 . H4231 . 0.984 no
C424 . C425 . 1.56(3) yes
C424 . O212 . 1.43(3) yes
C424 . H4241 . 0.988 no
C425 . C432 . 1.529(5) yes
C425 . O208 . 1.44(3) yes
C425 . H4251 . 1.060 no
C426 . C427 . 1.57(4) yes
C426 . O207 . 1.28(3) yes
C426 . O212 . 1.41(3) yes
C426 . H4261 . 1.012 no
C427 . C428 . 1.66(3) yes
C427 . O228 . 1.28(3) yes
C427 . H4271 . 1.032 no
C428 . C429 . 1.53(3) yes
C428 . O227 . 1.45(3) yes
C428 . H4281 . 0.912 no
C429 . C430 . 1.51(3) yes
C429 . O206 . 1.40(3) yes
C429 . H4291 . 0.965 no
C430 . C431 . 1.528(5) yes
C430 . O207 . 1.50(3) yes
C430 . H4301 . 0.997 no
C431 . O226 . 1.370(5) yes
C431 . H4311 . 0.982 no
C431 . H4312 . 0.986 no
C432 . O229 . 1.371(5) yes
C432 . H4321 . 0.923 no
C432 . H4322 . 1.004 no
C433 . O230 . 1.371(5) yes
C433 . H4331 . 0.956 no
C433 . H4332 . 1.028 no
C434 . O223 . 1.370(5) yes
C434 . H4341 . 0.975 no
C434 . H4342 . 0.997 no
C435 . O224 . 1.369(5) yes
C435 . H4351 . 1.004 no
C435 . H4352 . 0.991 no
C436 . O225 . 1.370(5) yes
C436 . H4361 . 1.031 no
C436 . H4362 . 1.033 no
P1 . F1 . 1.607(5) yes
P1 . F2 . 1.604(5) yes
P1 . F3 . 1.606(5) yes
P1 . F4 . 1.605(5) yes
P1 . F5 . 1.605(5) yes
P1 . F6 . 1.606(5) yes
P2 . F7 . 1.605(5) yes
P2 . F8 . 1.604(5) yes
P2 . F9 . 1.605(5) yes
P2 . F10 . 1.604(5) yes
P2 . F11 . 1.607(5) yes
P2 . F12 . 1.603(5) yes
P3 . F13 . 1.605(5) yes
P3 . F14 . 1.606(5) yes
P3 . F15 . 1.607(5) yes
P3 . F16 . 1.607(5) yes
P3 . F17 . 1.606(5) yes
P3 . F18 . 1.605(5) yes
P3 . F100 . 1.164(18) yes
P3 . F500 . 1.354(18) yes
P3 . F600 . 1.479(19) yes
P4 . F19 . 1.608(5) yes
P4 . F20 . 1.604(5) yes
P4 . F21 . 1.605(5) yes
P4 . F22 . 1.606(5) yes
P4 . F23 . 1.606(5) yes
P4 . F24 . 1.605(5) yes
F13 . F500 . 1.09(2) yes
F14 . P100 . 1.418(16) yes
F14 . F100 . 1.58(2) yes
F14 . F300 . 1.25(2) yes
F14 . F600 . 1.39(2) yes
F15 . F100 . 1.33(2) yes
F16 . P100 . 1.587(17) yes
F16 . F100 . 1.11(2) yes
F16 . F400 . 1.37(2) yes
F17 . P100 . 1.011(16) yes
F17 . F200 . 1.053(18) yes
F17 . F500 . 1.241(19) yes
F18 . F600 . 1.10(2) yes
P100 . F100 . 1.607(5) yes
P100 . F200 . 1.605(5) yes
P100 . F300 . 1.606(5) yes
P100 . F400 . 1.606(5) yes
P100 . F500 . 1.606(5) yes
P100 . F600 . 1.605(5) yes
